data_1566163
loop_
_publ_author_name
'Chen, Bin'
'Holstein, Julian J.'
'Platzek, Andr\'e'
'Schneider, Laura'
'Wu, Kai'
'Clever, Guido H.'

_publ_section_title
;
 Cooperativity of steric bulk and H-bonding in coordination sphere
 engineering: heteroleptic PdII cages and bowls by design
;
_journal_name_full 'Chemical Science'
_journal_paper_doi 10.1039/D1SC06931D
_journal_year 2022
_chemical_formula_moiety
;
2(C152 H96 N24 O16 Pd2), 5(F6 Sb) [+ solvent]
;
_chemical_formula_sum 'C608 H384 F60 N96 O64 Pd8 Sb10'
_chemical_formula_weight 13266.79
_chemical_properties_physical Air-sensitive,Moisture-sensitive
_space_group_crystal_system orthorhombic
_space_group_IT_number 56
_space_group_name_Hall '-P 2ab 2ac'
_space_group_name_H-M_alt 'P c c n'
_atom_sites_solution_hydrogens geom
_atom_sites_solution_primary direct
_audit_creation_method 'FinalCif by Daniel Kratzert, Freiburg 2019'
_audit_update_record
;
2020-04-16 deposited with the CCDC.	2022-01-17 downloaded from the CCDC.
;
_cell_angle_alpha 90
_cell_angle_beta 90
_cell_angle_gamma 90
_cell_formula_units_Z 4
_cell_length_a 41.972(8)
_cell_length_b 70.711(14)
_cell_length_c 27.616(6)
_cell_measurement_reflns_used 97809
_cell_measurement_temperature 80(2)
_cell_measurement_theta_max 15.734
_cell_measurement_theta_min 0.547
_cell_volume 81961(3)
_computing_cell_refinement 'XDS (Kabsch, 2010)'
_computing_data_collection 'costum designed P11 GUI'
_computing_data_reduction 'XDS (Kabsch, 2010)'
_computing_structure_refinement 'SHELXL-2014/7 (Sheldrick, 2014)'
_computing_structure_solution 'SHELXT (G. Sheldrick)'
_diffrn_ambient_temperature 80(2)
_diffrn_measured_fraction_theta_full 0.997
_diffrn_measured_fraction_theta_max 0.997
_diffrn_measurement_device_type
;
Pilatus 6M fast, High Precision 1-Axis Goniostat with Sta\"ubli sample changing
robot
;
_diffrn_measurement_method '360\deg \p scan'
_diffrn_radiation_monochromator 'double crystal monochromator (Si-111 and Si-113 reflections)'
_diffrn_radiation_type synchrotron
_diffrn_radiation_wavelength 0.6888
_diffrn_reflns_av_R_equivalents 0.0936
_diffrn_reflns_av_unetI/netI 0.0642
_diffrn_reflns_Laue_measured_fraction_full 0.997
_diffrn_reflns_Laue_measured_fraction_max 0.997
_diffrn_reflns_limit_h_max 31
_diffrn_reflns_limit_h_min -33
_diffrn_reflns_limit_k_max 55
_diffrn_reflns_limit_k_min -55
_diffrn_reflns_limit_l_max 21
_diffrn_reflns_limit_l_min -21
_diffrn_reflns_number 97809
_diffrn_reflns_point_group_measured_fraction_full 0.997
_diffrn_reflns_point_group_measured_fraction_max 0.997
_diffrn_reflns_theta_full 15.734
_diffrn_reflns_theta_max 15.734
_diffrn_reflns_theta_min 0.547
_diffrn_source 'P11@PETRA III, DESY, Hamburg, Germany'
_exptl_absorpt_coefficient_mu 0.511
_exptl_absorpt_correction_type none
_exptl_crystal_colour colourless
_exptl_crystal_density_diffrn 1.075
_exptl_crystal_description needle
_exptl_crystal_F_000 26536
_exptl_crystal_recrystallization_method
'Evaporation from of 1.00 mmol solution of compound in 1:1 mixture of CH3CN (200yl) and CH2Cl2 (200yl)'
_exptl_crystal_size_max 0.570
_exptl_crystal_size_mid 0.003
_exptl_crystal_size_min 0.003
_refine_diff_density_max 2.044
_refine_diff_density_min -1.724
_refine_diff_density_rms 0.122
_refine_ls_extinction_method none
_refine_ls_goodness_of_fit_ref 1.649
_refine_ls_hydrogen_treatment constr
_refine_ls_matrix_type full
_refine_ls_number_parameters 4304
_refine_ls_number_reflns 20884
_refine_ls_number_restraints 9819
_refine_ls_restrained_S_all 1.358
_refine_ls_R_factor_all 0.1676
_refine_ls_R_factor_gt 0.1294
_refine_ls_shift/su_max 0.005
_refine_ls_shift/su_mean 0.000
_refine_ls_structure_factor_coef Fsqd
_refine_ls_weighting_details 'w=1/[\s^2^(Fo^2^)+(0.2000P)^2^] where P=(Fo^2^+2Fc^2^)/3'
_refine_ls_weighting_scheme calc
_refine_ls_wR_factor_gt 0.3728
_refine_ls_wR_factor_ref 0.4034
_reflns_Friedel_coverage 0.000
_reflns_number_gt 12848
_reflns_number_total 20884
_reflns_threshold_expression 'I > 2\s(I)'
_cod_data_source_file d1sc06931d2.cif
_cod_data_source_block bc24b2_sq
_cod_original_cell_volume 81961(28)
_cod_database_code 1566163
_shelx_shelxl_version_number 2014/7
_shelx_space_group_comment
;
The symmetry employed for this shelxl refinement is uniquely defined
by the following loop, which should always be used as a source of
symmetry information in preference to the above space-group names.
They are only intended as comments.
;
_shelx_estimated_absorpt_t_min 0.759
_shelx_estimated_absorpt_t_max 0.998

loop_
_space_group_symop_operation_xyz
'x, y, z'
'-x+1/2, -y+1/2, z'
'-x, y+1/2, -z+1/2'
'x+1/2, -y, -z+1/2'
'-x, -y, -z'
'x-1/2, y-1/2, -z'
'x, -y-1/2, z-1/2'
'-x-1/2, y, z-1/2'

loop_
_atom_site_label
_atom_site_type_symbol
_atom_site_fract_x
_atom_site_fract_y
_atom_site_fract_z
_atom_site_U_iso_or_equiv
_atom_site_adp_type
_atom_site_occupancy
_atom_site_site_symmetry_order
_atom_site_calc_flag
_atom_site_refinement_flags_posn
_atom_site_refinement_flags_adp
_atom_site_refinement_flags_occupancy
_atom_site_disorder_assembly
_atom_site_disorder_group
Pd1_1 Pd 0.81437(5) 0.55477(3) 0.44263(8) 0.1110(9) Uani 1 1 d . . . . .
Pd2_1 Pd 0.39151(6) 0.58335(4) 0.43401(10) 0.1343(10) Uani 1 1 d . . . . .
Pd3_1 Pd 0.47396(5) 0.55351(3) 0.93370(8) 0.1000(8) Uani 1 1 d . . . . .
Pd4_1 Pd 0.34772(7) 0.79653(4) 0.9081(3) 0.277(3) Uani 1 1 d . . . . .
N11_2 N 0.5001(3) 0.5251(2) 0.3556(6) 0.132(6) Uani 1 1 d D U . . .
N20_2 N 0.7413(3) 0.5034(2) 0.3609(6) 0.149(7) Uani 1 1 d D U . . .
N27_2 N 0.4410(4) 0.5566(2) 0.4118(7) 0.135(7) Uani 1 1 d D U . . .
N29_2 N 0.3865(4) 0.5551(2) 0.4225(7) 0.150(8) Uani 1 1 d D U . . .
N37_2 N 0.8059(4) 0.5273(2) 0.4263(6) 0.117(6) Uani 1 1 d D U . . .
N39_2 N 0.8566(4) 0.5183(2) 0.4488(7) 0.132(7) Uani 1 1 d D U . . .
C1_2 C 0.6083(5) 0.4614(3) 0.3018(9) 0.130(8) Uani 1 1 d D U . . .
H1A_2 H 0.6243 0.4524 0.2898 0.195 Uiso 1 1 calc R U . . .
H1B_2 H 0.6110 0.4630 0.3368 0.195 Uiso 1 1 calc R U . . .
H1C_2 H 0.5870 0.4565 0.2950 0.195 Uiso 1 1 calc R U . . .
C2_2 C 0.6127(4) 0.4806(2) 0.2764(7) 0.130(6) Uani 1 1 d D U . . .
C3_2 C 0.6117(6) 0.4800(3) 0.2204(7) 0.127(7) Uani 1 1 d D U . . .
H3A_2 H 0.6285 0.4713 0.2085 0.152 Uiso 1 1 calc R U . . .
H3AB_2 H 0.5909 0.4749 0.2099 0.152 Uiso 1 1 calc R U . . .
C4_2 C 0.6166(6) 0.4995(3) 0.1978(7) 0.132(7) Uani 1 1 d D U . . .
H4A_2 H 0.5978 0.5028 0.1780 0.158 Uiso 1 1 calc R U . . .
H4AB_2 H 0.6354 0.4992 0.1763 0.158 Uiso 1 1 calc R U . . .
C5_2 C 0.6216(4) 0.5145(2) 0.2378(6) 0.129(6) Uani 1 1 d D U . . .
C6_2 C 0.6263(6) 0.5350(3) 0.2207(10) 0.137(9) Uani 1 1 d D U . . .
H6A_2 H 0.6445 0.5356 0.1986 0.206 Uiso 1 1 calc R U . . .
H6B_2 H 0.6071 0.5393 0.2038 0.206 Uiso 1 1 calc R U . . .
H6C_2 H 0.6303 0.5432 0.2488 0.206 Uiso 1 1 calc R U . . .
C7_2 C 0.5932(4) 0.5132(3) 0.2724(8) 0.123(6) Uani 1 1 d D U . . .
C8_2 C 0.5723(4) 0.5279(2) 0.2811(7) 0.110(6) Uani 1 1 d D U . . .
H8_2 H 0.5757 0.5401 0.2673 0.131 Uiso 1 1 calc R U . . .
C9_2 C 0.5463(3) 0.5244(2) 0.3108(6) 0.113(7) Uani 1 1 d D U . . .
C10_2 C 0.5193(4) 0.5366(2) 0.3252(6) 0.129(8) Uani 1 1 d D U . . .
C12_2 C 0.5124(4) 0.5070(2) 0.3616(6) 0.136(8) Uani 1 1 d D U . . .
C13_2 C 0.5420(4) 0.5067(2) 0.3324(6) 0.121(7) Uani 1 1 d D U . . .
C14_2 C 0.5633(4) 0.4920(2) 0.3239(7) 0.122(7) Uani 1 1 d D U . . .
H14_2 H 0.5605 0.4800 0.3388 0.146 Uiso 1 1 calc R U . . .
C15_2 C 0.5886(5) 0.4954(2) 0.2933(8) 0.123(6) Uani 1 1 d D U . . .
C16_2 C 0.6442(4) 0.4899(3) 0.2909(9) 0.137(7) Uani 1 1 d D U . . .
C17_2 C 0.6664(4) 0.4818(3) 0.3217(9) 0.150(9) Uani 1 1 d D U . . .
H17_2 H 0.6628 0.4698 0.3360 0.180 Uiso 1 1 calc R U . . .
C18_2 C 0.6942(4) 0.4919(2) 0.3307(7) 0.145(9) Uani 1 1 d D U . . .
C19_2 C 0.7216(4) 0.4875(2) 0.3629(7) 0.161(10) Uani 1 1 d D U . . .
C21_2 C 0.7294(4) 0.5174(2) 0.3288(7) 0.154(10) Uani 1 1 d D U . . .
C22_2 C 0.6990(4) 0.5096(2) 0.3102(7) 0.145(9) Uani 1 1 d D U . . .
C23_2 C 0.6766(4) 0.5177(3) 0.2792(8) 0.142(9) Uani 1 1 d D U . . .
H23_2 H 0.6800 0.5299 0.2654 0.170 Uiso 1 1 calc R U . . .
C24_2 C 0.6492(4) 0.5076(3) 0.2693(9) 0.135(7) Uani 1 1 d D U . . .
C25_2 C 0.4703(4) 0.5314(3) 0.3755(7) 0.135(7) Uani 1 1 d D U . . .
C26_2 C 0.4679(5) 0.5492(3) 0.3970(8) 0.136(9) Uani 1 1 d D U . . .
H26_2 H 0.4869 0.5564 0.4011 0.163 Uiso 1 1 calc R U . . .
C28_2 C 0.4137(4) 0.5463(2) 0.4077(7) 0.138(8) Uani 1 1 d D U . . .
C30_2 C 0.3598(4) 0.5454(3) 0.4192(9) 0.169(10) Uani 1 1 d D U . . .
H30_2 H 0.3407 0.5516 0.4289 0.203 Uiso 1 1 calc R U . . .
C31_2 C 0.3573(4) 0.5271(3) 0.4028(10) 0.180(11) Uani 1 1 d D U . . .
H31_2 H 0.3372 0.5210 0.4021 0.216 Uiso 1 1 calc R U . . .
C32_2 C 0.3844(4) 0.5179(3) 0.3876(9) 0.168(10) Uani 1 1 d D U . . .
H32_2 H 0.3834 0.5052 0.3765 0.202 Uiso 1 1 calc R U . . .
C33_2 C 0.4136(4) 0.5277(2) 0.3888(8) 0.142(8) Uani 1 1 d D U . . .
C34_2 C 0.4429(4) 0.5206(3) 0.3714(8) 0.138(8) Uani 1 1 d D U . . .
H34_2 H 0.4439 0.5084 0.3569 0.165 Uiso 1 1 calc R U . . .
C35_2 C 0.7706(4) 0.5060(3) 0.3872(7) 0.139(8) Uani 1 1 d D U . . .
C36_2 C 0.7782(4) 0.5237(3) 0.4062(7) 0.125(8) Uani 1 1 d D U . . .
H36_2 H 0.7628 0.5335 0.4047 0.150 Uiso 1 1 calc R U . . .
C38_2 C 0.8281(3) 0.5132(2) 0.4290(6) 0.125(8) Uani 1 1 d D U . . .
C40_2 C 0.8784(4) 0.5050(3) 0.4524(8) 0.141(9) Uani 1 1 d D U . . .
H40_2 H 0.8984 0.5085 0.4658 0.169 Uiso 1 1 calc R U . . .
C41_2 C 0.8746(5) 0.4864(3) 0.4384(9) 0.160(10) Uani 1 1 d D U . . .
H41_2 H 0.8913 0.4775 0.4427 0.191 Uiso 1 1 calc R U . . .
C42_2 C 0.8463(5) 0.4810(2) 0.4182(9) 0.156(10) Uani 1 1 d D U . . .
H42_2 H 0.8430 0.4683 0.4081 0.187 Uiso 1 1 calc R U . . .
C43_2 C 0.8222(4) 0.4946(2) 0.4125(7) 0.143(8) Uani 1 1 d D U . . .
C44_2 C 0.7925(4) 0.4915(3) 0.3905(8) 0.144(9) Uani 1 1 d D U . . .
H44_2 H 0.7875 0.4794 0.3779 0.173 Uiso 1 1 calc R U . . .
O10A_2 O 0.5132(4) 0.5527(2) 0.3133(7) 0.133(6) Uani 1 1 d D U . . .
O12A_2 O 0.4999(4) 0.4944(2) 0.3851(7) 0.145(7) Uani 1 1 d D U . . .
O19A_2 O 0.7269(5) 0.4730(3) 0.3855(8) 0.181(9) Uani 1 1 d D U . . .
O21A_2 O 0.7420(4) 0.5323(2) 0.3196(7) 0.155(8) Uani 1 1 d D U . . .
N11_3 N 0.4595(3) 0.5908(2) 0.2731(6) 0.128(6) Uani 1 1 d D U . . .
N20_3 N 0.7074(3) 0.5861(2) 0.2811(5) 0.114(6) Uani 1 1 d D U . . .
N27_3 N 0.3945(4) 0.5867(3) 0.3619(6) 0.142(7) Uani 1 1 d D U . . .
N29_3 N 0.3408(4) 0.5805(4) 0.3562(7) 0.212(10) Uani 1 1 d D U . . .
N37_3 N 0.7654(3) 0.5717(2) 0.3742(5) 0.110(6) Uani 1 1 d D U . . .
N39_3 N 0.8158(3) 0.5587(2) 0.3704(5) 0.099(6) Uani 1 1 d D U . . .
C1_3 C 0.5865(6) 0.5831(3) 0.1287(8) 0.120(8) Uani 1 1 d D U . . .
H1A_3 H 0.5677 0.5835 0.1076 0.179 Uiso 1 1 calc R U . . .
H1B_3 H 0.6059 0.5837 0.1089 0.179 Uiso 1 1 calc R U . . .
H1C_3 H 0.5864 0.5713 0.1474 0.179 Uiso 1 1 calc R U . . .
C2_3 C 0.5857(3) 0.6001(2) 0.1635(6) 0.110(5) Uani 1 1 d D U . . .
C3_3 C 0.5854(6) 0.6193(3) 0.1360(7) 0.119(7) Uani 1 1 d D U . . .
H3A_3 H 0.6039 0.6199 0.1138 0.143 Uiso 1 1 calc R U . . .
H3AB_3 H 0.5658 0.6202 0.1163 0.143 Uiso 1 1 calc R U . . .
C4_3 C 0.5868(6) 0.6361(3) 0.1710(7) 0.119(7) Uani 1 1 d D U . . .
H4A_3 H 0.5685 0.6446 0.1651 0.143 Uiso 1 1 calc R U . . .
H4AB_3 H 0.6066 0.6434 0.1652 0.143 Uiso 1 1 calc R U . . .
C5_3 C 0.5862(3) 0.6291(2) 0.2243(7) 0.114(5) Uani 1 1 d D U . . .
C6_3 C 0.5858(6) 0.6454(3) 0.2614(8) 0.124(8) Uani 1 1 d D U . . .
H6A_3 H 0.6052 0.6530 0.2578 0.185 Uiso 1 1 calc R U . . .
H6B_3 H 0.5671 0.6534 0.2558 0.185 Uiso 1 1 calc R U . . .
H6C_3 H 0.5848 0.6402 0.2942 0.185 Uiso 1 1 calc R U . . .
C7_3 C 0.5567(4) 0.6165(3) 0.2274(7) 0.112(6) Uani 1 1 d D U . . .
C8_3 C 0.5306(4) 0.6203(3) 0.2565(8) 0.121(7) Uani 1 1 d D U . . .
H8_3 H 0.5297 0.6315 0.2753 0.145 Uiso 1 1 calc R U . . .
C9_3 C 0.5057(3) 0.6073(2) 0.2576(6) 0.118(7) Uani 1 1 d D U . . .
C10_3 C 0.4761(4) 0.6073(2) 0.2866(6) 0.127(8) Uani 1 1 d D U . . .
C12_3 C 0.4765(4) 0.5802(2) 0.2384(6) 0.126(8) Uani 1 1 d D U . . .
C13_3 C 0.5059(3) 0.5912(2) 0.2285(6) 0.121(7) Uani 1 1 d D U . . .
C14_3 C 0.5311(4) 0.5881(3) 0.1969(7) 0.118(7) Uani 1 1 d D U . . .
H14_3 H 0.5313 0.5774 0.1763 0.141 Uiso 1 1 calc R U . . .
C15_3 C 0.5561(4) 0.6010(3) 0.1956(7) 0.118(6) Uani 1 1 d D U . . .
C16_3 C 0.6143(4) 0.6004(3) 0.1975(7) 0.108(6) Uani 1 1 d D U . . .
C17_3 C 0.6383(4) 0.5869(3) 0.1981(7) 0.104(7) Uani 1 1 d D U . . .
H17_3 H 0.6382 0.5766 0.1759 0.125 Uiso 1 1 calc R U . . .
C18_3 C 0.6629(3) 0.5889(2) 0.2325(6) 0.112(7) Uani 1 1 d D U . . .
C19_3 C 0.6912(4) 0.5771(2) 0.2424(6) 0.108(7) Uani 1 1 d D U . . .
C21_3 C 0.6919(4) 0.6027(2) 0.2957(6) 0.118(8) Uani 1 1 d D U . . .
C22_3 C 0.6635(3) 0.6044(2) 0.2643(6) 0.106(7) Uani 1 1 d D U . . .
C23_3 C 0.6396(4) 0.6181(2) 0.2623(7) 0.112(7) Uani 1 1 d D U . . .
H23_3 H 0.6402 0.6287 0.2834 0.135 Uiso 1 1 calc R U . . .
C24_3 C 0.6149(4) 0.6160(3) 0.2292(8) 0.116(6) Uani 1 1 d D U . . .
C25_3 C 0.4286(4) 0.5864(3) 0.2925(7) 0.134(7) Uani 1 1 d D U . . .
C26_3 C 0.4225(4) 0.5888(3) 0.3413(7) 0.131(8) Uani 1 1 d D U . . .
H26_3 H 0.4399 0.5921 0.3616 0.157 Uiso 1 1 calc R U . . .
C28_3 C 0.3694(4) 0.5819(3) 0.3332(6) 0.174(9) Uani 1 1 d D U . . .
C30_3 C 0.3162(5) 0.5756(5) 0.3295(10) 0.253(13) Uani 1 1 d D U . . .
H30_3 H 0.2961 0.5748 0.3454 0.304 Uiso 1 1 calc R U . . .
C31_3 C 0.3168(5) 0.5716(5) 0.2808(10) 0.270(14) Uani 1 1 d D U . . .
H31_3 H 0.2979 0.5681 0.2641 0.324 Uiso 1 1 calc R U . . .
C32_3 C 0.3452(5) 0.5729(5) 0.2570(8) 0.256(13) Uani 1 1 d D U . . .
H32_3 H 0.3465 0.5702 0.2234 0.307 Uiso 1 1 calc R U . . .
C33_3 C 0.3728(4) 0.5784(4) 0.2831(6) 0.201(10) Uani 1 1 d D U . . .
C34_3 C 0.4034(4) 0.5809(4) 0.2638(8) 0.175(10) Uani 1 1 d D U . . .
H34_3 H 0.4068 0.5788 0.2302 0.210 Uiso 1 1 calc R U . . .
C35_3 C 0.7362(3) 0.5789(2) 0.3025(6) 0.115(7) Uani 1 1 d D U . . .
C36_3 C 0.7395(4) 0.5779(3) 0.3526(7) 0.116(7) Uani 1 1 d D U . . .
H36_3 H 0.7222 0.5819 0.3721 0.139 Uiso 1 1 calc R U . . .
C38_3 C 0.7902(3) 0.5659(2) 0.3461(5) 0.106(7) Uani 1 1 d D U . . .
C40_3 C 0.8398(4) 0.5521(3) 0.3448(7) 0.102(7) Uani 1 1 d D U . . .
H40_3 H 0.8576 0.5472 0.3620 0.123 Uiso 1 1 calc R U . . .
C41_3 C 0.8410(4) 0.5517(3) 0.2950(7) 0.118(8) Uani 1 1 d D U . . .
H41_3 H 0.8589 0.5466 0.2787 0.142 Uiso 1 1 calc R U . . .
C42_3 C 0.8156(4) 0.5589(3) 0.2694(6) 0.128(8) Uani 1 1 d D U . . .
H42_3 H 0.8158 0.5588 0.2350 0.153 Uiso 1 1 calc R U . . .
C43_3 C 0.7893(3) 0.5665(2) 0.2949(5) 0.113(7) Uani 1 1 d D U . . .
C44_3 C 0.7613(4) 0.5732(3) 0.2735(7) 0.117(7) Uani 1 1 d D U . . .
H44_3 H 0.7596 0.5739 0.2392 0.140 Uiso 1 1 calc R U . . .
O10A_3 O 0.4666(4) 0.6188(3) 0.3155(7) 0.153(7) Uani 1 1 d D U . . .
O12A_3 O 0.4682(4) 0.5649(2) 0.2221(6) 0.139(6) Uani 1 1 d D U . . .
O19A_3 O 0.7004(4) 0.5628(2) 0.2227(6) 0.115(6) Uani 1 1 d D U . . .
O21A_3 O 0.7001(4) 0.6129(2) 0.3285(6) 0.147(7) Uani 1 1 d D U . . .
N11_4 N 0.5166(3) 0.6436(2) 0.4538(6) 0.130(6) Uani 1 1 d D U . . .
N20_4 N 0.7684(3) 0.6242(2) 0.4688(6) 0.125(6) Uani 1 1 d D U . . .
N27_4 N 0.4506(4) 0.6103(2) 0.4345(6) 0.124(7) Uani 1 1 d D U . . .
N29_4 N 0.3964(4) 0.6111(2) 0.4487(6) 0.122(6) Uani 1 1 d D U . . .
N37_4 N 0.8198(3) 0.5822(2) 0.4574(6) 0.104(6) Uani 1 1 d D U . . .
N39_4 N 0.8721(4) 0.5761(2) 0.4765(6) 0.121(7) Uani 1 1 d D U . . .
C1_4 C 0.6526(6) 0.6673(4) 0.3502(6) 0.137(8) Uani 1 1 d D U . . .
H1A_4 H 0.6730 0.6718 0.3373 0.206 Uiso 1 1 calc R U . . .
H1B_4 H 0.6505 0.6537 0.3435 0.206 Uiso 1 1 calc R U . . .
H1C_4 H 0.6351 0.6741 0.3348 0.206 Uiso 1 1 calc R U . . .
C2_4 C 0.6516(4) 0.6706(3) 0.4053(6) 0.127(6) Uani 1 1 d D U . . .
C3_4 C 0.6547(6) 0.6917(3) 0.4212(8) 0.133(7) Uani 1 1 d D U . . .
H3A_4 H 0.6748 0.6970 0.4080 0.160 Uiso 1 1 calc R U . . .
H3AB_4 H 0.6368 0.6990 0.4076 0.160 Uiso 1 1 calc R U . . .
C4_4 C 0.6548(6) 0.6937(3) 0.4755(8) 0.137(7) Uani 1 1 d D U . . .
H4A_4 H 0.6374 0.7023 0.4854 0.164 Uiso 1 1 calc R U . . .
H4AB_4 H 0.6753 0.6992 0.4861 0.164 Uiso 1 1 calc R U . . .
C5_4 C 0.6500(4) 0.6741(3) 0.5005(6) 0.131(6) Uani 1 1 d D U . . .
C6_4 C 0.6492(6) 0.6744(4) 0.5563(6) 0.138(8) Uani 1 1 d D U . . .
H6A_4 H 0.6691 0.6799 0.5686 0.206 Uiso 1 1 calc R U . . .
H6B_4 H 0.6311 0.6819 0.5673 0.206 Uiso 1 1 calc R U . . .
H6C_4 H 0.6471 0.6614 0.5684 0.206 Uiso 1 1 calc R U . . .
C7_4 C 0.6198(4) 0.6656(3) 0.4786(6) 0.125(6) Uani 1 1 d D U . . .
C8_4 C 0.5924(4) 0.6611(3) 0.5042(6) 0.125(7) Uani 1 1 d D U . . .
H8_4 H 0.5918 0.6624 0.5385 0.151 Uiso 1 1 calc R U . . .
C9_4 C 0.5658(3) 0.6547(2) 0.4789(6) 0.124(7) Uani 1 1 d D U . . .
C10_4 C 0.5338(4) 0.6488(2) 0.4959(6) 0.129(8) Uani 1 1 d D U . . .
C12_4 C 0.5351(4) 0.6462(2) 0.4120(6) 0.124(8) Uani 1 1 d D U . . .
C13_4 C 0.5666(3) 0.6530(2) 0.4286(6) 0.120(7) Uani 1 1 d D U . . .
C14_4 C 0.5941(4) 0.6575(3) 0.4027(6) 0.127(8) Uani 1 1 d D U . . .
H14_4 H 0.5946 0.6564 0.3684 0.152 Uiso 1 1 calc R U . . .
C15_4 C 0.6206(4) 0.6638(3) 0.4279(6) 0.125(6) Uani 1 1 d D U . . .
C16_4 C 0.6775(5) 0.6596(3) 0.4319(6) 0.121(6) Uani 1 1 d D U . . .
C17_4 C 0.7010(4) 0.6488(3) 0.4099(6) 0.120(7) Uani 1 1 d D U . . .
H17_4 H 0.7008 0.6470 0.3758 0.144 Uiso 1 1 calc R U . . .
C18_4 C 0.7250(3) 0.6406(2) 0.4378(6) 0.116(7) Uani 1 1 d D U . . .
C19_4 C 0.7527(4) 0.6287(2) 0.4242(6) 0.135(8) Uani 1 1 d D U . . .
C21_4 C 0.7525(4) 0.6322(2) 0.5081(6) 0.125(8) Uani 1 1 d D U . . .
C22_4 C 0.7248(3) 0.6427(2) 0.4881(6) 0.122(7) Uani 1 1 d D U . . .
C23_4 C 0.7009(4) 0.6532(3) 0.5099(7) 0.136(8) Uani 1 1 d D U . . .
H23_4 H 0.7007 0.6546 0.5441 0.163 Uiso 1 1 calc R U . . .
C24_4 C 0.6773(5) 0.6617(3) 0.4823(6) 0.128(7) Uani 1 1 d D U . . .
C25_4 C 0.4846(3) 0.6364(3) 0.4542(6) 0.117(7) Uani 1 1 d D U . . .
C26_4 C 0.4784(4) 0.6184(3) 0.4365(7) 0.120(8) Uani 1 1 d D U . . .
H26_4 H 0.4961 0.6114 0.4248 0.144 Uiso 1 1 calc R U . . .
C28_4 C 0.4251(3) 0.6201(2) 0.4519(6) 0.124(7) Uani 1 1 d D U . . .
C30_4 C 0.3712(4) 0.6203(3) 0.4648(8) 0.143(9) Uani 1 1 d D U . . .
H30_4 H 0.3511 0.6142 0.4627 0.171 Uiso 1 1 calc R U . . .
C31_4 C 0.3718(4) 0.6383(3) 0.4845(9) 0.150(9) Uani 1 1 d D U . . .
H31_4 H 0.3528 0.6441 0.4955 0.180 Uiso 1 1 calc R U . . .
C32_4 C 0.4005(4) 0.6477(3) 0.4879(8) 0.140(9) Uani 1 1 d D U . . .
H32_4 H 0.4014 0.6601 0.5012 0.169 Uiso 1 1 calc R U . . .
C33_4 C 0.4284(3) 0.6385(2) 0.4713(7) 0.124(7) Uani 1 1 d D U . . .
C34_4 C 0.4590(4) 0.6467(3) 0.4718(8) 0.132(8) Uani 1 1 d D U . . .
H34_4 H 0.4621 0.6591 0.4841 0.158 Uiso 1 1 calc R U . . .
C35_4 C 0.7970(4) 0.6130(2) 0.4700(6) 0.120(7) Uani 1 1 d D U . . .
C36_4 C 0.7957(4) 0.5941(3) 0.4568(7) 0.114(7) Uani 1 1 d D U . . .
H36_4 H 0.7757 0.5894 0.4465 0.137 Uiso 1 1 calc R U . . .
C38_4 C 0.8483(3) 0.5891(2) 0.4733(6) 0.108(7) Uani 1 1 d D U . . .
C40_4 C 0.8999(4) 0.5822(3) 0.4933(7) 0.121(8) Uani 1 1 d D U . . .
H40_4 H 0.9164 0.5731 0.4965 0.145 Uiso 1 1 calc R U . . .
C41_4 C 0.9068(4) 0.6004(3) 0.5063(8) 0.131(8) Uani 1 1 d D U . . .
H41_4 H 0.9275 0.6037 0.5172 0.157 Uiso 1 1 calc R U . . .
C42_4 C 0.8832(4) 0.6138(3) 0.5035(8) 0.136(8) Uani 1 1 d D U . . .
H42_4 H 0.8873 0.6266 0.5124 0.163 Uiso 1 1 calc R U . . .
C43_4 C 0.8526(3) 0.60829(19) 0.4869(7) 0.121(7) Uani 1 1 d D U . . .
C44_4 C 0.8259(4) 0.6206(3) 0.4848(7) 0.121(8) Uani 1 1 d D U . . .
H44_4 H 0.8278 0.6335 0.4933 0.145 Uiso 1 1 calc R U . . .
O10A_4 O 0.5227(4) 0.6483(3) 0.5364(6) 0.150(7) Uani 1 1 d D U . . .
O12A_4 O 0.5257(4) 0.6439(3) 0.3710(6) 0.146(7) Uani 1 1 d D U . . .
O19A_4 O 0.7623(4) 0.6239(3) 0.3844(6) 0.145(7) Uani 1 1 d D U . . .
O21A_4 O 0.7612(4) 0.6307(3) 0.5500(6) 0.136(7) Uani 1 1 d D U . . .
N11_5 N 0.4550(3) 0.5854(2) 0.5989(6) 0.133(6) Uani 1 1 d D U . . .
N20_5 N 0.6990(3) 0.5739(3) 0.5969(6) 0.159(7) Uani 1 1 d D U . . .
N27_5 N 0.3938(4) 0.5788(3) 0.5061(6) 0.144(7) Uani 1 1 d D U . . .
N29_5 N 0.3406(4) 0.5708(3) 0.5067(7) 0.173(8) Uani 1 1 d D U . . .
N37_5 N 0.7603(3) 0.5611(3) 0.5070(5) 0.122(7) Uani 1 1 d D U . . .
N39_5 N 0.8111(3) 0.5489(3) 0.5139(6) 0.127(7) Uani 1 1 d D U . . .
C1_5 C 0.5840(6) 0.6375(3) 0.6198(10) 0.152(9) Uani 1 1 d D U . . .
H1A_5 H 0.6040 0.6444 0.6240 0.228 Uiso 1 1 calc R U . . .
H1B_5 H 0.5828 0.6325 0.5867 0.228 Uiso 1 1 calc R U . . .
H1C_5 H 0.5660 0.6460 0.6256 0.228 Uiso 1 1 calc R U . . .
C2_5 C 0.5827(4) 0.6209(2) 0.6561(7) 0.139(6) Uani 1 1 d D U . . .
C3_5 C 0.5830(7) 0.6267(3) 0.7101(8) 0.149(8) Uani 1 1 d D U . . .
H3A_5 H 0.6029 0.6336 0.7173 0.179 Uiso 1 1 calc R U . . .
H3AB_5 H 0.5649 0.6353 0.7166 0.179 Uiso 1 1 calc R U . . .
C4_5 C 0.5807(7) 0.6094(3) 0.7430(8) 0.161(8) Uani 1 1 d D U . . .
H4A_5 H 0.5615 0.6106 0.7636 0.193 Uiso 1 1 calc R U . . .
H4AB_5 H 0.5996 0.6091 0.7646 0.193 Uiso 1 1 calc R U . . .
C5_5 C 0.5790(4) 0.5908(3) 0.7142(6) 0.147(6) Uani 1 1 d D U . . .
C6_5 C 0.5773(6) 0.5725(4) 0.7443(10) 0.174(10) Uani 1 1 d D U . . .
H6A_5 H 0.5958 0.5718 0.7658 0.261 Uiso 1 1 calc R U . . .
H6B_5 H 0.5577 0.5726 0.7638 0.261 Uiso 1 1 calc R U . . .
H6C_5 H 0.5772 0.5616 0.7226 0.261 Uiso 1 1 calc R U . . .
C7_5 C 0.5511(4) 0.5933(3) 0.6794(8) 0.138(7) Uani 1 1 d D U . . .
C8_5 C 0.5264(4) 0.5804(3) 0.6748(7) 0.125(7) Uani 1 1 d D U . . .
H8_5 H 0.5266 0.5689 0.6928 0.151 Uiso 1 1 calc R U . . .
C9_5 C 0.5012(3) 0.5845(2) 0.6433(6) 0.119(7) Uani 1 1 d D U . . .
C10_5 C 0.4722(4) 0.5737(2) 0.6316(6) 0.126(8) Uani 1 1 d D U . . .
C12_5 C 0.4716(4) 0.6023(2) 0.5883(6) 0.131(8) Uani 1 1 d D U . . .
C13_5 C 0.5013(3) 0.6014(2) 0.6173(6) 0.125(7) Uani 1 1 d D U . . .
C14_5 C 0.5268(4) 0.6140(3) 0.6204(7) 0.132(8) Uani 1 1 d D U . . .
H14_5 H 0.5269 0.6254 0.6020 0.158 Uiso 1 1 calc R U . . .
C15_5 C 0.5520(4) 0.6096(3) 0.6510(8) 0.135(7) Uani 1 1 d D U . . .
C16_5 C 0.6092(5) 0.6063(3) 0.6486(8) 0.143(7) Uani 1 1 d D U . . .
C17_5 C 0.6345(5) 0.6082(3) 0.6163(8) 0.153(9) Uani 1 1 d D U . . .
H17_5 H 0.6364 0.6191 0.5963 0.183 Uiso 1 1 calc R U . . .
C18_5 C 0.6569(4) 0.5937(2) 0.6143(6) 0.146(8) Uani 1 1 d D U . . .
C19_5 C 0.6857(4) 0.5914(3) 0.5838(6) 0.148(9) Uani 1 1 d D U . . .
C21_5 C 0.6811(4) 0.5648(2) 0.6333(7) 0.157(9) Uani 1 1 d D U . . .
C22_5 C 0.6542(4) 0.5777(3) 0.6437(6) 0.150(8) Uani 1 1 d D U . . .
C23_5 C 0.6293(4) 0.5760(3) 0.6772(7) 0.146(8) Uani 1 1 d D U . . .
H23_5 H 0.6270 0.5649 0.6965 0.175 Uiso 1 1 calc R U . . .
C24_5 C 0.6082(5) 0.5910(3) 0.6810(8) 0.148(7) Uani 1 1 d D U . . .
C25_5 C 0.4246(4) 0.5809(2) 0.5780(7) 0.135(7) Uani 1 1 d D U . . .
C26_5 C 0.4209(5) 0.5821(3) 0.5279(7) 0.137(8) Uani 1 1 d D U . . .
H26_5 H 0.4388 0.5856 0.5088 0.165 Uiso 1 1 calc R U . . .
C28_5 C 0.3677(4) 0.5738(3) 0.5326(6) 0.157(8) Uani 1 1 d D U . . .
C30_5 C 0.3151(4) 0.5660(4) 0.5318(9) 0.202(11) Uani 1 1 d D U . . .
H30_5 H 0.2960 0.5637 0.5141 0.243 Uiso 1 1 calc R U . . .
C31_5 C 0.3138(5) 0.5639(4) 0.5811(9) 0.207(11) Uani 1 1 d D U . . .
H31_5 H 0.2944 0.5605 0.5964 0.248 Uiso 1 1 calc R U . . .
C32_5 C 0.3407(5) 0.5669(4) 0.6080(7) 0.193(11) Uani 1 1 d D U . . .
H32_5 H 0.3403 0.5656 0.6422 0.232 Uiso 1 1 calc R U . . .
C33_5 C 0.3691(4) 0.5721(3) 0.5837(6) 0.170(9) Uani 1 1 d D U . . .
C34_5 C 0.3986(4) 0.5758(3) 0.6061(8) 0.152(9) Uani 1 1 d D U . . .
H34_5 H 0.4007 0.5748 0.6402 0.183 Uiso 1 1 calc R U . . .
C35_5 C 0.7279(4) 0.5662(3) 0.5769(7) 0.151(8) Uani 1 1 d D U . . .
C36_5 C 0.7337(4) 0.5667(3) 0.5274(7) 0.145(9) Uani 1 1 d D U . . .
H36_5 H 0.7174 0.5715 0.5070 0.174 Uiso 1 1 calc R U . . .
C38_5 C 0.7834(3) 0.5539(2) 0.5364(5) 0.122(7) Uani 1 1 d D U . . .
C40_5 C 0.8342(4) 0.5421(3) 0.5410(7) 0.132(9) Uani 1 1 d D U . . .
H40_5 H 0.8535 0.5387 0.5255 0.159 Uiso 1 1 calc R U . . .
C41_5 C 0.8323(4) 0.5396(3) 0.5901(8) 0.148(9) Uani 1 1 d D U . . .
H41_5 H 0.8498 0.5343 0.6074 0.177 Uiso 1 1 calc R U . . .
C42_5 C 0.8051(4) 0.5446(3) 0.6140(6) 0.151(9) Uani 1 1 d D U . . .
H42_5 H 0.8035 0.5431 0.6481 0.181 Uiso 1 1 calc R U . . .
C43_5 C 0.7794(4) 0.5522(3) 0.5871(5) 0.132(8) Uani 1 1 d D U . . .
C44_5 C 0.7509(4) 0.5588(3) 0.6075(8) 0.145(9) Uani 1 1 d D U . . .
H44_5 H 0.7475 0.5582 0.6414 0.173 Uiso 1 1 calc R U . . .
O10A_5 O 0.4632(4) 0.5580(2) 0.6442(6) 0.128(6) Uani 1 1 d D U . . .
O12A_5 O 0.4618(4) 0.6144(2) 0.5607(6) 0.132(6) Uani 1 1 d D U . . .
O19A_5 O 0.6969(4) 0.6019(3) 0.5537(7) 0.173(9) Uani 1 1 d D U . . .
O21A_5 O 0.6871(5) 0.5494(3) 0.6515(8) 0.187(9) Uani 1 1 d D U . . .
N11_6 N 0.3995(4) 0.7311(3) 0.7518(9) 0.297(11) Uani 1 1 d D U . . .
N20_6 N 0.4671(4) 0.58939(18) 0.7657(5) 0.114(6) Uani 1 1 d D U . . .
N27_6 N 0.3688(6) 0.7657(3) 0.8402(9) 0.311(12) Uani 1 1 d D U . . .
N29_6 N 0.3451(6) 0.7949(3) 0.8338(11) 0.311(13) Uani 1 1 d D U . . .
N37_6 N 0.4703(4) 0.55316(19) 0.8596(5) 0.091(5) Uani 1 1 d D U . . .
N39_6 N 0.4774(4) 0.5208(2) 0.8599(5) 0.112(6) Uani 1 1 d D U . . .
C1_6 C 0.4156(6) 0.6557(3) 0.6168(11) 0.171(10) Uani 1 1 d D U . . .
H1A_6 H 0.4104 0.6661 0.5947 0.256 Uiso 1 1 calc R U . . .
H1B_6 H 0.4194 0.6441 0.5980 0.256 Uiso 1 1 calc R U . . .
H1C_6 H 0.3978 0.6537 0.6392 0.256 Uiso 1 1 calc R U . . .
C2_6 C 0.4457(5) 0.6607(2) 0.6455(7) 0.168(7) Uani 1 1 d D U . . .
C3_6 C 0.4753(6) 0.6649(4) 0.6137(9) 0.183(8) Uani 1 1 d D U . . .
H3A_6 H 0.4811 0.6534 0.5952 0.220 Uiso 1 1 calc R U . . .
H3AB_6 H 0.4700 0.6750 0.5903 0.220 Uiso 1 1 calc R U . . .
C4_6 C 0.5034(6) 0.6711(4) 0.6441(9) 0.178(8) Uani 1 1 d D U . . .
H4A_6 H 0.5092 0.6842 0.6356 0.214 Uiso 1 1 calc R U . . .
H4AB_6 H 0.5219 0.6629 0.6367 0.214 Uiso 1 1 calc R U . . .
C5_6 C 0.4961(4) 0.6699(2) 0.6991(8) 0.172(7) Uani 1 1 d D U . . .
C6_6 C 0.5232(6) 0.6751(3) 0.7344(11) 0.171(10) Uani 1 1 d D U . . .
H6A_6 H 0.5312 0.6877 0.7268 0.257 Uiso 1 1 calc R U . . .
H6B_6 H 0.5150 0.6749 0.7677 0.257 Uiso 1 1 calc R U . . .
H6C_6 H 0.5405 0.6658 0.7312 0.257 Uiso 1 1 calc R U . . .
C7_6 C 0.4682(5) 0.6836(3) 0.7033(10) 0.183(8) Uani 1 1 d D U . . .
C8_6 C 0.4669(5) 0.6984(3) 0.7361(11) 0.215(11) Uani 1 1 d D U . . .
H8_6 H 0.4843 0.7011 0.7571 0.258 Uiso 1 1 calc R U . . .
C9_6 C 0.4392(4) 0.7093(3) 0.7372(8) 0.240(11) Uani 1 1 d D U . . .
C10_6 C 0.4305(5) 0.7259(3) 0.7671(9) 0.280(13) Uani 1 1 d D U . . .
C12_6 C 0.3883(4) 0.7192(3) 0.7148(9) 0.268(13) Uani 1 1 d D U . . .
C13_6 C 0.4141(4) 0.7053(3) 0.7059(8) 0.237(11) Uani 1 1 d D U . . .
C14_6 C 0.4150(5) 0.6900(3) 0.6740(10) 0.218(11) Uani 1 1 d D U . . .
H14_6 H 0.3983 0.6877 0.6515 0.262 Uiso 1 1 calc R U . . .
C15_6 C 0.4413(5) 0.6782(3) 0.6767(10) 0.180(8) Uani 1 1 d D U . . .
C16_6 C 0.4558(5) 0.6453(3) 0.6810(9) 0.150(7) Uani 1 1 d D U . . .
C17_6 C 0.4417(5) 0.6277(2) 0.6850(8) 0.125(8) Uani 1 1 d D U . . .
H17_6 H 0.4238 0.6243 0.6658 0.150 Uiso 1 1 calc R U . . .
C18_6 C 0.4547(4) 0.6150(2) 0.7183(6) 0.114(7) Uani 1 1 d D U . . .
C19_6 C 0.4457(4) 0.5953(2) 0.7302(6) 0.109(7) Uani 1 1 d D U . . .
C21_6 C 0.4894(4) 0.6036(2) 0.7778(6) 0.111(7) Uani 1 1 d D U . . .
C22_6 C 0.4810(4) 0.6199(2) 0.7466(6) 0.115(7) Uani 1 1 d D U . . .
C23_6 C 0.4950(5) 0.6377(2) 0.7416(8) 0.140(8) Uani 1 1 d D U . . .
H23_6 H 0.5129 0.6411 0.7606 0.168 Uiso 1 1 calc R U . . .
C24_6 C 0.4822(5) 0.6503(3) 0.7085(9) 0.154(8) Uani 1 1 d D U . . .
C25_6 C 0.3828(5) 0.7473(3) 0.7706(10) 0.306(12) Uani 1 1 d D U . . .
C26_6 C 0.3812(6) 0.7507(3) 0.8197(10) 0.310(13) Uani 1 1 d D U . . .
H26_6 H 0.3899 0.7413 0.8406 0.372 Uiso 1 1 calc R U . . .
C28_6 C 0.3561(5) 0.7792(3) 0.8107(9) 0.299(12) Uani 1 1 d D U . . .
C30_6 C 0.3332(5) 0.8084(3) 0.8057(14) 0.300(14) Uani 1 1 d D U . . .
H30_6 H 0.3259 0.8196 0.8210 0.360 Uiso 1 1 calc R U . . .
C31_6 C 0.3304(6) 0.8074(3) 0.7561(14) 0.298(14) Uani 1 1 d D U . . .
H31_6 H 0.3211 0.8175 0.7386 0.358 Uiso 1 1 calc R U . . .
C32_6 C 0.3413(6) 0.7916(3) 0.7321(11) 0.304(14) Uani 1 1 d D U . . .
H32_6 H 0.3396 0.7906 0.6979 0.365 Uiso 1 1 calc R U . . .
C33_6 C 0.3551(5) 0.7770(3) 0.7598(9) 0.306(13) Uani 1 1 d D U . . .
C34_6 C 0.3692(6) 0.7606(3) 0.7398(11) 0.308(13) Uani 1 1 d D U . . .
H34_6 H 0.3694 0.7587 0.7058 0.369 Uiso 1 1 calc R U . . .
C35_6 C 0.4682(4) 0.5710(2) 0.7875(6) 0.100(6) Uani 1 1 d D U . . .
C36_6 C 0.4665(4) 0.5693(2) 0.8375(6) 0.107(7) Uani 1 1 d D U . . .
H36_6 H 0.4623 0.5803 0.8562 0.128 Uiso 1 1 calc R U . . .
C38_6 C 0.4753(4) 0.53707(19) 0.8338(5) 0.097(6) Uani 1 1 d D U . . .
C40_6 C 0.4821(5) 0.5049(2) 0.8360(7) 0.113(7) Uani 1 1 d D U . . .
H40_6 H 0.4828 0.4934 0.8541 0.136 Uiso 1 1 calc R U . . .
C41_6 C 0.4860(5) 0.5036(2) 0.7865(7) 0.112(7) Uani 1 1 d D U . . .
H41_6 H 0.4902 0.4918 0.7714 0.134 Uiso 1 1 calc R U . . .
C42_6 C 0.4838(4) 0.5199(2) 0.7596(6) 0.102(7) Uani 1 1 d D U . . .
H42_6 H 0.4865 0.5194 0.7254 0.122 Uiso 1 1 calc R U . . .
C43_6 C 0.4777(4) 0.5372(2) 0.7825(5) 0.094(6) Uani 1 1 d D U . . .
C44_6 C 0.4735(4) 0.5548(2) 0.7602(7) 0.101(7) Uani 1 1 d D U . . .
H44_6 H 0.4741 0.5557 0.7259 0.121 Uiso 1 1 calc R U . . .
O10A_6 O 0.4462(6) 0.7342(3) 0.7977(11) 0.286(14) Uani 1 1 d D U . . .
O12A_6 O 0.3625(5) 0.7202(3) 0.6948(13) 0.309(17) Uani 1 1 d D U . . .
O19A_6 O 0.4251(4) 0.5853(2) 0.7131(7) 0.149(7) Uani 1 1 d D U . . .
O21A_6 O 0.5105(3) 0.6016(2) 0.8077(6) 0.114(5) Uani 1 1 d D U . . .
N11_7 N 0.4719(4) 0.7798(2) 0.8851(7) 0.164(7) Uani 1 1 d D U . . .
N20_7 N 0.5504(3) 0.63722(17) 0.9070(6) 0.116(6) Uani 1 1 d D U . . .
N27_7 N 0.3942(4) 0.8033(2) 0.8961(8) 0.155(8) Uani 1 1 d D U . . .
N29_7 N 0.3766(3) 0.8335(2) 0.8806(8) 0.147(8) Uani 1 1 d D U . . .
N37_7 N 0.5079(3) 0.59274(19) 0.9310(6) 0.092(6) Uani 1 1 d D U . . .
N39_7 N 0.5211(3) 0.56121(18) 0.9229(5) 0.088(5) Uani 1 1 d D U . . .
C1_7 C 0.5780(7) 0.7192(4) 0.8019(7) 0.177(10) Uani 1 1 d D U . . .
H1A_7 H 0.5827 0.7318 0.7890 0.265 Uiso 1 1 calc R U . . .
H1B_7 H 0.5950 0.7104 0.7926 0.265 Uiso 1 1 calc R U . . .
H1C_7 H 0.5577 0.7147 0.7886 0.265 Uiso 1 1 calc R U . . .
C2_7 C 0.5757(5) 0.7202(2) 0.8576(7) 0.166(7) Uani 1 1 d D U . . .
C3_7 C 0.6063(5) 0.7260(4) 0.8851(10) 0.171(8) Uani 1 1 d D U . . .
H3A_7 H 0.6232 0.7166 0.8783 0.205 Uiso 1 1 calc R U . . .
H3AB_7 H 0.6137 0.7384 0.8727 0.205 Uiso 1 1 calc R U . . .
C4_7 C 0.6016(5) 0.7274(4) 0.9395(10) 0.177(9) Uani 1 1 d D U . . .
H4A_7 H 0.6053 0.7406 0.9501 0.213 Uiso 1 1 calc R U . . .
H4AB_7 H 0.6173 0.7192 0.9561 0.213 Uiso 1 1 calc R U . . .
C5_7 C 0.5676(5) 0.7212(2) 0.9537(7) 0.164(7) Uani 1 1 d D U . . .
C6_7 C 0.5579(7) 0.7210(4) 1.0075(8) 0.187(10) Uani 1 1 d D U . . .
H6A_7 H 0.5728 0.7131 1.0258 0.281 Uiso 1 1 calc R U . . .
H6B_7 H 0.5584 0.7339 1.0204 0.281 Uiso 1 1 calc R U . . .
H6C_7 H 0.5363 0.7158 1.0106 0.281 Uiso 1 1 calc R U . . .
C7_7 C 0.5447(5) 0.7335(3) 0.9243(7) 0.162(7) Uani 1 1 d D U . . .
C8_7 C 0.5216(5) 0.7446(3) 0.9459(7) 0.162(8) Uani 1 1 d D U . . .
H8_7 H 0.5173 0.7438 0.9796 0.195 Uiso 1 1 calc R U . . .
C9_7 C 0.5048(4) 0.7569(2) 0.9162(7) 0.166(8) Uani 1 1 d D U . . .
C10_7 C 0.4798(4) 0.7708(2) 0.9287(7) 0.179(10) Uani 1 1 d D U . . .
C12_7 C 0.4895(4) 0.7726(2) 0.8457(7) 0.172(9) Uani 1 1 d D U . . .
C13_7 C 0.5102(4) 0.7577(2) 0.8664(7) 0.160(8) Uani 1 1 d D U . . .
C14_7 C 0.5322(5) 0.7457(3) 0.8447(7) 0.158(8) Uani 1 1 d D U . . .
H14_7 H 0.5356 0.7460 0.8107 0.190 Uiso 1 1 calc R U . . .
C15_7 C 0.5489(5) 0.7332(3) 0.8742(7) 0.156(7) Uani 1 1 d D U . . .
C16_7 C 0.5683(6) 0.7010(2) 0.8806(7) 0.154(7) Uani 1 1 d D U . . .
C17_7 C 0.5671(6) 0.6841(2) 0.8554(7) 0.150(8) Uani 1 1 d D U . . .
H17_7 H 0.5704 0.6837 0.8214 0.180 Uiso 1 1 calc R U . . .
C18_7 C 0.5608(4) 0.66758(19) 0.8814(6) 0.125(7) Uani 1 1 d D U . . .
C19_7 C 0.5575(4) 0.6478(2) 0.8651(6) 0.129(8) Uani 1 1 d D U . . .
C21_7 C 0.5493(4) 0.6489(2) 0.9487(6) 0.126(7) Uani 1 1 d D U . . .
C22_7 C 0.5559(4) 0.66826(19) 0.9313(6) 0.135(7) Uani 1 1 d D U . . .
C23_7 C 0.5577(5) 0.6854(2) 0.9566(7) 0.147(8) Uani 1 1 d D U . . .
H23_7 H 0.5541 0.6858 0.9906 0.177 Uiso 1 1 calc R U . . .
C24_7 C 0.5648(6) 0.7016(2) 0.9308(7) 0.153(7) Uani 1 1 d D U . . .
C25_7 C 0.4485(4) 0.7946(2) 0.8831(7) 0.154(8) Uani 1 1 d D U . . .
C26_7 C 0.4170(4) 0.7906(3) 0.8962(9) 0.158(10) Uani 1 1 d D U . . .
H26_7 H 0.4119 0.7780 0.9056 0.189 Uiso 1 1 calc R U . . .
C28_7 C 0.4015(3) 0.8212(2) 0.8814(7) 0.154(9) Uani 1 1 d D U . . .
C30_7 C 0.3824(5) 0.8508(2) 0.8652(8) 0.139(9) Uani 1 1 d D U . . .
H30_7 H 0.3651 0.8595 0.8647 0.166 Uiso 1 1 calc R U . . .
C31_7 C 0.4118(5) 0.8573(2) 0.8499(8) 0.133(9) Uani 1 1 d D U . . .
H31_7 H 0.4143 0.8700 0.8388 0.160 Uiso 1 1 calc R U . . .
C32_7 C 0.4373(4) 0.8453(2) 0.8508(8) 0.133(8) Uani 1 1 d D U . . .
H32_7 H 0.4578 0.8494 0.8406 0.160 Uiso 1 1 calc R U . . .
C33_7 C 0.4327(3) 0.8266(2) 0.8672(8) 0.148(8) Uani 1 1 d D U . . .
C34_7 C 0.4572(5) 0.8127(2) 0.8687(9) 0.144(9) Uani 1 1 d D U . . .
H34_7 H 0.4785 0.8157 0.8602 0.173 Uiso 1 1 calc R U . . .
C35_7 C 0.5441(4) 0.61725(18) 0.9079(6) 0.105(7) Uani 1 1 d D U . . .
C36_7 C 0.5157(4) 0.6105(2) 0.9271(7) 0.096(7) Uani 1 1 d D U . . .
H36_7 H 0.5008 0.6196 0.9384 0.115 Uiso 1 1 calc R U . . .
C38_7 C 0.5295(3) 0.57964(18) 0.9159(5) 0.085(6) Uani 1 1 d D U . . .
C40_7 C 0.5414(4) 0.5481(2) 0.9095(7) 0.102(7) Uani 1 1 d D U . . .
H40_7 H 0.5356 0.5352 0.9142 0.122 Uiso 1 1 calc R U . . .
C41_7 C 0.5706(4) 0.5517(2) 0.8890(7) 0.099(7) Uani 1 1 d D U . . .
H41_7 H 0.5843 0.5416 0.8802 0.118 Uiso 1 1 calc R U . . .
C42_7 C 0.5798(4) 0.5699(2) 0.8813(7) 0.102(7) Uani 1 1 d D U . . .
H42_7 H 0.5999 0.5726 0.8671 0.122 Uiso 1 1 calc R U . . .
C43_7 C 0.5590(3) 0.58476(19) 0.8949(6) 0.096(6) Uani 1 1 d D U . . .
C44_7 C 0.5664(4) 0.6042(2) 0.8914(7) 0.106(7) Uani 1 1 d D U . . .
H44_7 H 0.5861 0.6082 0.8780 0.128 Uiso 1 1 calc R U . . .
O10A_7 O 0.4673(6) 0.7742(3) 0.9673(8) 0.219(11) Uani 1 1 d D U . . .
O12A_7 O 0.4872(5) 0.7783(3) 0.8040(7) 0.188(8) Uani 1 1 d D U . . .
O19A_7 O 0.5594(5) 0.6410(2) 0.8244(6) 0.144(7) Uani 1 1 d D U . . .
O21A_7 O 0.5441(5) 0.6430(2) 0.9895(6) 0.158(7) Uani 1 1 d D U . . .
N11_8 N 0.4066(4) 0.7355(2) 1.0692(8) 0.237(10) Uani 1 1 d D U . . .
N20_8 N 0.4751(3) 0.59505(17) 1.0962(5) 0.098(5) Uani 1 1 d D U . . .
N27_8 N 0.3746(5) 0.7690(3) 0.9797(8) 0.261(11) Uani 1 1 d D U . . .
N29_8 N 0.3513(6) 0.7985(3) 0.9862(11) 0.295(13) Uani 1 1 d D U . . .
N37_8 N 0.4745(4) 0.55635(18) 1.0078(5) 0.088(5) Uani 1 1 d D U . . .
N39_8 N 0.4695(4) 0.52400(19) 1.0133(5) 0.091(5) Uani 1 1 d D U . . .
C1_8 C 0.5321(5) 0.6812(4) 1.0988(10) 0.155(9) Uani 1 1 d D U . . .
H1A_8 H 0.5395 0.6944 1.1008 0.232 Uiso 1 1 calc R U . . .
H1B_8 H 0.5499 0.6727 1.1057 0.232 Uiso 1 1 calc R U . . .
H1C_8 H 0.5240 0.6787 1.0662 0.232 Uiso 1 1 calc R U . . .
C2_8 C 0.5055(4) 0.6780(2) 1.1361(8) 0.150(6) Uani 1 1 d D U . . .
C3_8 C 0.5148(6) 0.6819(4) 1.1894(8) 0.161(8) Uani 1 1 d D U . . .
H3A_8 H 0.5329 0.6737 1.1987 0.194 Uiso 1 1 calc R U . . .
H3AB_8 H 0.5215 0.6952 1.1930 0.194 Uiso 1 1 calc R U . . .
C4_8 C 0.4863(6) 0.6779(4) 1.2229(9) 0.169(8) Uani 1 1 d D U . . .
H4A_8 H 0.4813 0.6895 1.2414 0.203 Uiso 1 1 calc R U . . .
H4AB_8 H 0.4924 0.6680 1.2464 0.203 Uiso 1 1 calc R U . . .
C5_8 C 0.4562(5) 0.6715(2) 1.1953(7) 0.158(6) Uani 1 1 d D U . . .
C6_8 C 0.4266(6) 0.6671(4) 1.2263(10) 0.177(10) Uani 1 1 d D U . . .
H6A_8 H 0.4316 0.6571 1.2496 0.265 Uiso 1 1 calc R U . . .
H6B_8 H 0.4200 0.6785 1.2437 0.265 Uiso 1 1 calc R U . . .
H6C_8 H 0.4092 0.6629 1.2052 0.265 Uiso 1 1 calc R U . . .
C7_8 C 0.4506(5) 0.6869(3) 1.1579(8) 0.155(7) Uani 1 1 d D U . . .
C8_8 C 0.4227(5) 0.6973(3) 1.1549(9) 0.178(9) Uani 1 1 d D U . . .
H8_8 H 0.4055 0.6951 1.1766 0.213 Uiso 1 1 calc R U . . .
C9_8 C 0.4209(4) 0.7109(2) 1.1187(7) 0.191(9) Uani 1 1 d D U . . .
C10_8 C 0.3953(4) 0.7248(3) 1.1079(8) 0.223(11) Uani 1 1 d D U . . .
C12_8 C 0.4370(5) 0.7295(3) 1.0537(7) 0.221(11) Uani 1 1 d D U . . .
C13_8 C 0.4458(4) 0.7138(3) 1.0862(7) 0.194(10) Uani 1 1 d D U . . .
C14_8 C 0.4738(4) 0.7031(3) 1.0887(8) 0.167(9) Uani 1 1 d D U . . .
H14_8 H 0.4907 0.7049 1.0664 0.200 Uiso 1 1 calc R U . . .
C15_8 C 0.4757(4) 0.6897(3) 1.1254(9) 0.155(7) Uani 1 1 d D U . . .
C16_8 C 0.4929(5) 0.6578(2) 1.1350(8) 0.132(7) Uani 1 1 d D U . . .
C17_8 C 0.5053(5) 0.6435(2) 1.1059(8) 0.117(7) Uani 1 1 d D U . . .
H17_8 H 0.5231 0.6458 1.0855 0.140 Uiso 1 1 calc R U . . .
C18_8 C 0.4908(4) 0.62570(19) 1.1077(6) 0.109(7) Uani 1 1 d D U . . .
C19_8 C 0.4979(4) 0.6081(2) 1.0807(6) 0.108(7) Uani 1 1 d D U . . .
C21_8 C 0.4544(4) 0.6026(2) 1.1314(6) 0.105(7) Uani 1 1 d D U . . .
C22_8 C 0.4646(4) 0.62241(19) 1.1376(6) 0.108(7) Uani 1 1 d D U . . .
C23_8 C 0.4520(5) 0.6369(2) 1.1657(7) 0.131(8) Uani 1 1 d D U . . .
H23_8 H 0.4338 0.6348 1.1854 0.157 Uiso 1 1 calc R U . . .
C24_8 C 0.4664(5) 0.6545(2) 1.1645(9) 0.142(7) Uani 1 1 d D U . . .
C25_8 C 0.3902(4) 0.7514(3) 1.0487(9) 0.241(10) Uani 1 1 d D U . . .
C26_8 C 0.3878(5) 0.7540(3) 0.9994(9) 0.237(11) Uani 1 1 d D U . . .
H26_8 H 0.3961 0.7445 0.9786 0.284 Uiso 1 1 calc R U . . .
C28_8 C 0.3625(5) 0.7828(3) 1.0091(9) 0.264(12) Uani 1 1 d D U . . .
C30_8 C 0.3406(5) 0.8126(3) 1.0130(13) 0.241(12) Uani 1 1 d D U . . .
H30_8 H 0.3327 0.8235 0.9967 0.290 Uiso 1 1 calc R U . . .
C31_8 C 0.3399(6) 0.8125(3) 1.0629(14) 0.259(13) Uani 1 1 d D U . . .
H31_8 H 0.3318 0.8231 1.0802 0.311 Uiso 1 1 calc R U . . .
C32_8 C 0.3514(6) 0.7969(3) 1.0869(11) 0.254(12) Uani 1 1 d D U . . .
H32_8 H 0.3515 0.7967 1.1213 0.305 Uiso 1 1 calc R U . . .
C33_8 C 0.3630(5) 0.7813(3) 1.0602(8) 0.254(11) Uani 1 1 d D U . . .
C34_8 C 0.3772(5) 0.7650(3) 1.0790(10) 0.242(11) Uani 1 1 d D U . . .
H34_8 H 0.3780 0.7633 1.1130 0.290 Uiso 1 1 calc R U . . .
C35_8 C 0.4721(4) 0.57630(19) 1.0767(6) 0.086(6) Uani 1 1 d D U . . .
C36_8 C 0.4753(4) 0.5733(2) 1.0274(6) 0.092(6) Uani 1 1 d D U . . .
H36_8 H 0.4783 0.5839 1.0068 0.111 Uiso 1 1 calc R U . . .
C38_8 C 0.4696(4) 0.54101(18) 1.0365(5) 0.091(6) Uani 1 1 d D U . . .
C40_8 C 0.4638(4) 0.5090(2) 1.0402(6) 0.099(7) Uani 1 1 d D U . . .
H40_8 H 0.4638 0.4971 1.0243 0.119 Uiso 1 1 calc R U . . .
C41_8 C 0.4578(5) 0.5089(2) 1.0894(6) 0.095(7) Uani 1 1 d D U . . .
H41_8 H 0.4532 0.4975 1.1062 0.114 Uiso 1 1 calc R U . . .
C42_8 C 0.4588(4) 0.5259(2) 1.1132(5) 0.088(6) Uani 1 1 d D U . . .
H42_8 H 0.4553 0.5264 1.1471 0.105 Uiso 1 1 calc R U . . .
C43_8 C 0.4650(4) 0.54262(19) 1.0871(4) 0.086(6) Uani 1 1 d D U . . .
C44_8 C 0.4666(4) 0.5609(2) 1.1070(7) 0.091(6) Uani 1 1 d D U . . .
H44_8 H 0.4639 0.5627 1.1409 0.109 Uiso 1 1 calc R U . . .
O10A_8 O 0.3699(4) 0.7265(3) 1.1289(10) 0.228(11) Uani 1 1 d D U . . .
O12A_8 O 0.4519(5) 0.7365(3) 1.0204(9) 0.242(11) Uani 1 1 d D U . . .
O19A_8 O 0.5188(3) 0.6048(2) 1.0513(5) 0.105(5) Uani 1 1 d D U . . .
O21A_8 O 0.4328(4) 0.5940(2) 1.1509(6) 0.129(6) Uani 1 1 d D U . . .
N11_9 N 0.2705(5) 0.7458(3) 0.9926(8) 0.100(8) Uani 0.5 1 d D U P A -1
N20_9 N 0.3545(6) 0.6067(3) 0.9819(10) 0.148(11) Uani 0.5 1 d D U P A -1
N27_9 N 0.3036(5) 0.7889(3) 0.9387(11) 0.114(10) Uani 0.5 1 d D U P A -1
N29_9 N 0.2840(7) 0.8189(3) 0.9248(12) 0.116(12) Uani 0.5 1 d D U P A -1
N37_9 N 0.4212(6) 0.5774(4) 0.9427(16) 0.117(13) Uani 0.5 1 d D U P A -1
N39_9 N 0.4277(8) 0.5454(4) 0.9312(19) 0.097(14) Uani 0.5 1 d D U P A -1
C1_9 C 0.3422(8) 0.6820(5) 1.1211(15) 0.128(12) Uani 0.5 1 d D U P A -1
H1A_9 H 0.3524 0.6722 1.1406 0.192 Uiso 0.5 1 calc R U P A -1
H1B_9 H 0.3563 0.6856 1.0943 0.192 Uiso 0.5 1 calc R U P A -1
H1C_9 H 0.3379 0.6931 1.1413 0.192 Uiso 0.5 1 calc R U P A -1
C2_9 C 0.3106(6) 0.6744(3) 1.1005(9) 0.124(8) Uani 0.5 1 d D U P A -1
C3_9 C 0.2855(8) 0.6672(7) 1.1375(10) 0.132(10) Uani 0.5 1 d D U P A -1
H3A_9 H 0.2944 0.6563 1.1556 0.158 Uiso 0.5 1 calc R U P A -1
H3AB_9 H 0.2807 0.6773 1.1611 0.158 Uiso 0.5 1 calc R U P A -1
C4_9 C 0.2551(8) 0.6612(6) 1.1122(11) 0.130(10) Uani 0.5 1 d D U P A -1
H4A_9 H 0.2372 0.6690 1.1243 0.157 Uiso 0.5 1 calc R U P A -1
H4AB_9 H 0.2504 0.6478 1.1205 0.157 Uiso 0.5 1 calc R U P A -1
C5_9 C 0.2571(5) 0.6631(3) 1.0564(10) 0.127(8) Uani 0.5 1 d D U P A -1
C6_9 C 0.2279(7) 0.6561(5) 1.0279(16) 0.131(12) Uani 0.5 1 d D U P A -1
H6A_9 H 0.2236 0.6429 1.0363 0.196 Uiso 0.5 1 calc R U P A -1
H6B_9 H 0.2093 0.6639 1.0361 0.196 Uiso 0.5 1 calc R U P A -1
H6C_9 H 0.2322 0.6571 0.9931 0.196 Uiso 0.5 1 calc R U P A -1
C7_9 C 0.2661(7) 0.6837(3) 1.0462(14) 0.122(9) Uani 0.5 1 d D U P A -1
C8_9 C 0.2480(7) 0.6968(3) 1.0206(13) 0.121(11) Uani 0.5 1 d D U P A -1
H8_9 H 0.2278 0.6934 1.0078 0.145 Uiso 0.5 1 calc R U P A -1
C9_9 C 0.2601(5) 0.7150(3) 1.0143(9) 0.111(10) Uani 0.5 1 d D U P A -1
C10_9 C 0.2480(6) 0.7315(3) 0.9867(8) 0.099(10) Uani 0.5 1 d D U P A -1
C12_9 C 0.2955(5) 0.7400(3) 1.0241(9) 0.106(10) Uani 0.5 1 d D U P A -1
C13_9 C 0.2886(5) 0.7201(3) 1.0365(9) 0.114(10) Uani 0.5 1 d D U P A -1
C14_9 C 0.3059(6) 0.7074(3) 1.0647(11) 0.113(11) Uani 0.5 1 d D U P A -1
H14_9 H 0.3253 0.7111 1.0798 0.136 Uiso 0.5 1 calc R U P A -1
C15_9 C 0.2939(7) 0.6893(3) 1.0698(13) 0.117(9) Uani 0.5 1 d D U P A -1
C16_9 C 0.3152(6) 0.6582(4) 1.0648(13) 0.126(9) Uani 0.5 1 d D U P A -1
C17_9 C 0.3425(6) 0.6472(4) 1.0625(13) 0.129(12) Uani 0.5 1 d D U P A -1
H17_9 H 0.3605 0.6497 1.0824 0.154 Uiso 0.5 1 calc R U P A -1
C18_9 C 0.3423(5) 0.6323(3) 1.0294(9) 0.139(12) Uani 0.5 1 d D U P A -1
C19_9 C 0.3678(5) 0.6186(3) 1.0176(11) 0.153(13) Uani 0.5 1 d D U P A -1
C21_9 C 0.3232(6) 0.6118(4) 0.9702(10) 0.150(13) Uani 0.5 1 d D U P A -1
C22_9 C 0.3156(5) 0.6281(3) 1.0014(10) 0.134(12) Uani 0.5 1 d D U P A -1
C23_9 C 0.2874(6) 0.6382(4) 1.0074(12) 0.130(12) Uani 0.5 1 d D U P A -1
H23_9 H 0.2690 0.6354 0.9886 0.156 Uiso 0.5 1 calc R U P A -1
C24_9 C 0.2872(6) 0.6524(5) 1.0420(13) 0.128(9) Uani 0.5 1 d D U P A -1
C25_9 C 0.2710(6) 0.7643(3) 0.9711(10) 0.102(10) Uani 0.5 1 d D U P A -1
C26_9 C 0.2998(7) 0.7716(4) 0.9544(12) 0.107(11) Uani 0.5 1 d D U P A -1
H26_9 H 0.3178 0.7635 0.9545 0.129 Uiso 0.5 1 calc R U P A -1
C28_9 C 0.2778(5) 0.8007(3) 0.9377(10) 0.114(10) Uani 0.5 1 d D U P A -1
C30_9 C 0.2598(9) 0.8308(3) 0.9248(14) 0.127(14) Uani 0.5 1 d D U P A -1
H30_9 H 0.2641 0.8436 0.9166 0.152 Uiso 0.5 1 calc R U P A -1
C31_9 C 0.2288(8) 0.8261(4) 0.9357(15) 0.132(13) Uani 0.5 1 d D U P A -1
H31_9 H 0.2124 0.8354 0.9342 0.159 Uiso 0.5 1 calc R U P A -1
C32_9 C 0.2220(6) 0.8079(4) 0.9490(14) 0.133(13) Uani 0.5 1 d D U P A -1
H32_9 H 0.2008 0.8043 0.9566 0.160 Uiso 0.5 1 calc R U P A -1
C33_9 C 0.2470(5) 0.7945(3) 0.9512(12) 0.119(11) Uani 0.5 1 d D U P A -1
C34_9 C 0.2443(7) 0.7758(3) 0.9686(12) 0.108(11) Uani 0.5 1 d D U P A -1
H34_9 H 0.2242 0.7711 0.9785 0.130 Uiso 0.5 1 calc R U P A -1
C35_9 C 0.3708(6) 0.5906(3) 0.9620(11) 0.139(11) Uani 0.5 1 d D U P A -1
C36_9 C 0.4033(7) 0.5920(4) 0.9535(15) 0.127(13) Uani 0.5 1 d D U P A -1
H36_9 H 0.4131 0.6041 0.9555 0.153 Uiso 0.5 1 calc R U P A -1
C38_9 C 0.4073(7) 0.5601(4) 0.9393(14) 0.105(12) Uani 0.5 1 d D U P A -1
C40_9 C 0.4150(10) 0.5284(4) 0.928(2) 0.093(15) Uani 0.5 1 d D U P A -1
H40_9 H 0.4292 0.5181 0.9230 0.112 Uiso 0.5 1 calc R U P A -1
C41_9 C 0.3832(11) 0.5242(4) 0.933(2) 0.100(14) Uani 0.5 1 d D U P A -1
H41_9 H 0.3759 0.5115 0.9299 0.120 Uiso 0.5 1 calc R U P A -1
C42_9 C 0.3623(9) 0.5386(4) 0.9414(16) 0.102(13) Uani 0.5 1 d D U P A -1
H42_9 H 0.3402 0.5361 0.9449 0.123 Uiso 0.5 1 calc R U P A -1
C43_9 C 0.3741(7) 0.5573(3) 0.9448(14) 0.110(12) Uani 0.5 1 d D U P A -1
C44_9 C 0.3554(7) 0.5733(4) 0.9565(14) 0.126(13) Uani 0.5 1 d D U P A -1
H44_9 H 0.3330 0.5722 0.9605 0.151 Uiso 0.5 1 calc R U P A -1
O10A_9 O 0.2226(6) 0.7332(4) 0.9659(11) 0.114(11) Uani 0.5 1 d D U P A -1
O12A_9 O 0.3158(7) 0.7505(4) 1.0390(11) 0.120(11) Uani 0.5 1 d D U P A -1
O19A_9 O 0.3944(6) 0.6176(5) 1.0347(16) 0.194(19) Uani 0.5 1 d D U P A -1
O21A_9 O 0.3066(8) 0.6034(5) 0.9412(14) 0.163(18) Uani 0.5 1 d D U P A -1
N11_10 N 0.3551(6) 0.6091(3) 0.8880(10) 0.169(11) Uani 0.5 1 d D U P A -2
N20_10 N 0.2689(5) 0.7430(3) 0.8233(8) 0.113(9) Uani 0.5 1 d D U P A -2
N27_10 N 0.4194(7) 0.5790(5) 0.9341(17) 0.143(14) Uani 0.5 1 d D U P A -2
N29_10 N 0.4250(9) 0.5468(5) 0.9422(19) 0.110(14) Uani 0.5 1 d D U P A -2
N37_10 N 0.3025(5) 0.7860(3) 0.8769(10) 0.109(10) Uani 0.5 1 d D U P A -2
N39_10 N 0.2823(7) 0.8157(3) 0.8932(13) 0.137(13) Uani 0.5 1 d D U P A -2
C1_10 C 0.3487(7) 0.6741(6) 0.7234(17) 0.135(13) Uani 0.5 1 d D U P A -2
H1A_10 H 0.3600 0.6630 0.7107 0.203 Uiso 0.5 1 calc R U P A -2
H1B_10 H 0.3470 0.6837 0.6980 0.203 Uiso 0.5 1 calc R U P A -2
H1C_10 H 0.3605 0.6792 0.7510 0.203 Uiso 0.5 1 calc R U P A -2
C2_10 C 0.3151(6) 0.6682(3) 0.7400(9) 0.130(8) Uani 0.5 1 d D U P A -2
C3_10 C 0.2919(8) 0.6594(6) 0.7027(11) 0.132(10) Uani 0.5 1 d D U P A -2
H3A_10 H 0.2875 0.6687 0.6768 0.158 Uiso 0.5 1 calc R U P A -2
H3AB_10 H 0.3021 0.6482 0.6876 0.158 Uiso 0.5 1 calc R U P A -2
C4_10 C 0.2604(8) 0.6533(6) 0.7259(11) 0.135(10) Uani 0.5 1 d D U P A -2
H4A_10 H 0.2575 0.6395 0.7217 0.162 Uiso 0.5 1 calc R U P A -2
H4AB_10 H 0.2425 0.6598 0.7091 0.162 Uiso 0.5 1 calc R U P A -2
C5_10 C 0.2592(5) 0.6583(3) 0.7804(10) 0.131(8) Uani 0.5 1 d D U P A -2
C6_10 C 0.2286(7) 0.6532(5) 0.8082(16) 0.126(12) Uani 0.5 1 d D U P A -2
H6A_10 H 0.2104 0.6595 0.7932 0.189 Uiso 0.5 1 calc R U P A -2
H6B_10 H 0.2253 0.6394 0.8071 0.189 Uiso 0.5 1 calc R U P A -2
H6C_10 H 0.2306 0.6573 0.8419 0.189 Uiso 0.5 1 calc R U P A -2
C7_10 C 0.2884(6) 0.6487(5) 0.8024(13) 0.134(9) Uani 0.5 1 d D U P A -2
C8_10 C 0.2875(6) 0.6359(5) 0.8405(12) 0.140(12) Uani 0.5 1 d D U P A -2
H8_10 H 0.2680 0.6327 0.8558 0.168 Uiso 0.5 1 calc R U P A -2
C9_10 C 0.3161(5) 0.6278(4) 0.8557(10) 0.149(12) Uani 0.5 1 d D U P A -2
C10_10 C 0.3229(6) 0.6132(4) 0.8927(10) 0.161(13) Uani 0.5 1 d D U P A -2
C12_10 C 0.3703(6) 0.6204(4) 0.8526(11) 0.176(14) Uani 0.5 1 d D U P A -2
C13_10 C 0.3446(6) 0.6324(4) 0.8325(10) 0.160(12) Uani 0.5 1 d D U P A -2
C14_10 C 0.3458(6) 0.6457(5) 0.7955(12) 0.150(13) Uani 0.5 1 d D U P A -2
H14_10 H 0.3653 0.6490 0.7804 0.180 Uiso 0.5 1 calc R U P A -2
C15_10 C 0.3173(6) 0.6540(5) 0.7816(13) 0.134(9) Uani 0.5 1 d D U P A -2
C16_10 C 0.2955(7) 0.6844(3) 0.7605(14) 0.121(9) Uani 0.5 1 d D U P A -2
C17_10 C 0.3067(7) 0.7028(3) 0.7626(13) 0.114(11) Uani 0.5 1 d D U P A -2
H17_10 H 0.3266 0.7061 0.7485 0.137 Uiso 0.5 1 calc R U P A -2
C18_10 C 0.2882(5) 0.7165(3) 0.7855(9) 0.112(10) Uani 0.5 1 d D U P A -2
C19_10 C 0.2942(6) 0.7368(3) 0.7937(9) 0.119(11) Uani 0.5 1 d D U P A -2
C21_10 C 0.2466(5) 0.7287(3) 0.8318(9) 0.106(11) Uani 0.5 1 d D U P A -2
C22_10 C 0.2595(5) 0.7116(3) 0.8081(9) 0.113(10) Uani 0.5 1 d D U P A -2
C23_10 C 0.2487(6) 0.6929(3) 0.8067(12) 0.112(11) Uani 0.5 1 d D U P A -2
H23_10 H 0.2292 0.6896 0.8218 0.134 Uiso 0.5 1 calc R U P A -2
C24_10 C 0.2669(7) 0.6794(3) 0.7829(15) 0.127(9) Uani 0.5 1 d D U P A -2
C25_10 C 0.3706(7) 0.5930(4) 0.9094(11) 0.153(12) Uani 0.5 1 d D U P A -2
C26_10 C 0.4026(7) 0.5938(5) 0.9215(15) 0.154(15) Uani 0.5 1 d D U P A -2
H26_10 H 0.4128 0.6058 0.9207 0.184 Uiso 0.5 1 calc R U P A -2
C28_10 C 0.4051(7) 0.5618(4) 0.9353(15) 0.132(14) Uani 0.5 1 d D U P A -2
C30_10 C 0.4124(12) 0.5298(5) 0.938(2) 0.110(16) Uani 0.5 1 d D U P A -2
H30_10 H 0.4262 0.5193 0.9433 0.132 Uiso 0.5 1 calc R U P A -2
C31_10 C 0.3811(13) 0.5259(4) 0.928(2) 0.128(17) Uani 0.5 1 d D U P A -2
H31_10 H 0.3738 0.5132 0.9252 0.154 Uiso 0.5 1 calc R U P A -2
C32_10 C 0.3605(11) 0.5407(4) 0.9216(19) 0.142(16) Uani 0.5 1 d D U P A -2
H32_10 H 0.3387 0.5384 0.9146 0.170 Uiso 0.5 1 calc R U P A -2
C33_10 C 0.3722(8) 0.5594(4) 0.9255(15) 0.143(14) Uani 0.5 1 d D U P A -2
C34_10 C 0.3549(8) 0.5757(4) 0.9125(15) 0.150(14) Uani 0.5 1 d D U P A -2
H34_10 H 0.3327 0.5749 0.9060 0.180 Uiso 0.5 1 calc R U P A -2
C35_10 C 0.2696(6) 0.7614(3) 0.8457(10) 0.111(10) Uani 0.5 1 d D U P A -2
C36_10 C 0.2988(7) 0.7687(4) 0.8606(11) 0.106(11) Uani 0.5 1 d D U P A -2
H36_10 H 0.3170 0.7608 0.8590 0.127 Uiso 0.5 1 calc R U P A -2
C38_10 C 0.2764(6) 0.7974(3) 0.8804(10) 0.119(11) Uani 0.5 1 d D U P A -2
C40_10 C 0.2576(9) 0.8271(4) 0.8967(16) 0.148(15) Uani 0.5 1 d D U P A -2
H40_10 H 0.2617 0.8399 0.9050 0.177 Uiso 0.5 1 calc R U P A -2
C41_10 C 0.2264(8) 0.8218(4) 0.8892(16) 0.153(15) Uani 0.5 1 d D U P A -2
H41_10 H 0.2097 0.8307 0.8933 0.184 Uiso 0.5 1 calc R U P A -2
C42_10 C 0.2198(6) 0.8036(4) 0.8757(14) 0.134(13) Uani 0.5 1 d D U P A -2
H42_10 H 0.1985 0.7997 0.8703 0.161 Uiso 0.5 1 calc R U P A -2
C43_10 C 0.2452(5) 0.7908(3) 0.8699(12) 0.123(11) Uani 0.5 1 d D U P A -2
C44_10 C 0.2425(7) 0.7723(3) 0.8513(12) 0.120(12) Uani 0.5 1 d D U P A -2
H44_10 H 0.2222 0.7674 0.8427 0.144 Uiso 0.5 1 calc R U P A -2
O10A_10 O 0.3049(9) 0.6057(6) 0.9215(15) 0.19(2) Uani 0.5 1 d D U P A -2
O12A_10 O 0.3980(6) 0.6194(5) 0.8401(16) 0.191(18) Uani 0.5 1 d D U P A -2
O19A_10 O 0.3149(7) 0.7469(4) 0.7777(14) 0.152(15) Uani 0.5 1 d D U P A -2
O21A_10 O 0.2219(6) 0.7310(4) 0.8536(11) 0.107(11) Uani 0.5 1 d D U P A -2
Sb1_11 Sb 0.41781(10) 0.48877(6) 0.23653(15) 0.2419(19) Uani 1 1 d D U . . .
F2_11 F 0.4378(6) 0.5081(3) 0.2067(10) 0.309(10) Uani 1 1 d D U . . .
F3_11 F 0.3957(6) 0.4689(3) 0.2686(8) 0.276(9) Uani 1 1 d D U . . .
F4_11 F 0.4456(5) 0.4903(3) 0.2871(7) 0.275(8) Uani 1 1 d D U . . .
F5_11 F 0.3866(5) 0.4878(4) 0.1885(8) 0.311(10) Uani 1 1 d D U . . .
F6_11 F 0.3906(5) 0.5057(3) 0.2648(10) 0.306(10) Uani 1 1 d D U . . .
F7_11 F 0.4421(5) 0.4710(3) 0.2068(9) 0.286(9) Uani 1 1 d D U . . .
Sb1_12 Sb 0.36991(16) 0.70231(10) 0.9487(2) 0.153(2) Uani 0.5 1 d D U P B 2
F2_12 F 0.3619(10) 0.6985(6) 0.8838(8) 0.159(11) Uani 0.5 1 d D U P B 2
F3_12 F 0.3780(7) 0.7051(4) 1.0160(6) 0.162(8) Uani 0.5 1 d D U P B 2
F4_12 F 0.3392(6) 0.7207(3) 0.9506(11) 0.162(9) Uani 0.5 1 d D U P B 2
F5_12 F 0.3986(6) 0.6823(3) 0.9466(11) 0.166(9) Uani 0.5 1 d D U P B 2
F6_12 F 0.3393(6) 0.6845(3) 0.9628(11) 0.164(8) Uani 0.5 1 d D U P B 2
F7_12 F 0.4006(6) 0.7193(3) 0.9368(11) 0.151(8) Uani 0.5 1 d D U P B 2
Sb1_13 Sb 0.36802(19) 0.70390(10) 0.8799(2) 0.161(2) Uani 0.5 1 d D U P C 1
F2_13 F 0.3782(7) 0.7030(4) 0.8146(7) 0.178(9) Uani 0.5 1 d D U P C 1
F3_13 F 0.3575(10) 0.7042(6) 0.9463(8) 0.177(11) Uani 0.5 1 d D U P C 1
F4_13 F 0.3407(6) 0.7236(3) 0.8685(11) 0.172(9) Uani 0.5 1 d D U P C 1
F5_13 F 0.3952(7) 0.6836(3) 0.8903(12) 0.192(9) Uani 0.5 1 d D U P C 1
F6_13 F 0.3363(6) 0.6869(4) 0.8675(12) 0.190(9) Uani 0.5 1 d D U P C 1
F7_13 F 0.4006(6) 0.7200(3) 0.8925(12) 0.169(9) Uani 0.5 1 d D U P C 1
Sb1_14 Sb 0.33866(15) 0.62028(7) 0.6071(2) 0.319(3) Uani 1 1 d D U . . .
F2_14 F 0.3250(7) 0.6095(4) 0.5492(8) 0.331(11) Uani 1 1 d D U . . .
F3_14 F 0.3550(7) 0.6306(4) 0.6656(8) 0.329(11) Uani 1 1 d D U . . .
F4_14 F 0.2976(4) 0.6264(3) 0.6210(10) 0.275(9) Uani 1 1 d D U . . .
F5_14 F 0.3802(5) 0.6148(4) 0.5864(11) 0.334(11) Uani 1 1 d D U . . .
F6_14 F 0.3420(6) 0.6434(3) 0.5777(9) 0.295(10) Uani 1 1 d D U . . .
F7_14 F 0.3363(7) 0.5976(3) 0.6379(10) 0.345(11) Uani 1 1 d D U . . .
Sb1_15 Sb 0.35062(11) 0.87175(6) 0.73139(18) 0.2642(19) Uani 1 1 d D U . . .
F2_15 F 0.3530(6) 0.8483(3) 0.7611(8) 0.278(9) Uani 1 1 d D U . . .
F3_15 F 0.3505(6) 0.8955(3) 0.7001(8) 0.265(9) Uani 1 1 d D U . . .
F4_15 F 0.3365(6) 0.8825(3) 0.7884(7) 0.260(8) Uani 1 1 d D U . . .
F5_15 F 0.3684(6) 0.8604(3) 0.6766(7) 0.277(9) Uani 1 1 d D U . . .
F6_15 F 0.3919(4) 0.8767(3) 0.7518(9) 0.264(9) Uani 1 1 d D U . . .
F7_15 F 0.3112(4) 0.8669(3) 0.7088(9) 0.287(9) Uani 1 1 d D U . . .
Sb1_16 Sb 0.93438(4) 0.53441(3) 0.56902(7) 0.0996(7) Uani 1 1 d D U . . .
F2_16 F 0.9301(4) 0.5327(2) 0.5026(5) 0.162(5) Uani 1 1 d D U . . .
F3_16 F 0.9391(4) 0.5353(2) 0.6369(5) 0.151(5) Uani 1 1 d D U . . .
F4_16 F 0.9003(3) 0.55081(18) 0.5718(5) 0.131(5) Uani 1 1 d D U . . .
F5_16 F 0.9665(3) 0.51694(17) 0.5654(5) 0.118(4) Uani 1 1 d D U . . .
F6_16 F 0.9069(4) 0.51445(18) 0.5754(6) 0.159(5) Uani 1 1 d D U . . .
F7_16 F 0.9606(3) 0.55416(17) 0.5638(6) 0.136(5) Uani 1 1 d D U . . .

loop_
_atom_site_aniso_label
_atom_site_aniso_U_11
_atom_site_aniso_U_22
_atom_site_aniso_U_33
_atom_site_aniso_U_23
_atom_site_aniso_U_13
_atom_site_aniso_U_12
Pd1_1 0.0746(17) 0.154(2) 0.1049(19) -0.0061(16) -0.0088(13) 0.0074(14)
Pd2_1 0.110(2) 0.133(2) 0.160(3) 0.0172(18) -0.0120(17) -0.0064(16)
Pd3_1 0.0949(18) 0.1173(18) 0.0880(17) -0.0090(14) 0.0028(13) -0.0075(13)
Pd4_1 0.091(2) 0.097(2) 0.644(10) 0.036(4) -0.022(4) 0.0022(17)
N11_2 0.129(10) 0.114(10) 0.155(14) 0.004(9) -0.007(9) 0.000(8)
N20_2 0.113(11) 0.143(11) 0.191(16) 0.029(10) -0.062(10) -0.014(8)
N27_2 0.122(12) 0.111(12) 0.171(18) -0.014(12) 0.002(11) -0.001(9)
N29_2 0.126(13) 0.135(14) 0.19(2) -0.008(13) 0.003(13) 0.001(10)
N37_2 0.082(12) 0.145(12) 0.124(15) 0.036(11) -0.010(10) -0.010(9)
N39_2 0.090(12) 0.157(14) 0.149(17) 0.015(13) -0.025(11) 0.010(9)
C1_2 0.092(17) 0.113(12) 0.185(19) -0.002(11) -0.030(14) -0.008(10)
C2_2 0.110(10) 0.116(10) 0.165(13) -0.005(9) -0.031(9) -0.010(8)
C3_2 0.096(15) 0.124(12) 0.161(13) -0.008(9) -0.025(10) -0.005(10)
C4_2 0.105(16) 0.135(12) 0.156(13) -0.003(9) -0.031(10) -0.004(10)
C5_2 0.111(10) 0.127(11) 0.150(12) 0.003(9) -0.031(8) -0.007(8)
C6_2 0.118(18) 0.133(12) 0.162(19) 0.012(12) -0.035(14) -0.013(11)
C7_2 0.110(10) 0.112(11) 0.146(13) -0.005(9) -0.034(9) -0.013(8)
C8_2 0.104(11) 0.105(11) 0.119(14) -0.009(10) -0.043(10) -0.017(8)
C9_2 0.111(11) 0.103(11) 0.124(14) -0.009(9) -0.033(9) -0.014(8)
C10_2 0.127(12) 0.113(11) 0.145(16) 0.004(10) -0.016(11) -0.003(9)
C12_2 0.130(12) 0.114(11) 0.163(17) 0.010(10) -0.007(11) 0.000(9)
C13_2 0.119(11) 0.106(10) 0.137(15) -0.002(10) -0.023(10) -0.010(8)
C14_2 0.115(12) 0.106(11) 0.144(15) -0.007(10) -0.032(10) -0.011(9)
C15_2 0.112(11) 0.112(10) 0.145(14) -0.003(9) -0.034(9) -0.010(8)
C16_2 0.116(10) 0.121(11) 0.174(15) 0.012(10) -0.047(9) -0.014(8)
C17_2 0.119(12) 0.140(14) 0.192(19) 0.025(13) -0.055(12) -0.019(10)
C18_2 0.116(11) 0.131(13) 0.188(18) 0.026(12) -0.059(12) -0.014(9)
C19_2 0.121(13) 0.148(13) 0.21(2) 0.040(12) -0.069(13) -0.017(10)
C21_2 0.120(13) 0.144(13) 0.199(19) 0.035(12) -0.068(13) -0.020(10)
C22_2 0.117(11) 0.132(13) 0.185(17) 0.022(12) -0.058(11) -0.013(9)
C23_2 0.117(12) 0.125(13) 0.184(19) 0.023(13) -0.054(12) -0.013(10)
C24_2 0.115(10) 0.124(11) 0.166(15) 0.008(10) -0.041(9) -0.013(8)
C25_2 0.128(11) 0.113(12) 0.164(17) -0.005(11) -0.005(10) -0.001(8)
C26_2 0.124(13) 0.114(13) 0.17(2) -0.012(13) 0.000(12) -0.003(9)
C28_2 0.126(12) 0.118(13) 0.171(19) -0.004(12) -0.002(11) -0.003(9)
C30_2 0.131(14) 0.146(17) 0.23(3) -0.020(17) 0.005(14) -0.009(11)
C31_2 0.137(14) 0.155(18) 0.25(3) -0.030(17) 0.014(14) -0.009(11)
C32_2 0.132(13) 0.143(15) 0.23(3) -0.022(15) 0.006(13) -0.013(11)
C33_2 0.127(12) 0.118(13) 0.18(2) -0.010(12) -0.004(11) -0.003(9)
C34_2 0.131(12) 0.112(13) 0.17(2) -0.008(13) -0.004(11) -0.004(9)
C35_2 0.102(11) 0.148(13) 0.166(17) 0.020(12) -0.043(11) -0.003(9)
C36_2 0.085(13) 0.145(13) 0.146(18) 0.022(12) -0.021(11) -0.006(10)
C38_2 0.089(12) 0.150(13) 0.136(17) 0.023(12) -0.022(11) 0.000(9)
C40_2 0.092(14) 0.155(16) 0.17(2) 0.013(15) -0.030(13) 0.011(11)
C41_2 0.112(15) 0.158(16) 0.21(2) 0.006(15) -0.050(14) 0.011(12)
C42_2 0.111(14) 0.158(14) 0.20(2) 0.010(13) -0.047(14) 0.008(11)
C43_2 0.104(12) 0.153(13) 0.171(19) 0.017(12) -0.037(11) 0.001(9)
C44_2 0.109(12) 0.145(13) 0.18(2) 0.019(13) -0.046(12) 0.000(9)
O10A_2 0.133(14) 0.116(10) 0.151(16) 0.005(10) -0.013(12) -0.001(9)
O12A_2 0.143(14) 0.116(12) 0.176(17) 0.018(11) 0.007(12) 0.005(10)
O19A_2 0.142(16) 0.156(13) 0.24(2) 0.054(14) -0.087(15) -0.017(11)
O21A_2 0.133(15) 0.150(13) 0.182(18) 0.035(12) -0.071(13) -0.029(10)
N11_3 0.117(10) 0.139(12) 0.129(12) -0.022(9) -0.026(8) -0.002(8)
N20_3 0.105(10) 0.131(11) 0.107(11) -0.012(9) -0.021(8) 0.009(8)
N27_3 0.110(13) 0.158(17) 0.158(14) 0.000(12) -0.025(9) 0.006(12)
N29_3 0.123(14) 0.33(3) 0.179(17) -0.002(17) -0.025(11) -0.033(15)
N37_3 0.076(11) 0.143(15) 0.112(11) -0.004(10) -0.009(8) 0.001(10)
N39_3 0.060(11) 0.129(14) 0.107(12) -0.009(10) -0.006(8) -0.007(9)
C1_3 0.124(18) 0.113(13) 0.121(15) -0.016(11) -0.030(12) 0.011(11)
C2_3 0.108(10) 0.106(11) 0.118(11) -0.012(8) -0.030(7) 0.007(8)
C3_3 0.113(15) 0.110(11) 0.134(12) -0.007(8) -0.028(10) 0.008(10)
C4_3 0.118(15) 0.107(11) 0.132(12) -0.008(8) -0.029(10) 0.008(10)
C5_3 0.108(10) 0.103(10) 0.131(12) -0.008(8) -0.029(8) 0.009(7)
C6_3 0.119(18) 0.111(13) 0.141(16) -0.013(11) -0.036(12) 0.011(11)
C7_3 0.107(10) 0.108(11) 0.121(13) -0.010(9) -0.030(8) 0.011(8)
C8_3 0.113(11) 0.116(13) 0.133(15) -0.013(11) -0.023(10) 0.011(9)
C9_3 0.109(10) 0.117(12) 0.129(14) -0.008(10) -0.027(9) 0.013(8)
C10_3 0.110(11) 0.137(13) 0.136(15) -0.022(11) -0.022(10) 0.003(9)
C12_3 0.118(12) 0.133(12) 0.129(15) -0.014(10) -0.023(10) 0.001(9)
C13_3 0.113(10) 0.117(12) 0.134(14) -0.009(10) -0.025(9) 0.011(9)
C14_3 0.108(11) 0.109(12) 0.137(15) -0.016(11) -0.024(10) 0.008(9)
C15_3 0.110(10) 0.110(11) 0.134(13) -0.017(9) -0.024(8) 0.005(8)
C16_3 0.104(10) 0.105(11) 0.115(12) -0.009(9) -0.027(8) 0.009(8)
C17_3 0.106(11) 0.105(12) 0.101(14) -0.010(10) -0.027(10) 0.010(9)
C18_3 0.108(11) 0.119(12) 0.107(13) -0.017(10) -0.029(9) 0.014(9)
C19_3 0.104(12) 0.118(12) 0.101(13) -0.008(10) -0.020(10) 0.012(9)
C21_3 0.109(12) 0.131(12) 0.113(14) -0.017(10) -0.028(10) 0.011(9)
C22_3 0.103(11) 0.116(12) 0.100(13) -0.014(9) -0.023(9) 0.008(9)
C23_3 0.107(11) 0.115(12) 0.115(14) -0.020(11) -0.024(10) 0.012(9)
C24_3 0.111(10) 0.109(11) 0.127(13) -0.017(9) -0.035(9) 0.012(8)
C25_3 0.114(11) 0.150(16) 0.139(14) -0.015(12) -0.027(9) -0.007(10)
C26_3 0.109(13) 0.143(19) 0.140(14) -0.009(12) -0.030(9) 0.005(12)
C28_3 0.123(13) 0.23(2) 0.165(15) 0.004(14) -0.029(10) -0.021(13)
C30_3 0.138(16) 0.44(3) 0.18(2) -0.01(2) -0.025(13) -0.063(17)
C31_3 0.139(16) 0.48(4) 0.19(2) -0.02(2) -0.021(13) -0.088(18)
C32_3 0.142(15) 0.45(3) 0.179(18) -0.02(2) -0.026(12) -0.087(17)
C33_3 0.126(13) 0.31(3) 0.166(15) -0.014(15) -0.027(10) -0.052(13)
C34_3 0.126(12) 0.25(2) 0.150(15) -0.018(14) -0.029(10) -0.040(13)
C35_3 0.099(10) 0.134(15) 0.113(12) -0.010(11) -0.020(8) 0.007(9)
C36_3 0.088(12) 0.145(18) 0.115(12) -0.009(11) -0.015(8) 0.005(11)
C38_3 0.074(11) 0.129(15) 0.117(11) -0.005(10) -0.010(8) -0.003(10)
C40_3 0.071(12) 0.122(16) 0.114(14) 0.000(13) 0.001(10) -0.004(11)
C41_3 0.093(13) 0.145(18) 0.117(14) 0.002(13) 0.005(10) 0.013(12)
C42_3 0.103(13) 0.157(19) 0.122(13) 0.000(12) -0.005(9) 0.016(12)
C43_3 0.094(11) 0.129(16) 0.117(11) -0.006(10) -0.010(8) 0.003(10)
C44_3 0.101(11) 0.130(17) 0.119(13) -0.006(11) -0.014(8) 0.004(10)
O10A_3 0.133(14) 0.154(14) 0.172(16) -0.049(12) 0.007(12) -0.013(11)
O12A_3 0.160(15) 0.143(12) 0.112(14) -0.009(10) -0.024(11) -0.013(10)
O19A_3 0.108(12) 0.129(11) 0.107(12) -0.018(9) -0.022(10) 0.019(9)
O21A_3 0.147(15) 0.154(13) 0.139(14) -0.040(11) -0.057(11) 0.022(11)
N11_4 0.107(9) 0.160(14) 0.122(11) -0.001(10) -0.014(7) -0.009(8)
N20_4 0.092(10) 0.150(12) 0.132(11) -0.008(9) -0.010(8) 0.008(8)
N27_4 0.101(11) 0.131(12) 0.141(16) 0.018(11) -0.017(10) -0.001(8)
N29_4 0.103(12) 0.136(13) 0.127(16) 0.047(11) -0.012(11) 0.001(9)
N37_4 0.083(11) 0.152(12) 0.079(13) 0.020(10) 0.004(9) 0.004(8)
N39_4 0.080(11) 0.160(13) 0.122(16) 0.005(11) -0.004(11) 0.006(9)
C1_4 0.121(19) 0.141(19) 0.149(12) 0.000(11) -0.016(10) 0.012(14)
C2_4 0.103(10) 0.131(11) 0.149(11) -0.004(10) -0.015(8) 0.005(8)
C3_4 0.102(15) 0.132(11) 0.164(14) -0.009(10) -0.018(11) 0.007(10)
C4_4 0.104(15) 0.141(12) 0.165(14) -0.013(10) -0.017(11) 0.013(10)
C5_4 0.100(10) 0.143(12) 0.149(11) -0.017(10) -0.020(8) 0.008(8)
C6_4 0.102(18) 0.16(2) 0.149(12) -0.018(11) -0.025(10) 0.013(14)
C7_4 0.099(10) 0.138(14) 0.137(11) -0.010(10) -0.018(8) 0.008(9)
C8_4 0.101(10) 0.146(18) 0.129(12) -0.010(11) -0.020(8) 0.003(10)
C9_4 0.103(10) 0.142(16) 0.126(11) -0.005(11) -0.017(8) 0.003(9)
C10_4 0.099(11) 0.165(18) 0.121(11) -0.004(10) -0.017(8) 0.000(10)
C12_4 0.105(11) 0.149(18) 0.119(11) -0.003(10) -0.014(8) -0.009(10)
C13_4 0.104(10) 0.131(16) 0.124(11) -0.005(11) -0.018(8) -0.002(9)
C14_4 0.107(10) 0.148(18) 0.126(12) -0.002(11) -0.017(8) -0.004(10)
C15_4 0.103(10) 0.135(14) 0.138(11) -0.008(10) -0.020(8) 0.002(9)
C16_4 0.099(11) 0.126(13) 0.140(11) -0.008(9) -0.014(8) 0.003(9)
C17_4 0.100(12) 0.126(15) 0.134(12) -0.012(10) -0.015(9) 0.001(11)
C18_4 0.092(11) 0.122(14) 0.134(11) -0.011(10) -0.014(8) -0.005(10)
C19_4 0.110(13) 0.158(17) 0.137(11) -0.016(10) -0.015(9) 0.015(12)
C21_4 0.091(12) 0.151(16) 0.132(11) -0.008(10) -0.012(8) 0.005(11)
C22_4 0.091(11) 0.141(15) 0.134(11) -0.012(10) -0.017(9) 0.002(10)
C23_4 0.105(12) 0.163(17) 0.138(13) -0.016(11) -0.019(9) 0.021(12)
C24_4 0.101(11) 0.143(13) 0.140(11) -0.015(10) -0.020(8) 0.013(9)
C25_4 0.100(10) 0.134(13) 0.116(15) 0.016(11) -0.020(9) 0.001(8)
C26_4 0.098(12) 0.133(13) 0.129(18) 0.014(12) -0.015(11) 0.001(9)
C28_4 0.104(11) 0.132(13) 0.135(17) 0.031(11) -0.010(10) 0.004(8)
C30_4 0.108(13) 0.143(16) 0.18(2) 0.024(15) -0.009(12) 0.000(10)
C31_4 0.101(13) 0.146(16) 0.20(2) 0.017(15) -0.006(13) 0.002(10)
C32_4 0.103(12) 0.138(14) 0.18(2) 0.018(14) -0.004(12) 0.004(10)
C33_4 0.100(11) 0.132(13) 0.140(17) 0.028(11) -0.012(10) 0.005(8)
C34_4 0.107(11) 0.139(14) 0.149(19) 0.011(12) -0.009(10) 0.000(9)
C35_4 0.089(10) 0.152(12) 0.120(15) -0.004(11) -0.010(9) 0.007(8)
C36_4 0.082(12) 0.149(13) 0.112(17) -0.003(11) -0.012(11) 0.005(9)
C38_4 0.079(11) 0.154(12) 0.091(15) 0.009(10) 0.008(10) 0.004(8)
C40_4 0.082(12) 0.171(16) 0.109(18) -0.001(14) 0.008(11) 0.003(10)
C41_4 0.084(13) 0.172(16) 0.136(19) -0.006(15) -0.011(12) 0.004(10)
C42_4 0.090(12) 0.168(15) 0.15(2) -0.008(13) -0.011(12) 0.004(9)
C43_4 0.084(11) 0.158(12) 0.121(17) -0.001(11) -0.005(10) 0.005(8)
C44_4 0.088(11) 0.153(13) 0.122(18) -0.010(12) -0.008(10) 0.006(8)
O10A_4 0.108(13) 0.22(2) 0.122(11) -0.008(11) -0.015(9) -0.016(12)
O12A_4 0.125(14) 0.195(18) 0.118(11) 0.000(11) -0.018(9) -0.040(12)
O19A_4 0.119(14) 0.182(17) 0.134(12) -0.026(11) -0.011(9) 0.018(12)
O21A_4 0.082(12) 0.193(17) 0.135(11) -0.007(10) -0.008(9) 0.020(11)
N11_5 0.100(10) 0.155(12) 0.144(13) 0.040(10) 0.001(9) 0.027(8)
N20_5 0.109(11) 0.241(15) 0.128(13) 0.039(11) 0.022(9) 0.059(10)
N27_5 0.118(13) 0.149(16) 0.164(14) 0.061(12) -0.011(9) 0.001(12)
N29_5 0.118(14) 0.189(19) 0.212(17) 0.099(14) -0.022(11) -0.004(13)
N37_5 0.070(12) 0.184(17) 0.112(12) 0.007(11) -0.004(8) 0.021(11)
N39_5 0.074(12) 0.183(17) 0.124(13) -0.003(12) -0.008(9) 0.022(11)
C1_5 0.094(18) 0.208(16) 0.153(18) 0.027(13) 0.006(14) 0.022(13)
C2_5 0.089(10) 0.201(13) 0.128(13) 0.018(9) 0.011(9) 0.029(8)
C3_5 0.107(16) 0.210(15) 0.131(13) 0.018(10) 0.013(10) 0.028(11)
C4_5 0.130(17) 0.219(15) 0.134(13) 0.020(10) 0.015(11) 0.030(11)
C5_5 0.099(10) 0.212(14) 0.130(12) 0.025(9) 0.011(8) 0.036(9)
C6_5 0.12(2) 0.234(17) 0.16(2) 0.049(14) 0.011(15) 0.037(13)
C7_5 0.096(10) 0.191(13) 0.126(13) 0.020(10) 0.015(9) 0.038(9)
C8_5 0.092(11) 0.175(14) 0.110(14) 0.024(11) 0.016(10) 0.048(9)
C9_5 0.093(10) 0.159(13) 0.105(14) 0.021(10) 0.018(9) 0.045(9)
C10_5 0.101(11) 0.155(12) 0.122(15) 0.029(10) 0.011(10) 0.041(9)
C12_5 0.101(11) 0.156(13) 0.135(16) 0.032(11) 0.001(10) 0.026(9)
C13_5 0.095(10) 0.161(13) 0.118(15) 0.027(10) 0.007(10) 0.032(9)
C14_5 0.098(11) 0.165(14) 0.132(16) 0.020(12) 0.008(10) 0.029(9)
C15_5 0.092(10) 0.190(13) 0.124(14) 0.018(10) 0.014(9) 0.033(9)
C16_5 0.096(11) 0.212(14) 0.121(14) 0.019(10) 0.008(9) 0.034(9)
C17_5 0.102(13) 0.229(16) 0.127(16) 0.032(13) 0.016(12) 0.049(11)
C18_5 0.098(12) 0.228(15) 0.111(15) 0.028(11) 0.013(11) 0.049(10)
C19_5 0.096(13) 0.233(15) 0.113(16) 0.033(11) 0.014(11) 0.051(11)
C21_5 0.112(13) 0.239(15) 0.120(16) 0.037(12) 0.018(12) 0.057(11)
C22_5 0.103(12) 0.232(15) 0.115(15) 0.032(11) 0.014(11) 0.051(10)
C23_5 0.102(13) 0.226(15) 0.110(15) 0.024(12) 0.006(11) 0.042(11)
C24_5 0.099(11) 0.217(14) 0.129(14) 0.027(10) 0.012(9) 0.039(9)
C25_5 0.103(11) 0.142(16) 0.159(14) 0.050(12) -0.004(9) 0.026(10)
C26_5 0.111(13) 0.138(18) 0.163(14) 0.049(12) -0.007(9) 0.015(12)
C28_5 0.112(13) 0.170(19) 0.189(15) 0.087(13) -0.009(9) 0.009(12)
C30_5 0.125(15) 0.25(3) 0.23(2) 0.119(19) -0.014(12) -0.008(14)
C31_5 0.113(15) 0.28(3) 0.23(2) 0.124(19) -0.015(12) -0.007(15)
C32_5 0.111(14) 0.26(3) 0.213(18) 0.114(16) -0.004(11) 0.006(14)
C33_5 0.107(12) 0.21(2) 0.191(15) 0.092(13) -0.009(9) 0.010(12)
C34_5 0.100(12) 0.18(2) 0.174(15) 0.076(13) -0.002(9) 0.026(11)
C35_5 0.098(11) 0.237(19) 0.117(13) 0.021(12) 0.010(9) 0.049(12)
C36_5 0.087(13) 0.23(2) 0.118(13) 0.018(12) 0.002(9) 0.040(13)
C38_5 0.073(12) 0.173(18) 0.119(12) -0.002(11) -0.009(8) 0.018(11)
C40_5 0.079(13) 0.19(2) 0.130(15) -0.009(15) -0.016(10) 0.025(13)
C41_5 0.106(14) 0.21(2) 0.132(15) -0.004(15) -0.014(11) 0.034(14)
C42_5 0.108(14) 0.21(2) 0.130(14) 0.004(13) -0.014(10) 0.045(14)
C43_5 0.092(12) 0.185(19) 0.119(12) 0.004(11) -0.007(8) 0.027(11)
C44_5 0.104(12) 0.21(2) 0.121(13) 0.010(12) -0.001(9) 0.042(13)
O10A_5 0.133(13) 0.155(12) 0.097(13) 0.023(10) 0.013(10) 0.034(9)
O12A_5 0.112(13) 0.151(13) 0.133(14) 0.026(11) -0.010(10) 0.016(10)
O19A_5 0.117(14) 0.254(17) 0.147(16) 0.054(14) 0.034(12) 0.058(12)
O21A_5 0.141(17) 0.256(16) 0.164(18) 0.066(14) 0.047(14) 0.080(13)
N11_6 0.129(14) 0.165(15) 0.60(3) -0.131(16) -0.146(15) 0.049(12)
N20_6 0.093(11) 0.121(9) 0.127(12) 0.002(8) 0.007(9) 0.012(7)
N27_6 0.16(2) 0.118(18) 0.66(3) -0.123(17) -0.116(17) 0.045(14)
N29_6 0.11(2) 0.119(19) 0.70(3) -0.092(19) -0.08(2) 0.021(14)
N37_6 0.074(12) 0.117(11) 0.084(11) -0.012(7) 0.004(9) -0.007(9)
N39_6 0.112(15) 0.124(11) 0.098(12) -0.007(8) 0.009(10) 0.000(10)
C1_6 0.127(16) 0.112(18) 0.27(2) 0.030(16) -0.038(14) 0.008(13)
C2_6 0.129(13) 0.111(11) 0.264(15) 0.045(9) -0.040(10) 0.002(9)
C3_6 0.131(14) 0.145(17) 0.273(16) 0.049(12) -0.037(11) 0.000(11)
C4_6 0.122(14) 0.137(16) 0.275(17) 0.043(12) -0.036(11) 0.007(11)
C5_6 0.122(12) 0.120(11) 0.273(17) 0.042(10) -0.037(10) 0.010(8)
C6_6 0.120(16) 0.117(18) 0.28(2) 0.047(15) -0.038(15) 0.005(13)
C7_6 0.119(12) 0.120(12) 0.310(18) 0.018(11) -0.052(11) 0.012(9)
C8_6 0.117(15) 0.151(16) 0.38(2) -0.030(16) -0.077(15) 0.030(12)
C9_6 0.115(14) 0.136(15) 0.47(2) -0.064(16) -0.099(14) 0.022(12)
C10_6 0.122(15) 0.173(18) 0.54(3) -0.119(18) -0.125(16) 0.043(14)
C12_6 0.119(15) 0.137(17) 0.55(3) -0.089(17) -0.121(16) 0.025(13)
C13_6 0.121(14) 0.124(15) 0.47(2) -0.051(16) -0.100(14) 0.017(12)
C14_6 0.131(15) 0.111(15) 0.41(2) -0.018(16) -0.094(15) 0.014(12)
C15_6 0.127(13) 0.115(12) 0.299(18) 0.025(11) -0.052(11) 0.012(9)
C16_6 0.112(13) 0.112(10) 0.226(16) 0.025(10) -0.020(11) 0.015(9)
C17_6 0.102(14) 0.114(11) 0.160(16) 0.012(10) -0.006(12) 0.017(9)
C18_6 0.097(13) 0.112(10) 0.132(14) -0.004(9) 0.008(10) 0.025(8)
C19_6 0.092(13) 0.116(10) 0.120(14) -0.008(9) 0.012(10) 0.024(8)
C21_6 0.089(13) 0.114(10) 0.129(14) -0.002(9) 0.008(10) 0.018(8)
C22_6 0.099(13) 0.111(10) 0.135(14) -0.001(9) 0.004(10) 0.022(8)
C23_6 0.108(14) 0.111(11) 0.200(18) 0.012(10) -0.014(13) 0.019(9)
C24_6 0.114(13) 0.116(10) 0.232(16) 0.029(10) -0.024(11) 0.011(9)
C25_6 0.133(18) 0.152(16) 0.63(3) -0.130(16) -0.131(17) 0.047(13)
C26_6 0.17(2) 0.128(18) 0.64(3) -0.124(17) -0.132(17) 0.061(17)
C28_6 0.10(2) 0.116(17) 0.68(3) -0.099(17) -0.099(17) 0.022(14)
C30_6 0.08(2) 0.116(18) 0.70(4) -0.08(2) -0.06(2) 0.011(15)
C31_6 0.08(2) 0.117(18) 0.70(4) -0.08(2) -0.06(2) 0.018(15)
C32_6 0.09(2) 0.130(18) 0.69(3) -0.085(19) -0.08(2) 0.025(15)
C33_6 0.11(2) 0.129(16) 0.68(3) -0.101(17) -0.095(18) 0.026(13)
C34_6 0.12(2) 0.143(17) 0.66(3) -0.113(17) -0.126(18) 0.039(14)
C35_6 0.076(14) 0.119(9) 0.103(11) -0.008(7) 0.003(10) 0.003(8)
C36_6 0.100(17) 0.120(11) 0.101(11) -0.009(8) 0.005(10) 0.001(10)
C38_6 0.080(15) 0.119(11) 0.091(11) -0.011(7) 0.005(9) -0.005(9)
C40_6 0.110(18) 0.123(12) 0.107(13) -0.006(9) 0.001(13) 0.003(11)
C41_6 0.108(18) 0.122(12) 0.106(13) -0.009(9) -0.001(13) 0.002(11)
C42_6 0.087(16) 0.121(11) 0.096(13) -0.012(9) 0.000(11) 0.001(11)
C43_6 0.069(14) 0.120(10) 0.093(11) -0.008(7) 0.003(9) -0.004(9)
C44_6 0.082(16) 0.121(10) 0.100(12) -0.006(8) 0.008(10) 0.000(9)
O10A_6 0.145(18) 0.161(19) 0.55(3) -0.11(2) -0.14(2) 0.028(15)
O12A_6 0.146(16) 0.159(19) 0.62(4) -0.12(2) -0.16(2) 0.043(15)
O19A_6 0.124(13) 0.122(12) 0.200(18) 0.003(11) -0.038(12) 0.016(9)
O21A_6 0.086(11) 0.131(12) 0.125(12) 0.019(10) 0.009(9) 0.004(9)
N11_7 0.118(12) 0.116(12) 0.256(15) 0.002(10) -0.016(11) 0.013(9)
N20_7 0.084(12) 0.099(8) 0.167(12) 0.003(7) 0.010(10) 0.002(8)
N27_7 0.113(13) 0.101(12) 0.25(2) 0.005(12) -0.018(12) 0.003(9)
N29_7 0.097(12) 0.097(12) 0.25(2) 0.011(13) -0.009(12) 0.004(9)
N37_7 0.084(11) 0.098(10) 0.093(13) -0.009(9) 0.013(9) -0.006(8)
N39_7 0.082(12) 0.105(10) 0.078(12) -0.010(9) 0.011(9) -0.008(8)
C1_7 0.15(2) 0.120(19) 0.263(16) 0.006(12) -0.008(13) 0.005(16)
C2_7 0.123(12) 0.109(11) 0.265(15) 0.005(10) -0.011(11) -0.002(8)
C3_7 0.123(13) 0.121(16) 0.269(18) 0.006(13) -0.015(12) -0.008(11)
C4_7 0.129(13) 0.130(16) 0.272(18) 0.001(13) -0.019(12) -0.003(11)
C5_7 0.124(13) 0.108(11) 0.259(15) -0.003(9) -0.018(11) 0.006(9)
C6_7 0.17(2) 0.13(2) 0.261(16) -0.001(12) -0.011(13) 0.020(17)
C7_7 0.122(13) 0.105(13) 0.261(15) -0.001(10) -0.017(11) 0.003(10)
C8_7 0.127(15) 0.106(15) 0.254(16) 0.000(11) -0.019(12) 0.005(12)
C9_7 0.126(14) 0.114(14) 0.257(15) 0.004(11) -0.017(11) 0.007(11)
C10_7 0.148(17) 0.131(16) 0.257(16) 0.006(11) -0.015(11) 0.028(13)
C12_7 0.135(16) 0.123(15) 0.258(15) 0.004(11) -0.010(11) 0.020(13)
C13_7 0.119(14) 0.108(13) 0.255(15) 0.001(11) -0.016(11) 0.001(11)
C14_7 0.114(15) 0.099(14) 0.262(16) 0.003(11) -0.012(12) -0.004(11)
C15_7 0.111(13) 0.097(12) 0.260(15) 0.001(10) -0.017(11) -0.009(9)
C16_7 0.111(15) 0.105(9) 0.247(14) 0.001(9) -0.008(11) 0.004(9)
C17_7 0.112(19) 0.111(10) 0.226(15) 0.010(9) 0.010(12) -0.004(10)
C18_7 0.073(15) 0.105(9) 0.196(13) 0.002(8) 0.001(11) 0.004(9)
C19_7 0.106(18) 0.107(10) 0.175(12) 0.008(8) 0.014(10) -0.002(10)
C21_7 0.093(17) 0.108(10) 0.176(13) -0.006(8) 0.006(10) 0.005(9)
C22_7 0.100(17) 0.109(9) 0.198(13) -0.002(8) 0.003(11) 0.002(9)
C23_7 0.112(19) 0.109(10) 0.221(15) -0.010(9) -0.004(12) 0.006(10)
C24_7 0.104(15) 0.108(9) 0.247(14) 0.002(9) -0.012(11) 0.007(9)
C25_7 0.115(12) 0.106(11) 0.241(19) -0.004(12) -0.023(12) 0.006(9)
C26_7 0.117(13) 0.105(13) 0.25(2) 0.007(14) -0.019(13) 0.009(9)
C28_7 0.102(12) 0.102(12) 0.26(2) 0.007(12) -0.013(12) 0.008(9)
C30_7 0.107(14) 0.094(13) 0.22(2) 0.000(14) -0.017(14) 0.000(10)
C31_7 0.108(14) 0.094(13) 0.20(2) -0.014(13) -0.015(15) -0.004(10)
C32_7 0.108(14) 0.098(12) 0.19(2) -0.020(12) -0.020(14) -0.001(9)
C33_7 0.104(12) 0.103(11) 0.24(2) -0.005(12) -0.014(12) 0.004(8)
C34_7 0.103(13) 0.104(12) 0.22(2) -0.010(12) -0.020(13) 0.006(9)
C35_7 0.075(12) 0.104(9) 0.137(15) 0.003(8) 0.015(11) -0.001(7)
C36_7 0.072(12) 0.099(10) 0.117(17) -0.009(10) 0.013(11) -0.002(8)
C38_7 0.077(11) 0.102(10) 0.077(14) -0.012(9) 0.007(9) -0.006(7)
C40_7 0.091(14) 0.108(11) 0.107(17) -0.017(10) 0.008(12) -0.003(9)
C41_7 0.086(13) 0.114(12) 0.096(16) -0.010(11) 0.003(11) 0.000(9)
C42_7 0.079(12) 0.113(11) 0.112(16) -0.010(11) 0.013(11) 0.003(9)
C43_7 0.079(11) 0.106(10) 0.101(15) -0.002(9) 0.015(10) -0.001(7)
C44_7 0.082(12) 0.105(10) 0.132(18) 0.001(9) 0.020(11) 0.000(8)
O10A_7 0.22(2) 0.170(19) 0.268(17) 0.027(13) 0.006(14) 0.084(17)
O12A_7 0.167(19) 0.136(16) 0.260(16) 0.012(12) -0.006(12) 0.033(14)
O19A_7 0.150(17) 0.109(12) 0.174(13) 0.009(9) 0.022(11) -0.014(11)
O21A_7 0.176(19) 0.119(13) 0.180(13) -0.007(9) 0.021(11) -0.007(12)
N11_8 0.115(13) 0.158(15) 0.44(2) 0.088(14) 0.039(13) 0.027(11)
N20_8 0.093(11) 0.108(8) 0.092(11) -0.014(7) -0.011(8) 0.012(7)
N27_8 0.14(2) 0.154(18) 0.49(2) 0.105(16) 0.029(16) 0.007(14)
N29_8 0.17(2) 0.175(19) 0.54(3) 0.078(17) -0.01(2) 0.010(16)
N37_8 0.089(13) 0.110(10) 0.065(10) -0.006(7) -0.004(8) -0.001(9)
N39_8 0.088(13) 0.110(10) 0.076(11) -0.013(8) 0.003(9) 0.003(9)
C1_8 0.127(15) 0.133(18) 0.205(19) -0.029(14) -0.014(13) 0.017(13)
C2_8 0.132(12) 0.116(10) 0.202(15) -0.035(9) -0.011(9) 0.017(8)
C3_8 0.150(14) 0.129(16) 0.204(15) -0.037(11) -0.017(10) 0.017(12)
C4_8 0.160(14) 0.133(16) 0.214(15) -0.046(11) -0.004(10) 0.009(11)
C5_8 0.150(13) 0.112(11) 0.211(14) -0.045(9) 0.003(9) 0.017(9)
C6_8 0.167(17) 0.132(19) 0.23(2) -0.045(15) 0.022(14) 0.014(13)
C7_8 0.130(13) 0.103(12) 0.232(15) -0.039(10) -0.002(10) 0.010(9)
C8_8 0.129(14) 0.095(15) 0.31(2) -0.002(13) 0.017(12) 0.005(11)
C9_8 0.109(13) 0.116(15) 0.349(19) 0.031(13) 0.018(12) 0.007(11)
C10_8 0.114(14) 0.140(17) 0.41(2) 0.067(15) 0.035(14) 0.021(12)
C12_8 0.109(14) 0.163(18) 0.39(2) 0.075(15) 0.021(14) 0.016(13)
C13_8 0.106(13) 0.131(15) 0.35(2) 0.040(14) 0.014(12) 0.010(11)
C14_8 0.108(13) 0.133(16) 0.259(18) 0.001(13) -0.006(12) 0.013(11)
C15_8 0.129(12) 0.110(12) 0.228(16) -0.027(10) -0.009(10) 0.014(9)
C16_8 0.117(13) 0.117(9) 0.162(15) -0.028(9) -0.024(10) 0.023(8)
C17_8 0.108(14) 0.108(10) 0.134(15) -0.012(9) -0.026(11) 0.018(8)
C18_8 0.110(13) 0.111(9) 0.106(14) -0.013(8) -0.017(10) 0.016(8)
C19_8 0.102(13) 0.112(10) 0.111(14) -0.014(9) -0.008(10) 0.008(8)
C21_8 0.106(13) 0.109(10) 0.101(14) -0.016(9) -0.002(10) 0.015(8)
C22_8 0.111(13) 0.107(9) 0.107(14) -0.016(8) -0.014(10) 0.015(8)
C23_8 0.132(14) 0.117(10) 0.142(16) -0.034(10) -0.001(12) 0.018(9)
C24_8 0.133(13) 0.113(10) 0.179(15) -0.033(9) -0.006(11) 0.016(8)
C25_8 0.101(17) 0.154(15) 0.47(2) 0.096(15) 0.034(15) 0.012(12)
C26_8 0.098(19) 0.143(18) 0.47(2) 0.096(15) 0.034(16) -0.005(14)
C28_8 0.12(2) 0.160(18) 0.51(3) 0.083(16) 0.018(17) 0.005(14)
C30_8 0.059(18) 0.140(18) 0.53(3) 0.080(18) -0.02(2) -0.030(14)
C31_8 0.10(2) 0.151(18) 0.53(3) 0.079(18) -0.02(2) 0.001(15)
C32_8 0.10(2) 0.152(18) 0.51(3) 0.080(17) 0.008(19) 0.013(15)
C33_8 0.099(19) 0.153(16) 0.51(3) 0.084(16) 0.016(17) 0.009(13)
C34_8 0.088(19) 0.154(16) 0.48(2) 0.080(15) 0.024(16) 0.012(13)
C35_8 0.057(13) 0.109(9) 0.091(11) -0.010(7) -0.010(9) 0.013(8)
C36_8 0.076(15) 0.111(11) 0.090(11) -0.010(8) -0.008(10) 0.004(10)
C38_8 0.090(15) 0.107(10) 0.076(10) -0.010(7) 0.003(9) 0.003(9)
C40_8 0.111(18) 0.106(11) 0.080(12) -0.014(9) 0.010(12) 0.005(10)
C41_8 0.096(16) 0.109(11) 0.080(12) -0.016(9) 0.006(12) 0.002(10)
C42_8 0.084(15) 0.109(11) 0.070(11) -0.011(8) 0.000(10) 0.004(10)
C43_8 0.076(14) 0.109(10) 0.074(10) -0.010(7) -0.003(9) 0.006(9)
C44_8 0.080(15) 0.108(9) 0.085(11) -0.013(7) 0.001(10) 0.011(9)
O10A_8 0.118(14) 0.136(16) 0.43(3) 0.064(18) 0.035(16) 0.024(12)
O12A_8 0.135(17) 0.165(18) 0.42(2) 0.092(18) 0.050(17) 0.030(14)
O19A_8 0.095(11) 0.114(11) 0.106(12) -0.016(9) -0.014(8) 0.002(8)
O21A_8 0.136(13) 0.110(11) 0.141(14) -0.030(10) 0.041(11) 0.006(9)
N11_9 0.116(15) 0.103(12) 0.082(17) -0.015(12) 0.005(12) 0.014(10)
N20_9 0.096(15) 0.130(16) 0.22(2) -0.058(16) -0.027(14) 0.007(12)
N27_9 0.110(17) 0.104(15) 0.13(2) 0.001(16) 0.003(15) 0.016(12)
N29_9 0.12(2) 0.106(16) 0.13(3) -0.002(16) 0.003(19) 0.016(13)
N37_9 0.083(18) 0.105(18) 0.16(3) -0.027(17) -0.009(16) -0.002(13)
N39_9 0.09(2) 0.104(18) 0.10(3) -0.019(18) 0.009(17) -0.007(13)
C1_9 0.129(18) 0.12(2) 0.14(3) 0.013(18) -0.006(16) -0.006(15)
C2_9 0.124(16) 0.106(13) 0.141(16) 0.004(11) -0.004(12) 0.004(10)
C3_9 0.132(18) 0.12(2) 0.146(17) 0.004(13) 0.003(13) -0.001(14)
C4_9 0.129(18) 0.11(2) 0.153(18) 0.002(13) 0.001(12) 0.002(14)
C5_9 0.122(15) 0.107(13) 0.153(18) 0.003(11) -0.001(12) 0.005(10)
C6_9 0.119(18) 0.12(2) 0.15(3) -0.005(18) 0.002(16) 0.004(15)
C7_9 0.119(16) 0.108(12) 0.139(19) 0.002(11) -0.005(13) 0.005(10)
C8_9 0.119(18) 0.107(13) 0.14(2) 0.002(13) -0.006(16) 0.005(11)
C9_9 0.116(17) 0.106(12) 0.11(2) -0.006(12) 0.001(15) 0.008(10)
C10_9 0.114(17) 0.102(13) 0.08(2) -0.018(13) 0.010(14) 0.014(11)
C12_9 0.116(17) 0.105(13) 0.10(2) -0.006(13) 0.000(15) 0.009(11)
C13_9 0.119(17) 0.108(12) 0.12(2) 0.001(12) -0.003(15) 0.005(10)
C14_9 0.115(18) 0.108(13) 0.12(2) 0.001(13) -0.002(16) 0.005(11)
C15_9 0.116(16) 0.108(12) 0.126(18) 0.000(11) 0.003(13) 0.005(10)
C16_9 0.118(15) 0.112(14) 0.150(19) -0.002(13) -0.004(12) 0.004(11)
C17_9 0.113(16) 0.103(18) 0.17(2) -0.016(17) -0.015(15) -0.002(12)
C18_9 0.103(16) 0.119(17) 0.19(2) -0.036(17) -0.021(14) 0.003(13)
C19_9 0.104(16) 0.133(19) 0.22(3) -0.060(19) -0.036(15) 0.010(13)
C21_9 0.096(16) 0.137(19) 0.22(2) -0.059(18) -0.030(15) 0.010(13)
C22_9 0.099(15) 0.115(18) 0.19(2) -0.031(17) -0.017(14) 0.001(12)
C23_9 0.107(16) 0.120(19) 0.16(2) -0.013(18) -0.011(14) 0.010(13)
C24_9 0.118(15) 0.110(15) 0.154(19) -0.004(13) -0.007(12) 0.004(10)
C25_9 0.108(16) 0.104(13) 0.09(2) -0.011(14) -0.001(14) 0.013(11)
C26_9 0.106(17) 0.103(16) 0.11(3) -0.003(16) 0.002(15) 0.016(12)
C28_9 0.112(17) 0.106(15) 0.12(2) -0.002(15) 0.001(16) 0.017(12)
C30_9 0.12(2) 0.113(17) 0.14(3) 0.005(17) 0.01(2) 0.022(15)
C31_9 0.12(2) 0.116(18) 0.16(3) 0.014(18) 0.01(2) 0.023(15)
C32_9 0.120(19) 0.117(17) 0.16(3) 0.015(18) 0.014(18) 0.024(14)
C33_9 0.114(17) 0.110(15) 0.13(3) 0.002(15) 0.005(15) 0.017(12)
C34_9 0.107(17) 0.107(15) 0.11(3) -0.006(16) 0.003(15) 0.016(12)
C35_9 0.089(17) 0.118(16) 0.21(3) -0.045(15) -0.010(16) -0.004(12)
C36_9 0.087(17) 0.107(18) 0.19(3) -0.037(17) -0.012(17) -0.002(13)
C38_9 0.086(19) 0.105(18) 0.13(3) -0.026(16) 0.000(16) -0.006(12)
C40_9 0.08(2) 0.105(19) 0.09(3) -0.019(18) 0.01(2) -0.007(14)
C41_9 0.09(2) 0.111(18) 0.10(3) -0.023(17) 0.01(2) -0.009(14)
C42_9 0.09(2) 0.112(17) 0.11(3) -0.031(17) 0.003(19) -0.009(13)
C43_9 0.088(19) 0.111(17) 0.13(3) -0.031(15) 0.001(16) -0.009(12)
C44_9 0.086(18) 0.116(16) 0.18(3) -0.045(16) 0.000(16) -0.006(12)
O10A_9 0.120(17) 0.116(19) 0.10(2) -0.005(18) 0.001(16) 0.012(13)
O12A_9 0.149(19) 0.112(17) 0.10(2) 0.022(16) -0.026(17) -0.013(14)
O19A_9 0.118(18) 0.19(3) 0.27(4) -0.12(3) -0.06(2) 0.035(18)
O21A_9 0.12(2) 0.13(3) 0.24(3) -0.06(3) -0.05(2) 0.018(18)
N11_10 0.114(16) 0.152(19) 0.24(2) 0.055(17) 0.027(15) 0.019(13)
N20_10 0.103(15) 0.108(12) 0.13(2) 0.019(12) 0.025(13) -0.001(10)
N27_10 0.10(2) 0.13(2) 0.19(3) 0.010(19) 0.023(18) 0.023(15)
N29_10 0.11(2) 0.14(2) 0.09(3) 0.00(2) 0.032(19) 0.019(16)
N37_10 0.117(17) 0.103(16) 0.11(2) 0.041(15) 0.007(15) 0.000(12)
N39_10 0.13(2) 0.119(16) 0.17(3) 0.014(17) -0.02(2) 0.013(13)
C1_10 0.110(17) 0.11(2) 0.18(3) 0.01(2) 0.022(16) 0.006(14)
C2_10 0.107(15) 0.109(13) 0.173(18) 0.006(11) 0.021(12) 0.007(11)
C3_10 0.107(17) 0.115(19) 0.173(18) 0.004(13) 0.019(13) 0.008(13)
C4_10 0.109(17) 0.118(19) 0.177(19) 0.006(13) 0.021(13) 0.007(14)
C5_10 0.108(15) 0.110(13) 0.176(19) 0.010(12) 0.021(12) 0.005(10)
C6_10 0.102(17) 0.11(2) 0.17(3) 0.014(19) 0.013(16) 0.005(14)
C7_10 0.110(15) 0.112(16) 0.181(19) 0.011(14) 0.020(12) 0.007(11)
C8_10 0.112(16) 0.12(2) 0.19(2) 0.019(19) 0.024(14) 0.009(13)
C9_10 0.113(16) 0.13(2) 0.21(2) 0.031(18) 0.024(14) 0.012(13)
C10_10 0.114(17) 0.14(2) 0.23(2) 0.048(19) 0.027(15) 0.015(14)
C12_10 0.115(16) 0.16(2) 0.25(3) 0.07(2) 0.029(15) 0.020(13)
C13_10 0.115(16) 0.14(2) 0.22(2) 0.045(18) 0.027(14) 0.017(13)
C14_10 0.115(16) 0.13(2) 0.21(2) 0.030(19) 0.022(14) 0.009(13)
C15_10 0.111(15) 0.112(16) 0.178(19) 0.009(14) 0.020(13) 0.006(11)
C16_10 0.099(15) 0.108(12) 0.16(2) 0.011(12) 0.015(13) 0.003(10)
C17_10 0.092(17) 0.110(13) 0.14(3) 0.011(13) 0.015(16) 0.004(11)
C18_10 0.091(17) 0.107(12) 0.14(2) 0.014(12) 0.015(15) 0.001(10)
C19_10 0.105(17) 0.110(13) 0.14(2) 0.011(13) 0.029(16) -0.004(11)
C21_10 0.092(17) 0.103(12) 0.12(2) 0.027(13) 0.011(15) 0.006(11)
C22_10 0.092(17) 0.107(12) 0.14(2) 0.019(12) 0.016(15) 0.004(10)
C23_10 0.086(17) 0.105(12) 0.14(2) 0.018(13) 0.005(16) 0.005(11)
C24_10 0.101(16) 0.110(12) 0.17(2) 0.011(11) 0.021(14) 0.005(10)
C25_10 0.110(19) 0.141(18) 0.21(3) 0.035(17) 0.022(17) 0.017(14)
C26_10 0.111(19) 0.14(2) 0.21(3) 0.019(19) 0.021(18) 0.022(15)
C28_10 0.11(2) 0.14(2) 0.15(3) 0.009(18) 0.024(18) 0.020(15)
C30_10 0.11(3) 0.14(2) 0.08(3) 0.01(2) 0.02(2) 0.018(16)
C31_10 0.11(3) 0.14(2) 0.13(4) 0.020(19) 0.01(2) 0.015(17)
C32_10 0.11(2) 0.14(2) 0.17(4) 0.024(18) 0.01(2) 0.014(16)
C33_10 0.11(2) 0.141(19) 0.18(3) 0.023(17) 0.016(18) 0.015(15)
C34_10 0.11(2) 0.143(19) 0.20(3) 0.032(18) 0.018(18) 0.016(14)
C35_10 0.109(17) 0.107(13) 0.12(2) 0.025(14) 0.020(14) -0.001(11)
C36_10 0.111(18) 0.102(16) 0.10(2) 0.042(16) 0.018(15) -0.004(12)
C38_10 0.121(17) 0.115(16) 0.12(2) 0.026(16) -0.006(16) 0.008(13)
C40_10 0.13(2) 0.129(18) 0.18(4) 0.002(18) -0.03(2) 0.020(15)
C41_10 0.13(2) 0.137(19) 0.19(4) -0.01(2) -0.03(2) 0.020(15)
C42_10 0.126(19) 0.133(18) 0.14(3) -0.002(19) -0.014(18) 0.017(14)
C43_10 0.121(17) 0.121(15) 0.12(3) 0.013(16) -0.004(15) 0.008(12)
C44_10 0.113(17) 0.121(15) 0.13(3) 0.012(17) 0.009(15) 0.006(12)
O10A_10 0.13(2) 0.16(3) 0.28(4) 0.08(3) 0.06(2) 0.04(2)
O12A_10 0.119(17) 0.16(3) 0.29(4) 0.09(3) 0.046(18) 0.025(16)
O19A_10 0.14(2) 0.102(17) 0.21(3) -0.018(18) 0.09(2) -0.016(15)
O21A_10 0.093(17) 0.100(18) 0.13(2) 0.032(17) 0.012(17) 0.007(13)
Sb1_11 0.252(4) 0.257(4) 0.216(4) -0.059(3) 0.079(3) -0.098(3)
F2_11 0.250(18) 0.333(16) 0.34(2) -0.007(14) 0.086(15) -0.077(13)
F3_11 0.253(18) 0.301(15) 0.273(18) -0.015(13) 0.028(14) -0.087(13)
F4_11 0.270(16) 0.30(2) 0.251(15) -0.104(13) 0.053(11) -0.048(13)
F5_11 0.263(16) 0.38(2) 0.286(16) 0.005(14) 0.054(12) -0.088(14)
F6_11 0.244(16) 0.297(16) 0.38(2) -0.056(14) 0.071(14) -0.059(12)
F7_11 0.262(17) 0.346(16) 0.251(19) -0.110(14) 0.022(13) -0.053(13)
Sb1_12 0.171(6) 0.154(5) 0.136(4) 0.007(4) -0.002(4) 0.011(4)
F2_12 0.17(2) 0.16(2) 0.148(12) 0.004(11) -0.006(11) 0.013(15)
F3_12 0.178(19) 0.165(18) 0.143(11) 0.000(10) 0.001(10) 0.025(14)
F4_12 0.172(15) 0.152(14) 0.161(19) 0.008(12) -0.001(12) 0.015(11)
F5_12 0.184(16) 0.161(14) 0.152(19) -0.001(12) -0.008(13) 0.016(11)
F6_12 0.180(15) 0.151(14) 0.162(18) 0.013(12) -0.007(12) 0.012(11)
F7_12 0.170(14) 0.151(15) 0.133(17) 0.004(12) -0.005(12) 0.012(11)
Sb1_13 0.186(6) 0.136(5) 0.162(5) -0.007(4) -0.004(4) -0.001(4)
F2_13 0.19(2) 0.173(19) 0.171(12) -0.020(11) 0.000(11) 0.011(14)
F3_13 0.20(2) 0.15(2) 0.176(13) -0.008(11) 0.004(11) -0.010(16)
F4_13 0.181(16) 0.152(14) 0.182(19) -0.007(12) 0.010(13) 0.006(11)
F5_13 0.214(17) 0.164(14) 0.20(2) -0.012(13) -0.008(14) 0.014(12)
F6_13 0.205(15) 0.164(15) 0.20(2) -0.022(13) 0.001(13) -0.011(12)
F7_13 0.186(15) 0.147(15) 0.173(19) -0.012(13) 0.001(13) 0.001(11)
Sb1_14 0.324(7) 0.226(4) 0.408(8) 0.014(5) 0.007(6) 0.018(4)
F2_14 0.34(2) 0.247(19) 0.407(18) -0.028(14) 0.000(15) 0.021(16)
F3_14 0.33(2) 0.26(2) 0.400(18) -0.005(14) -0.007(15) 0.019(16)
F4_14 0.277(14) 0.127(13) 0.42(2) -0.024(14) 0.013(13) 0.018(11)
F5_14 0.310(15) 0.26(2) 0.43(2) 0.009(17) 0.019(14) 0.051(13)
F6_14 0.30(2) 0.195(13) 0.39(2) 0.019(13) -0.003(16) 0.010(12)
F7_14 0.38(2) 0.199(14) 0.45(2) 0.032(14) 0.026(18) 0.046(13)
Sb1_15 0.276(5) 0.254(4) 0.263(5) 0.021(4) -0.021(4) -0.040(4)
F2_15 0.33(2) 0.234(13) 0.271(18) 0.026(12) -0.027(15) -0.063(12)
F3_15 0.28(2) 0.246(13) 0.266(18) 0.029(12) -0.028(14) -0.045(12)
F4_15 0.271(18) 0.268(17) 0.241(14) -0.001(12) -0.013(12) -0.044(14)
F5_15 0.315(19) 0.262(17) 0.255(15) 0.010(12) 0.000(13) -0.040(14)
F6_15 0.260(13) 0.254(18) 0.277(19) 0.027(14) -0.036(12) -0.064(12)
F7_15 0.281(14) 0.30(2) 0.28(2) 0.002(15) -0.034(12) -0.072(12)
Sb1_16 0.0875(15) 0.1060(15) 0.1054(16) -0.0077(12) -0.0037(12) 0.0049(12)
F2_16 0.200(13) 0.142(11) 0.142(8) -0.016(7) -0.026(8) 0.041(9)
F3_16 0.163(12) 0.153(11) 0.137(8) -0.008(7) -0.003(7) 0.033(9)
F4_16 0.118(9) 0.119(9) 0.157(12) -0.023(8) -0.023(7) 0.016(7)
F5_16 0.124(9) 0.110(8) 0.121(10) -0.005(7) -0.003(7) 0.018(7)
F6_16 0.134(10) 0.119(9) 0.225(14) -0.013(8) 0.009(9) 0.016(7)
F7_16 0.113(9) 0.113(8) 0.181(13) -0.018(7) -0.008(8) 0.018(7)

loop_
_atom_type_symbol
_atom_type_description
_atom_type_scat_dispersion_real
_atom_type_scat_dispersion_imag
_atom_type_scat_source
C C 0.0032 0.0016 'International Tables Vol C Tables 4.2.6.8 and 6.1.1.4'
H H 0.0000 0.0000 'International Tables Vol C Tables 4.2.6.8 and 6.1.1.4'
N N 0.0061 0.0032 'International Tables Vol C Tables 4.2.6.8 and 6.1.1.4'
O O 0.0106 0.0058 'International Tables Vol C Tables 4.2.6.8 and 6.1.1.4'
Pd Pd -1.0621 0.9682 'International Tables Vol C Tables 4.2.6.8 and 6.1.1.4'
Sb Sb -0.6170 1.4863 'International Tables Vol C Tables 4.2.6.8 and 6.1.1.4'
F F 0.0168 0.0099 'International Tables Vol C Tables 4.2.6.8 and 6.1.1.4'

loop_
_geom_angle_atom_site_label_1
_geom_angle_atom_site_label_2
_geom_angle_atom_site_label_3
_geom_angle
_geom_angle_site_symmetry_1
_geom_angle_site_symmetry_3
_geom_angle_publ_flag
N37_4 Pd1_1 N39_3 93.8(6) . . ?
N37_4 Pd1_1 N39_5 90.5(7) . . ?
N39_3 Pd1_1 N39_5 175.4(7) . . ?
N37_4 Pd1_1 N37_2 176.3(6) . . ?
N39_3 Pd1_1 N37_2 85.1(7) . . ?
N39_5 Pd1_1 N37_2 90.5(7) . . ?
N27_3 Pd2_1 N29_4 94.4(7) . . ?
N27_3 Pd2_1 N27_5 173.3(7) . . ?
N29_4 Pd2_1 N27_5 87.3(7) . . ?
N27_3 Pd2_1 N29_2 88.2(8) . . ?
N29_4 Pd2_1 N29_2 177.4(8) . . ?
N27_5 Pd2_1 N29_2 90.2(8) . . ?
N39_9 Pd3_1 N37_6 83.8(15) . . ?
N39_9 Pd3_1 N37_8 94.1(15) . . ?
N37_6 Pd3_1 N37_8 173.9(6) . . ?
N39_9 Pd3_1 N39_7 169.8(15) . . ?
N37_6 Pd3_1 N39_7 86.0(6) . . ?
N37_8 Pd3_1 N39_7 96.1(6) . . ?
N37_6 Pd3_1 N29_10 92.1(15) . . ?
N37_8 Pd3_1 N29_10 85.6(15) . . ?
N39_7 Pd3_1 N29_10 177.0(11) . . ?
N27_7 Pd4_1 N29_6 84.5(10) . . ?
N27_7 Pd4_1 N27_9 165.5(11) . . ?
N29_6 Pd4_1 N27_9 109.8(11) . . ?
N27_7 Pd4_1 N29_8 94.6(9) . . ?
N29_6 Pd4_1 N29_8 179.0(11) . . ?
N27_9 Pd4_1 N29_8 71.2(11) . . ?
N27_7 Pd4_1 N37_10 146.9(10) . . ?
N29_6 Pd4_1 N37_10 63.0(10) . . ?
N29_8 Pd4_1 N37_10 118.0(10) . . ?
C12_2 N11_2 C10_2 112.6(10) . . ?
C12_2 N11_2 C25_2 124.5(12) . . ?
C10_2 N11_2 C25_2 122.8(12) . . ?
C19_2 N20_2 C21_2 112.1(10) . . ?
C19_2 N20_2 C35_2 126.4(12) . . ?
C21_2 N20_2 C35_2 121.5(12) . . ?
C26_2 N27_2 C28_2 119.0(13) . . ?
C30_2 N29_2 C28_2 116.9(11) . . ?
C30_2 N29_2 Pd2_1 127.7(11) . . ?
C28_2 N29_2 Pd2_1 114.2(10) . . ?
C36_2 N37_2 C38_2 119.1(12) . . ?
C36_2 N37_2 Pd1_1 115.8(11) . . ?
C38_2 N37_2 Pd1_1 124.6(9) . . ?
C40_2 N39_2 C38_2 116.8(11) . . ?
C2_2 C1_2 H1A_2 109.5 . . ?
C2_2 C1_2 H1B_2 109.5 . . ?
H1A_2 C1_2 H1B_2 109.5 . . ?
C2_2 C1_2 H1C_2 109.5 . . ?
H1A_2 C1_2 H1C_2 109.5 . . ?
H1B_2 C1_2 H1C_2 109.5 . . ?
C15_2 C2_2 C16_2 101.4(15) . . ?
C15_2 C2_2 C1_2 112.6(14) . . ?
C16_2 C2_2 C1_2 111.4(13) . . ?
C15_2 C2_2 C3_2 107.8(15) . . ?
C16_2 C2_2 C3_2 107.3(16) . . ?
C1_2 C2_2 C3_2 115.3(15) . . ?
C4_2 C3_2 C2_2 112.2(14) . . ?
C4_2 C3_2 H3A_2 109.2 . . ?
C2_2 C3_2 H3A_2 109.2 . . ?
C4_2 C3_2 H3AB_2 109.2 . . ?
C2_2 C3_2 H3AB_2 109.2 . . ?
H3A_2 C3_2 H3AB_2 107.9 . . ?
C3_2 C4_2 C5_2 110.4(14) . . ?
C3_2 C4_2 H4A_2 109.6 . . ?
C5_2 C4_2 H4A_2 109.6 . . ?
C3_2 C4_2 H4AB_2 109.6 . . ?
C5_2 C4_2 H4AB_2 109.6 . . ?
H4A_2 C4_2 H4AB_2 108.1 . . ?
C7_2 C5_2 C24_2 102.5(15) . . ?
C7_2 C5_2 C6_2 110.6(14) . . ?
C24_2 C5_2 C6_2 112.4(14) . . ?
C7_2 C5_2 C4_2 107.4(15) . . ?
C24_2 C5_2 C4_2 106.5(15) . . ?
C6_2 C5_2 C4_2 116.5(15) . . ?
C5_2 C6_2 H6A_2 109.5 . . ?
C5_2 C6_2 H6B_2 109.5 . . ?
H6A_2 C6_2 H6B_2 109.5 . . ?
C5_2 C6_2 H6C_2 109.5 . . ?
H6A_2 C6_2 H6C_2 109.5 . . ?
H6B_2 C6_2 H6C_2 109.5 . . ?
C8_2 C7_2 C15_2 121.4(12) . . ?
C8_2 C7_2 C5_2 123.7(13) . . ?
C15_2 C7_2 C5_2 114.8(13) . . ?
C7_2 C8_2 C9_2 117.7(13) . . ?
C7_2 C8_2 H8_2 121.2 . . ?
C9_2 C8_2 H8_2 121.2 . . ?
C8_2 C9_2 C13_2 120.9(11) . . ?
C8_2 C9_2 C10_2 130.9(12) . . ?
C13_2 C9_2 C10_2 108.2(9) . . ?
O10A_2 C10_2 N11_2 125.4(14) . . ?
O10A_2 C10_2 C9_2 129.5(14) . . ?
N11_2 C10_2 C9_2 105.0(10) . . ?
O12A_2 C12_2 N11_2 124.9(14) . . ?
O12A_2 C12_2 C13_2 129.6(14) . . ?
N11_2 C12_2 C13_2 105.4(10) . . ?
C14_2 C13_2 C9_2 121.1(11) . . ?
C14_2 C13_2 C12_2 130.1(12) . . ?
C9_2 C13_2 C12_2 108.8(9) . . ?
C15_2 C14_2 C13_2 117.9(13) . . ?
C15_2 C14_2 H14_2 121.0 . . ?
C13_2 C14_2 H14_2 121.0 . . ?
C14_2 C15_2 C7_2 121.0(12) . . ?
C14_2 C15_2 C2_2 125.4(13) . . ?
C7_2 C15_2 C2_2 113.5(13) . . ?
C17_2 C16_2 C24_2 122.2(12) . . ?
C17_2 C16_2 C2_2 124.1(13) . . ?
C24_2 C16_2 C2_2 113.7(13) . . ?
C16_2 C17_2 C18_2 117.4(13) . . ?
C16_2 C17_2 H17_2 121.3 . . ?
C18_2 C17_2 H17_2 121.3 . . ?
C17_2 C18_2 C22_2 120.8(11) . . ?
C17_2 C18_2 C19_2 130.5(12) . . ?
C22_2 C18_2 C19_2 108.6(9) . . ?
O19A_2 C19_2 N20_2 125.8(14) . . ?
O19A_2 C19_2 C18_2 128.5(14) . . ?
N20_2 C19_2 C18_2 105.6(10) . . ?
O21A_2 C21_2 N20_2 126.0(14) . . ?
O21A_2 C21_2 C22_2 128.9(14) . . ?
N20_2 C21_2 C22_2 105.1(10) . . ?
C18_2 C22_2 C23_2 121.6(11) . . ?
C18_2 C22_2 C21_2 108.5(9) . . ?
C23_2 C22_2 C21_2 129.9(12) . . ?
C24_2 C23_2 C22_2 117.9(13) . . ?
C24_2 C23_2 H23_2 121.1 . . ?
C22_2 C23_2 H23_2 121.1 . . ?
C23_2 C24_2 C16_2 120.2(11) . . ?
C23_2 C24_2 C5_2 125.1(13) . . ?
C16_2 C24_2 C5_2 114.7(13) . . ?
C34_2 C25_2 C26_2 118.4(13) . . ?
C34_2 C25_2 N11_2 121.1(14) . . ?
C26_2 C25_2 N11_2 120.4(14) . . ?
N27_2 C26_2 C25_2 123.8(16) . . ?
N27_2 C26_2 H26_2 118.1 . . ?
C25_2 C26_2 H26_2 118.1 . . ?
N29_2 C28_2 N27_2 115.7(9) . . ?
N29_2 C28_2 C33_2 122.3(8) . . ?
N27_2 C28_2 C33_2 121.9(9) . . ?
N29_2 C30_2 C31_2 125.4(13) . . ?
N29_2 C30_2 H30_2 117.3 . . ?
C31_2 C30_2 H30_2 117.3 . . ?
C30_2 C31_2 C32_2 118.9(12) . . ?
C30_2 C31_2 H31_2 120.6 . . ?
C32_2 C31_2 H31_2 120.6 . . ?
C31_2 C32_2 C33_2 118.5(12) . . ?
C31_2 C32_2 H32_2 120.7 . . ?
C33_2 C32_2 H32_2 120.7 . . ?
C32_2 C33_2 C28_2 117.9(9) . . ?
C32_2 C33_2 C34_2 124.9(12) . . ?
C28_2 C33_2 C34_2 117.2(12) . . ?
C25_2 C34_2 C33_2 119.6(15) . . ?
C25_2 C34_2 H34_2 120.2 . . ?
C33_2 C34_2 H34_2 120.2 . . ?
C44_2 C35_2 C36_2 119.1(13) . . ?
C44_2 C35_2 N20_2 120.3(14) . . ?
C36_2 C35_2 N20_2 120.4(14) . . ?
N37_2 C36_2 C35_2 122.6(15) . . ?
N37_2 C36_2 H36_2 118.7 . . ?
C35_2 C36_2 H36_2 118.7 . . ?
N39_2 C38_2 N37_2 115.4(9) . . ?
N39_2 C38_2 C43_2 122.0(8) . . ?
N37_2 C38_2 C43_2 122.6(9) . . ?
N39_2 C40_2 C41_2 125.4(13) . . ?
N39_2 C40_2 H40_2 117.3 . . ?
C41_2 C40_2 H40_2 117.3 . . ?
C42_2 C41_2 C40_2 118.9(12) . . ?
C42_2 C41_2 H41_2 120.6 . . ?
C40_2 C41_2 H41_2 120.6 . . ?
C41_2 C42_2 C43_2 118.5(11) . . ?
C41_2 C42_2 H42_2 120.7 . . ?
C43_2 C42_2 H42_2 120.7 . . ?
C44_2 C43_2 C42_2 125.4(12) . . ?
C44_2 C43_2 C38_2 116.2(12) . . ?
C42_2 C43_2 C38_2 118.4(9) . . ?
C35_2 C44_2 C43_2 120.3(16) . . ?
C35_2 C44_2 H44_2 119.9 . . ?
C43_2 C44_2 H44_2 119.9 . . ?
C10_3 N11_3 C12_3 111.6(10) . . ?
C10_3 N11_3 C25_3 121.9(12) . . ?
C12_3 N11_3 C25_3 126.5(12) . . ?
C21_3 N20_3 C19_3 111.8(10) . . ?
C21_3 N20_3 C35_3 124.5(12) . . ?
C19_3 N20_3 C35_3 123.7(12) . . ?
C26_3 N27_3 C28_3 118.0(13) . . ?
C26_3 N27_3 Pd2_1 119.8(12) . . ?
C28_3 N27_3 Pd2_1 119.8(10) . . ?
C30_3 N29_3 C28_3 116.8(11) . . ?
C36_3 N37_3 C38_3 118.3(12) . . ?
C40_3 N39_3 C38_3 118.0(10) . . ?
C40_3 N39_3 Pd1_1 120.5(10) . . ?
C38_3 N39_3 Pd1_1 121.0(9) . . ?
C2_3 C1_3 H1A_3 109.5 . . ?
C2_3 C1_3 H1B_3 109.5 . . ?
H1A_3 C1_3 H1B_3 109.5 . . ?
C2_3 C1_3 H1C_3 109.5 . . ?
H1A_3 C1_3 H1C_3 109.5 . . ?
H1B_3 C1_3 H1C_3 109.5 . . ?
C16_3 C2_3 C15_3 106.4(15) . . ?
C16_3 C2_3 C1_3 112.3(13) . . ?
C15_3 C2_3 C1_3 114.5(13) . . ?
C16_3 C2_3 C3_3 107.1(15) . . ?
C15_3 C2_3 C3_3 103.8(15) . . ?
C1_3 C2_3 C3_3 112.2(15) . . ?
C4_3 C3_3 C2_3 111.7(14) . . ?
C4_3 C3_3 H3A_3 109.3 . . ?
C2_3 C3_3 H3A_3 109.3 . . ?
C4_3 C3_3 H3AB_3 109.3 . . ?
C2_3 C3_3 H3AB_3 109.3 . . ?
H3A_3 C3_3 H3AB_3 107.9 . . ?
C3_3 C4_3 C5_3 110.6(14) . . ?
C3_3 C4_3 H4A_3 109.5 . . ?
C5_3 C4_3 H4A_3 109.5 . . ?
C3_3 C4_3 H4AB_3 109.5 . . ?
C5_3 C4_3 H4AB_3 109.5 . . ?
H4A_3 C4_3 H4AB_3 108.1 . . ?
C7_3 C5_3 C24_3 106.1(14) . . ?
C7_3 C5_3 C6_3 113.0(13) . . ?
C24_3 C5_3 C6_3 114.0(13) . . ?
C7_3 C5_3 C4_3 104.6(15) . . ?
C24_3 C5_3 C4_3 105.1(15) . . ?
C6_3 C5_3 C4_3 113.2(15) . . ?
C5_3 C6_3 H6A_3 109.5 . . ?
C5_3 C6_3 H6B_3 109.5 . . ?
H6A_3 C6_3 H6B_3 109.5 . . ?
C5_3 C6_3 H6C_3 109.5 . . ?
H6A_3 C6_3 H6C_3 109.5 . . ?
H6B_3 C6_3 H6C_3 109.5 . . ?
C8_3 C7_3 C15_3 119.9(11) . . ?
C8_3 C7_3 C5_3 124.1(13) . . ?
C15_3 C7_3 C5_3 115.9(13) . . ?
C7_3 C8_3 C9_3 118.6(13) . . ?
C7_3 C8_3 H8_3 120.7 . . ?
C9_3 C8_3 H8_3 120.7 . . ?
C8_3 C9_3 C13_3 121.6(11) . . ?
C8_3 C9_3 C10_3 130.0(12) . . ?
C13_3 C9_3 C10_3 108.3(9) . . ?
O10A_3 C10_3 N11_3 124.8(14) . . ?
O10A_3 C10_3 C9_3 129.3(15) . . ?
N11_3 C10_3 C9_3 105.9(10) . . ?
O12A_3 C12_3 N11_3 125.2(14) . . ?
O12A_3 C12_3 C13_3 129.1(15) . . ?
N11_3 C12_3 C13_3 105.7(10) . . ?
C14_3 C13_3 C9_3 119.4(11) . . ?
C14_3 C13_3 C12_3 132.1(12) . . ?
C9_3 C13_3 C12_3 108.5(9) . . ?
C15_3 C14_3 C13_3 119.3(13) . . ?
C15_3 C14_3 H14_3 120.3 . . ?
C13_3 C14_3 H14_3 120.3 . . ?
C14_3 C15_3 C7_3 120.7(12) . . ?
C14_3 C15_3 C2_3 126.8(13) . . ?
C7_3 C15_3 C2_3 112.4(12) . . ?
C17_3 C16_3 C24_3 121.3(11) . . ?
C17_3 C16_3 C2_3 124.7(12) . . ?
C24_3 C16_3 C2_3 114.0(12) . . ?
C16_3 C17_3 C18_3 118.0(12) . . ?
C16_3 C17_3 H17_3 121.0 . . ?
C18_3 C17_3 H17_3 121.0 . . ?
C22_3 C18_3 C17_3 121.0(11) . . ?
C22_3 C18_3 C19_3 108.1(9) . . ?
C17_3 C18_3 C19_3 130.9(11) . . ?
O19A_3 C19_3 N20_3 124.1(13) . . ?
O19A_3 C19_3 C18_3 130.2(14) . . ?
N20_3 C19_3 C18_3 105.7(10) . . ?
O21A_3 C21_3 N20_3 126.1(14) . . ?
O21A_3 C21_3 C22_3 128.1(14) . . ?
N20_3 C21_3 C22_3 105.8(10) . . ?
C23_3 C22_3 C18_3 120.2(11) . . ?
C23_3 C22_3 C21_3 131.2(11) . . ?
C18_3 C22_3 C21_3 108.5(9) . . ?
C24_3 C23_3 C22_3 119.2(13) . . ?
C24_3 C23_3 H23_3 120.4 . . ?
C22_3 C23_3 H23_3 120.4 . . ?
C23_3 C24_3 C16_3 120.3(11) . . ?
C23_3 C24_3 C5_3 125.4(12) . . ?
C16_3 C24_3 C5_3 114.2(12) . . ?
C34_3 C25_3 C26_3 117.0(14) . . ?
C34_3 C25_3 N11_3 122.8(14) . . ?
C26_3 C25_3 N11_3 120.1(14) . . ?
N27_3 C26_3 C25_3 124.9(16) . . ?
N27_3 C26_3 H26_3 117.5 . . ?
C25_3 C26_3 H26_3 117.5 . . ?
N29_3 C28_3 N27_3 115.4(9) . . ?
N29_3 C28_3 C33_3 122.3(8) . . ?
N27_3 C28_3 C33_3 122.3(9) . . ?
N29_3 C30_3 C31_3 126.0(13) . . ?
N29_3 C30_3 H30_3 117.0 . . ?
C31_3 C30_3 H30_3 117.0 . . ?
C32_3 C31_3 C30_3 118.1(13) . . ?
C32_3 C31_3 H31_3 120.9 . . ?
C30_3 C31_3 H31_3 120.9 . . ?
C31_3 C32_3 C33_3 119.3(12) . . ?
C31_3 C32_3 H32_3 120.3 . . ?
C33_3 C32_3 H32_3 120.3 . . ?
C34_3 C33_3 C28_3 116.3(12) . . ?
C34_3 C33_3 C32_3 126.2(13) . . ?
C28_3 C33_3 C32_3 117.5(9) . . ?
C25_3 C34_3 C33_3 121.4(17) . . ?
C25_3 C34_3 H34_3 119.3 . . ?
C33_3 C34_3 H34_3 119.3 . . ?
C44_3 C35_3 C36_3 118.9(13) . . ?
C44_3 C35_3 N20_3 120.4(13) . . ?
C36_3 C35_3 N20_3 120.7(13) . . ?
N37_3 C36_3 C35_3 123.5(15) . . ?
N37_3 C36_3 H36_3 118.3 . . ?
C35_3 C36_3 H36_3 118.3 . . ?
N39_3 C38_3 N37_3 115.8(9) . . ?
N39_3 C38_3 C43_3 121.6(8) . . ?
N37_3 C38_3 C43_3 122.6(9) . . ?
N39_3 C40_3 C41_3 124.9(12) . . ?
N39_3 C40_3 H40_3 117.5 . . ?
C41_3 C40_3 H40_3 117.5 . . ?
C42_3 C41_3 C40_3 118.6(12) . . ?
C42_3 C41_3 H41_3 120.7 . . ?
C40_3 C41_3 H41_3 120.7 . . ?
C41_3 C42_3 C43_3 119.3(11) . . ?
C41_3 C42_3 H42_3 120.4 . . ?
C43_3 C42_3 H42_3 120.4 . . ?
C44_3 C43_3 C42_3 125.1(12) . . ?
C44_3 C43_3 C38_3 117.0(11) . . ?
C42_3 C43_3 C38_3 117.6(9) . . ?
C35_3 C44_3 C43_3 119.7(15) . . ?
C35_3 C44_3 H44_3 120.1 . . ?
C43_3 C44_3 H44_3 120.1 . . ?
C12_4 N11_4 C10_4 111.1(10) . . ?
C12_4 N11_4 C25_4 124.7(12) . . ?
C10_4 N11_4 C25_4 124.1(12) . . ?
C21_4 N20_4 C19_4 111.1(10) . . ?
C21_4 N20_4 C35_4 127.1(12) . . ?
C19_4 N20_4 C35_4 121.8(12) . . ?
C26_4 N27_4 C28_4 117.5(13) . . ?
C30_4 N29_4 C28_4 116.9(11) . . ?
C30_4 N29_4 Pd2_1 117.9(11) . . ?
C28_4 N29_4 Pd2_1 124.0(10) . . ?
C36_4 N37_4 C38_4 116.6(12) . . ?
C36_4 N37_4 Pd1_1 122.2(11) . . ?
C38_4 N37_4 Pd1_1 120.9(9) . . ?
C40_4 N39_4 C38_4 116.7(10) . . ?
C2_4 C1_4 H1A_4 109.5 . . ?
C2_4 C1_4 H1B_4 109.5 . . ?
H1A_4 C1_4 H1B_4 109.5 . . ?
C2_4 C1_4 H1C_4 109.5 . . ?
H1A_4 C1_4 H1C_4 109.5 . . ?
H1B_4 C1_4 H1C_4 109.5 . . ?
C15_4 C2_4 C16_4 104.6(15) . . ?
C15_4 C2_4 C1_4 112.4(14) . . ?
C16_4 C2_4 C1_4 112.2(14) . . ?
C15_4 C2_4 C3_4 105.0(15) . . ?
C16_4 C2_4 C3_4 107.0(15) . . ?
C1_4 C2_4 C3_4 114.9(16) . . ?
C4_4 C3_4 C2_4 111.6(15) . . ?
C4_4 C3_4 H3A_4 109.3 . . ?
C2_4 C3_4 H3A_4 109.3 . . ?
C4_4 C3_4 H3AB_4 109.3 . . ?
C2_4 C3_4 H3AB_4 109.3 . . ?
H3A_4 C3_4 H3AB_4 108.0 . . ?
C3_4 C4_4 C5_4 111.0(15) . . ?
C3_4 C4_4 H4A_4 109.4 . . ?
C5_4 C4_4 H4A_4 109.4 . . ?
C3_4 C4_4 H4AB_4 109.4 . . ?
C5_4 C4_4 H4AB_4 109.4 . . ?
H4A_4 C4_4 H4AB_4 108.0 . . ?
C7_4 C5_4 C24_4 105.4(15) . . ?
C7_4 C5_4 C6_4 112.6(14) . . ?
C24_4 C5_4 C6_4 110.5(14) . . ?
C7_4 C5_4 C4_4 106.2(15) . . ?
C24_4 C5_4 C4_4 105.6(16) . . ?
C6_4 C5_4 C4_4 115.8(16) . . ?
C5_4 C6_4 H6A_4 109.5 . . ?
C5_4 C6_4 H6B_4 109.5 . . ?
H6A_4 C6_4 H6B_4 109.5 . . ?
C5_4 C6_4 H6C_4 109.5 . . ?
H6A_4 C6_4 H6C_4 109.5 . . ?
H6B_4 C6_4 H6C_4 109.5 . . ?
C8_4 C7_4 C15_4 120.3(11) . . ?
C8_4 C7_4 C5_4 125.1(13) . . ?
C15_4 C7_4 C5_4 114.4(13) . . ?
C7_4 C8_4 C9_4 118.9(13) . . ?
C7_4 C8_4 H8_4 120.5 . . ?
C9_4 C8_4 H8_4 120.5 . . ?
C13_4 C9_4 C8_4 120.5(11) . . ?
C13_4 C9_4 C10_4 108.2(9) . . ?
C8_4 C9_4 C10_4 131.2(12) . . ?
O10A_4 C10_4 N11_4 123.7(14) . . ?
O10A_4 C10_4 C9_4 130.4(15) . . ?
N11_4 C10_4 C9_4 105.9(10) . . ?
O12A_4 C12_4 N11_4 124.8(14) . . ?
O12A_4 C12_4 C13_4 128.8(14) . . ?
N11_4 C12_4 C13_4 106.3(10) . . ?
C14_4 C13_4 C9_4 120.7(11) . . ?
C14_4 C13_4 C12_4 130.9(12) . . ?
C9_4 C13_4 C12_4 108.4(9) . . ?
C15_4 C14_4 C13_4 118.7(13) . . ?
C15_4 C14_4 H14_4 120.6 . . ?
C13_4 C14_4 H14_4 120.6 . . ?
C14_4 C15_4 C7_4 120.8(12) . . ?
C14_4 C15_4 C2_4 125.6(13) . . ?
C7_4 C15_4 C2_4 113.4(13) . . ?
C17_4 C16_4 C24_4 120.0(11) . . ?
C17_4 C16_4 C2_4 125.2(13) . . ?
C24_4 C16_4 C2_4 114.8(13) . . ?
C16_4 C17_4 C18_4 120.0(13) . . ?
C16_4 C17_4 H17_4 120.0 . . ?
C18_4 C17_4 H17_4 120.0 . . ?
C17_4 C18_4 C22_4 120.1(11) . . ?
C17_4 C18_4 C19_4 131.5(12) . . ?
C22_4 C18_4 C19_4 108.3(9) . . ?
O19A_4 C19_4 N20_4 124.1(14) . . ?
O19A_4 C19_4 C18_4 130.2(14) . . ?
N20_4 C19_4 C18_4 105.7(10) . . ?
O21A_4 C21_4 N20_4 124.2(14) . . ?
O21A_4 C21_4 C22_4 129.2(14) . . ?
N20_4 C21_4 C22_4 106.6(10) . . ?
C23_4 C22_4 C18_4 119.5(11) . . ?
C23_4 C22_4 C21_4 132.2(12) . . ?
C18_4 C22_4 C21_4 108.3(9) . . ?
C24_4 C23_4 C22_4 120.7(13) . . ?
C24_4 C23_4 H23_4 119.7 . . ?
C22_4 C23_4 H23_4 119.7 . . ?
C23_4 C24_4 C16_4 119.7(12) . . ?
C23_4 C24_4 C5_4 127.1(13) . . ?
C16_4 C24_4 C5_4 113.1(13) . . ?
C26_4 C25_4 C34_4 117.3(13) . . ?
C26_4 C25_4 N11_4 120.2(14) . . ?
C34_4 C25_4 N11_4 122.6(14) . . ?
N27_4 C26_4 C25_4 126.2(16) . . ?
N27_4 C26_4 H26_4 116.9 . . ?
C25_4 C26_4 H26_4 116.9 . . ?
N29_4 C28_4 N27_4 115.5(9) . . ?
N29_4 C28_4 C33_4 122.8(8) . . ?
N27_4 C28_4 C33_4 121.7(9) . . ?
N29_4 C30_4 C31_4 124.8(13) . . ?
N29_4 C30_4 H30_4 117.6 . . ?
C31_4 C30_4 H30_4 117.6 . . ?
C32_4 C31_4 C30_4 119.2(12) . . ?
C32_4 C31_4 H31_4 120.4 . . ?
C30_4 C31_4 H31_4 120.4 . . ?
C31_4 C32_4 C33_4 118.7(11) . . ?
C31_4 C32_4 H32_4 120.7 . . ?
C33_4 C32_4 H32_4 120.7 . . ?
C34_4 C33_4 C32_4 124.6(12) . . ?
C34_4 C33_4 C28_4 117.9(12) . . ?
C32_4 C33_4 C28_4 117.5(9) . . ?
C25_4 C34_4 C33_4 119.4(16) . . ?
C25_4 C34_4 H34_4 120.3 . . ?
C33_4 C34_4 H34_4 120.3 . . ?
C44_4 C35_4 C36_4 118.7(13) . . ?
C44_4 C35_4 N20_4 121.8(13) . . ?
C36_4 C35_4 N20_4 119.5(13) . . ?
N37_4 C36_4 C35_4 125.8(16) . . ?
N37_4 C36_4 H36_4 117.1 . . ?
C35_4 C36_4 H36_4 117.1 . . ?
N39_4 C38_4 N37_4 114.9(9) . . ?
N39_4 C38_4 C43_4 122.3(8) . . ?
N37_4 C38_4 C43_4 122.7(9) . . ?
N39_4 C40_4 C41_4 125.6(13) . . ?
N39_4 C40_4 H40_4 117.2 . . ?
C41_4 C40_4 H40_4 117.2 . . ?
C40_4 C41_4 C42_4 118.9(12) . . ?
C40_4 C41_4 H41_4 120.6 . . ?
C42_4 C41_4 H41_4 120.6 . . ?
C41_4 C42_4 C43_4 118.7(11) . . ?
C41_4 C42_4 H42_4 120.6 . . ?
C43_4 C42_4 H42_4 120.6 . . ?
C38_4 C43_4 C44_4 118.2(12) . . ?
C38_4 C43_4 C42_4 117.7(9) . . ?
C44_4 C43_4 C42_4 124.0(12) . . ?
C35_4 C44_4 C43_4 118.0(15) . . ?
C35_4 C44_4 H44_4 121.0 . . ?
C43_4 C44_4 H44_4 121.0 . . ?
C12_5 N11_5 C10_5 112.1(10) . . ?
C12_5 N11_5 C25_5 122.5(12) . . ?
C10_5 N11_5 C25_5 125.5(12) . . ?
C19_5 N20_5 C21_5 112.0(10) . . ?
C19_5 N20_5 C35_5 124.6(12) . . ?
C21_5 N20_5 C35_5 123.4(12) . . ?
C26_5 N27_5 C28_5 119.9(13) . . ?
C26_5 N27_5 Pd2_1 117.8(12) . . ?
C28_5 N27_5 Pd2_1 122.2(9) . . ?
C30_5 N29_5 C28_5 116.3(11) . . ?
C36_5 N37_5 C38_5 117.5(12) . . ?
C40_5 N39_5 C38_5 117.5(10) . . ?
C40_5 N39_5 Pd1_1 125.6(11) . . ?
C38_5 N39_5 Pd1_1 116.7(9) . . ?
C2_5 C1_5 H1A_5 109.5 . . ?
C2_5 C1_5 H1B_5 109.5 . . ?
H1A_5 C1_5 H1B_5 109.5 . . ?
C2_5 C1_5 H1C_5 109.5 . . ?
H1A_5 C1_5 H1C_5 109.5 . . ?
H1B_5 C1_5 H1C_5 109.5 . . ?
C15_5 C2_5 C16_5 104.3(16) . . ?
C15_5 C2_5 C1_5 111.5(14) . . ?
C16_5 C2_5 C1_5 113.6(14) . . ?
C15_5 C2_5 C3_5 103.5(16) . . ?
C16_5 C2_5 C3_5 107.6(16) . . ?
C1_5 C2_5 C3_5 115.4(17) . . ?
C4_5 C3_5 C2_5 111.4(15) . . ?
C4_5 C3_5 H3A_5 109.4 . . ?
C2_5 C3_5 H3A_5 109.4 . . ?
C4_5 C3_5 H3AB_5 109.4 . . ?
C2_5 C3_5 H3AB_5 109.4 . . ?
H3A_5 C3_5 H3AB_5 108.0 . . ?
C3_5 C4_5 C5_5 112.2(16) . . ?
C3_5 C4_5 H4A_5 109.2 . . ?
C5_5 C4_5 H4A_5 109.2 . . ?
C3_5 C4_5 H4AB_5 109.2 . . ?
C5_5 C4_5 H4AB_5 109.2 . . ?
H4A_5 C4_5 H4AB_5 107.9 . . ?
C7_5 C5_5 C24_5 103.7(16) . . ?
C7_5 C5_5 C4_5 105.4(16) . . ?
C24_5 C5_5 C4_5 105.3(17) . . ?
C7_5 C5_5 C6_5 113.6(15) . . ?
C24_5 C5_5 C6_5 111.7(14) . . ?
C4_5 C5_5 C6_5 116.1(17) . . ?
C5_5 C6_5 H6A_5 109.5 . . ?
C5_5 C6_5 H6B_5 109.5 . . ?
H6A_5 C6_5 H6B_5 109.5 . . ?
C5_5 C6_5 H6C_5 109.5 . . ?
H6A_5 C6_5 H6C_5 109.5 . . ?
H6B_5 C6_5 H6C_5 109.5 . . ?
C8_5 C7_5 C15_5 120.9(12) . . ?
C8_5 C7_5 C5_5 123.8(13) . . ?
C15_5 C7_5 C5_5 115.3(13) . . ?
C7_5 C8_5 C9_5 118.9(13) . . ?
C7_5 C8_5 H8_5 120.6 . . ?
C9_5 C8_5 H8_5 120.6 . . ?
C13_5 C9_5 C8_5 119.9(11) . . ?
C13_5 C9_5 C10_5 109.4(9) . . ?
C8_5 C9_5 C10_5 130.7(12) . . ?
O10A_5 C10_5 N11_5 123.5(14) . . ?
O10A_5 C10_5 C9_5 131.6(15) . . ?
N11_5 C10_5 C9_5 104.9(10) . . ?
O12A_5 C12_5 N11_5 123.9(14) . . ?
O12A_5 C12_5 C13_5 130.9(14) . . ?
N11_5 C12_5 C13_5 105.2(10) . . ?
C9_5 C13_5 C14_5 121.2(11) . . ?
C9_5 C13_5 C12_5 108.4(9) . . ?
C14_5 C13_5 C12_5 130.5(12) . . ?
C15_5 C14_5 C13_5 118.6(13) . . ?
C15_5 C14_5 H14_5 120.7 . . ?
C13_5 C14_5 H14_5 120.7 . . ?
C14_5 C15_5 C7_5 120.4(12) . . ?
C14_5 C15_5 C2_5 125.7(13) . . ?
C7_5 C15_5 C2_5 113.9(13) . . ?
C17_5 C16_5 C24_5 120.4(12) . . ?
C17_5 C16_5 C2_5 125.0(13) . . ?
C24_5 C16_5 C2_5 114.3(13) . . ?
C16_5 C17_5 C18_5 117.9(13) . . ?
C16_5 C17_5 H17_5 121.0 . . ?
C18_5 C17_5 H17_5 121.0 . . ?
C22_5 C18_5 C17_5 121.1(11) . . ?
C22_5 C18_5 C19_5 108.2(9) . . ?
C17_5 C18_5 C19_5 130.7(12) . . ?
O19A_5 C19_5 N20_5 124.4(14) . . ?
O19A_5 C19_5 C18_5 129.8(15) . . ?
N20_5 C19_5 C18_5 105.8(10) . . ?
O21A_5 C21_5 N20_5 125.9(14) . . ?
O21A_5 C21_5 C22_5 129.0(15) . . ?
N20_5 C21_5 C22_5 105.1(10) . . ?
C18_5 C22_5 C23_5 121.4(11) . . ?
C18_5 C22_5 C21_5 108.9(9) . . ?
C23_5 C22_5 C21_5 129.7(12) . . ?
C24_5 C23_5 C22_5 117.1(13) . . ?
C24_5 C23_5 H23_5 121.4 . . ?
C22_5 C23_5 H23_5 121.4 . . ?
C23_5 C24_5 C16_5 121.5(12) . . ?
C23_5 C24_5 C5_5 123.3(13) . . ?
C16_5 C24_5 C5_5 114.4(13) . . ?
C34_5 C25_5 C26_5 118.8(13) . . ?
C34_5 C25_5 N11_5 122.1(14) . . ?
C26_5 C25_5 N11_5 119.1(14) . . ?
N27_5 C26_5 C25_5 122.9(16) . . ?
N27_5 C26_5 H26_5 118.6 . . ?
C25_5 C26_5 H26_5 118.6 . . ?
N29_5 C28_5 N27_5 115.5(9) . . ?
N29_5 C28_5 C33_5 122.8(8) . . ?
N27_5 C28_5 C33_5 121.7(9) . . ?
N29_5 C30_5 C31_5 125.5(13) . . ?
N29_5 C30_5 H30_5 117.3 . . ?
C31_5 C30_5 H30_5 117.3 . . ?
C32_5 C31_5 C30_5 119.3(13) . . ?
C32_5 C31_5 H31_5 120.3 . . ?
C30_5 C31_5 H31_5 120.3 . . ?
C31_5 C32_5 C33_5 118.6(12) . . ?
C31_5 C32_5 H32_5 120.7 . . ?
C33_5 C32_5 H32_5 120.7 . . ?
C34_5 C33_5 C32_5 125.5(13) . . ?
C34_5 C33_5 C28_5 117.0(12) . . ?
C32_5 C33_5 C28_5 117.5(9) . . ?
C25_5 C34_5 C33_5 119.7(16) . . ?
C25_5 C34_5 H34_5 120.1 . . ?
C33_5 C34_5 H34_5 120.1 . . ?
C44_5 C35_5 C36_5 118.9(13) . . ?
C44_5 C35_5 N20_5 119.9(13) . . ?
C36_5 C35_5 N20_5 121.1(13) . . ?
N37_5 C36_5 C35_5 124.5(16) . . ?
N37_5 C36_5 H36_5 117.7 . . ?
C35_5 C36_5 H36_5 117.7 . . ?
N39_5 C38_5 N37_5 115.6(9) . . ?
N39_5 C38_5 C43_5 122.0(8) . . ?
N37_5 C38_5 C43_5 122.4(9) . . ?
N39_5 C40_5 C41_5 124.8(13) . . ?
N39_5 C40_5 H40_5 117.6 . . ?
C41_5 C40_5 H40_5 117.6 . . ?
C42_5 C41_5 C40_5 119.3(12) . . ?
C42_5 C41_5 H41_5 120.3 . . ?
C40_5 C41_5 H41_5 120.3 . . ?
C41_5 C42_5 C43_5 118.9(11) . . ?
C41_5 C42_5 H42_5 120.5 . . ?
C43_5 C42_5 H42_5 120.5 . . ?
C44_5 C43_5 C42_5 124.5(12) . . ?
C44_5 C43_5 C38_5 118.1(12) . . ?
C42_5 C43_5 C38_5 117.4(9) . . ?
C35_5 C44_5 C43_5 118.6(15) . . ?
C35_5 C44_5 H44_5 120.7 . . ?
C43_5 C44_5 H44_5 120.7 . . ?
C12_6 N11_6 C10_6 111.5(11) . . ?
C12_6 N11_6 C25_6 125.3(13) . . ?
C10_6 N11_6 C25_6 123.1(13) . . ?
C19_6 N20_6 C21_6 112.2(10) . . ?
C19_6 N20_6 C35_6 126.1(12) . . ?
C21_6 N20_6 C35_6 121.6(12) . . ?
C26_6 N27_6 C28_6 117.6(14) . . ?
C30_6 N29_6 C28_6 116.3(11) . . ?
C30_6 N29_6 Pd4_1 124.3(14) . . ?
C28_6 N29_6 Pd4_1 119.4(13) . . ?
C36_6 N37_6 C38_6 120.4(12) . . ?
C36_6 N37_6 Pd3_1 117.7(11) . . ?
C38_6 N37_6 Pd3_1 121.5(9) . . ?
C40_6 N39_6 C38_6 117.7(10) . . ?
C2_6 C1_6 H1A_6 109.5 . . ?
C2_6 C1_6 H1B_6 109.5 . . ?
H1A_6 C1_6 H1B_6 109.5 . . ?
C2_6 C1_6 H1C_6 109.5 . . ?
H1A_6 C1_6 H1C_6 109.5 . . ?
H1B_6 C1_6 H1C_6 109.5 . . ?
C16_6 C2_6 C15_6 104.6(16) . . ?
C16_6 C2_6 C1_6 113.5(14) . . ?
C15_6 C2_6 C1_6 112.5(15) . . ?
C16_6 C2_6 C3_6 106.2(17) . . ?
C15_6 C2_6 C3_6 105.0(17) . . ?
C1_6 C2_6 C3_6 114.2(17) . . ?
C4_6 C3_6 C2_6 111.5(16) . . ?
C4_6 C3_6 H3A_6 109.3 . . ?
C2_6 C3_6 H3A_6 109.3 . . ?
C4_6 C3_6 H3AB_6 109.3 . . ?
C2_6 C3_6 H3AB_6 109.3 . . ?
H3A_6 C3_6 H3AB_6 108.0 . . ?
C3_6 C4_6 C5_6 111.9(16) . . ?
C3_6 C4_6 H4A_6 109.2 . . ?
C5_6 C4_6 H4A_6 109.2 . . ?
C3_6 C4_6 H4AB_6 109.2 . . ?
C5_6 C4_6 H4AB_6 109.2 . . ?
H4A_6 C4_6 H4AB_6 107.9 . . ?
C24_6 C5_6 C7_6 105.7(17) . . ?
C24_6 C5_6 C6_6 112.8(14) . . ?
C7_6 C5_6 C6_6 111.6(14) . . ?
C24_6 C5_6 C4_6 106.9(17) . . ?
C7_6 C5_6 C4_6 101.3(17) . . ?
C6_6 C5_6 C4_6 117.5(18) . . ?
C5_6 C6_6 H6A_6 109.5 . . ?
C5_6 C6_6 H6B_6 109.5 . . ?
H6A_6 C6_6 H6B_6 109.5 . . ?
C5_6 C6_6 H6C_6 109.5 . . ?
H6A_6 C6_6 H6C_6 109.5 . . ?
H6B_6 C6_6 H6C_6 109.5 . . ?
C8_6 C7_6 C15_6 121.3(13) . . ?
C8_6 C7_6 C5_6 124.0(14) . . ?
C15_6 C7_6 C5_6 113.9(14) . . ?
C7_6 C8_6 C9_6 117.4(14) . . ?
C7_6 C8_6 H8_6 121.3 . . ?
C9_6 C8_6 H8_6 121.3 . . ?
C13_6 C9_6 C8_6 120.7(12) . . ?
C13_6 C9_6 C10_6 108.4(9) . . ?
C8_6 C9_6 C10_6 130.9(13) . . ?
O10A_6 C10_6 N11_6 125.2(15) . . ?
O10A_6 C10_6 C9_6 129.2(16) . . ?
N11_6 C10_6 C9_6 105.6(10) . . ?
O12A_6 C12_6 N11_6 126.2(16) . . ?
O12A_6 C12_6 C13_6 127.9(16) . . ?
N11_6 C12_6 C13_6 105.9(10) . . ?
C9_6 C13_6 C14_6 121.8(12) . . ?
C9_6 C13_6 C12_6 108.6(9) . . ?
C14_6 C13_6 C12_6 129.5(12) . . ?
C15_6 C14_6 C13_6 116.8(14) . . ?
C15_6 C14_6 H14_6 121.6 . . ?
C13_6 C14_6 H14_6 121.6 . . ?
C14_6 C15_6 C7_6 120.6(12) . . ?
C14_6 C15_6 C2_6 123.6(14) . . ?
C7_6 C15_6 C2_6 115.1(14) . . ?
C17_6 C16_6 C24_6 121.7(12) . . ?
C17_6 C16_6 C2_6 125.1(13) . . ?
C24_6 C16_6 C2_6 113.1(13) . . ?
C16_6 C17_6 C18_6 117.7(13) . . ?
C16_6 C17_6 H17_6 121.2 . . ?
C18_6 C17_6 H17_6 121.2 . . ?
C22_6 C18_6 C17_6 121.1(11) . . ?
C22_6 C18_6 C19_6 108.3(9) . . ?
C17_6 C18_6 C19_6 130.5(12) . . ?
O19A_6 C19_6 N20_6 123.8(14) . . ?
O19A_6 C19_6 C18_6 130.3(14) . . ?
N20_6 C19_6 C18_6 105.9(10) . . ?
O21A_6 C21_6 N20_6 123.8(13) . . ?
O21A_6 C21_6 C22_6 131.2(14) . . ?
N20_6 C21_6 C22_6 105.0(10) . . ?
C23_6 C22_6 C18_6 120.2(11) . . ?
C23_6 C22_6 C21_6 131.3(12) . . ?
C18_6 C22_6 C21_6 108.5(9) . . ?
C24_6 C23_6 C22_6 119.1(13) . . ?
C24_6 C23_6 H23_6 120.4 . . ?
C22_6 C23_6 H23_6 120.4 . . ?
C23_6 C24_6 C16_6 120.2(12) . . ?
C23_6 C24_6 C5_6 123.6(13) . . ?
C16_6 C24_6 C5_6 116.2(13) . . ?
C26_6 C25_6 C34_6 117.6(15) . . ?
C26_6 C25_6 N11_6 121.2(16) . . ?
C34_6 C25_6 N11_6 121.2(16) . . ?
N27_6 C26_6 C25_6 125.9(18) . . ?
N27_6 C26_6 H26_6 117.1 . . ?
C25_6 C26_6 H26_6 117.1 . . ?
N27_6 C28_6 N29_6 115.2(9) . . ?
N27_6 C28_6 C33_6 122.1(9) . . ?
N29_6 C28_6 C33_6 122.7(9) . . ?
N29_6 C30_6 C31_6 125.2(13) . . ?
N29_6 C30_6 H30_6 117.4 . . ?
C31_6 C30_6 H30_6 117.4 . . ?
C32_6 C31_6 C30_6 119.6(13) . . ?
C32_6 C31_6 H31_6 120.2 . . ?
C30_6 C31_6 H31_6 120.2 . . ?
C31_6 C32_6 C33_6 118.0(12) . . ?
C31_6 C32_6 H32_6 121.0 . . ?
C33_6 C32_6 H32_6 121.0 . . ?
C32_6 C33_6 C28_6 118.1(9) . . ?
C32_6 C33_6 C34_6 124.3(13) . . ?
C28_6 C33_6 C34_6 117.6(13) . . ?
C25_6 C34_6 C33_6 119.2(18) . . ?
C25_6 C34_6 H34_6 120.4 . . ?
C33_6 C34_6 H34_6 120.4 . . ?
C44_6 C35_6 C36_6 118.5(13) . . ?
C44_6 C35_6 N20_6 121.8(13) . . ?
C36_6 C35_6 N20_6 119.5(13) . . ?
N37_6 C36_6 C35_6 122.3(15) . . ?
N37_6 C36_6 H36_6 118.9 . . ?
C35_6 C36_6 H36_6 118.9 . . ?
N37_6 C38_6 N39_6 116.1(9) . . ?
N37_6 C38_6 C43_6 121.8(9) . . ?
N39_6 C38_6 C43_6 122.1(8) . . ?
N39_6 C40_6 C41_6 124.5(12) . . ?
N39_6 C40_6 H40_6 117.8 . . ?
C41_6 C40_6 H40_6 117.8 . . ?
C42_6 C41_6 C40_6 118.5(12) . . ?
C42_6 C41_6 H41_6 120.7 . . ?
C40_6 C41_6 H41_6 120.7 . . ?
C41_6 C42_6 C43_6 119.9(11) . . ?
C41_6 C42_6 H42_6 120.0 . . ?
C43_6 C42_6 H42_6 120.0 . . ?
C44_6 C43_6 C42_6 127.1(12) . . ?
C44_6 C43_6 C38_6 115.8(11) . . ?
C42_6 C43_6 C38_6 117.1(9) . . ?
C35_6 C44_6 C43_6 121.1(15) . . ?
C35_6 C44_6 H44_6 119.5 . . ?
C43_6 C44_6 H44_6 119.5 . . ?
C10_7 N11_7 C12_7 112.4(10) . . ?
C10_7 N11_7 C25_7 121.6(13) . . ?
C12_7 N11_7 C25_7 126.1(13) . . ?
C19_7 N20_7 C21_7 111.5(10) . . ?
C19_7 N20_7 C35_7 125.0(12) . . ?
C21_7 N20_7 C35_7 123.5(12) . . ?
C26_7 N27_7 C28_7 118.0(13) . . ?
C26_7 N27_7 Pd4_1 122.5(12) . . ?
C28_7 N27_7 Pd4_1 118.9(9) . . ?
C30_7 N29_7 C28_7 117.1(10) . . ?
C36_7 N37_7 C38_7 117.5(12) . . ?
C40_7 N39_7 C38_7 117.7(10) . . ?
C40_7 N39_7 Pd3_1 118.3(10) . . ?
C38_7 N39_7 Pd3_1 121.3(8) . . ?
C2_7 C1_7 H1A_7 109.5 . . ?
C2_7 C1_7 H1B_7 109.5 . . ?
H1A_7 C1_7 H1B_7 109.5 . . ?
C2_7 C1_7 H1C_7 109.5 . . ?
H1A_7 C1_7 H1C_7 109.5 . . ?
H1B_7 C1_7 H1C_7 109.5 . . ?
C16_7 C2_7 C15_7 105.1(15) . . ?
C16_7 C2_7 C1_7 112.8(15) . . ?
C15_7 C2_7 C1_7 112.0(15) . . ?
C16_7 C2_7 C3_7 101.5(16) . . ?
C15_7 C2_7 C3_7 107.7(17) . . ?
C1_7 C2_7 C3_7 116.7(18) . . ?
C4_7 C3_7 C2_7 113.3(16) . . ?
C4_7 C3_7 H3A_7 108.9 . . ?
C2_7 C3_7 H3A_7 108.9 . . ?
C4_7 C3_7 H3AB_7 108.9 . . ?
C2_7 C3_7 H3AB_7 108.9 . . ?
H3A_7 C3_7 H3AB_7 107.7 . . ?
C3_7 C4_7 C5_7 110.7(16) . . ?
C3_7 C4_7 H4A_7 109.5 . . ?
C5_7 C4_7 H4A_7 109.5 . . ?
C3_7 C4_7 H4AB_7 109.5 . . ?
C5_7 C4_7 H4AB_7 109.5 . . ?
H4A_7 C4_7 H4AB_7 108.1 . . ?
C7_7 C5_7 C24_7 104.3(16) . . ?
C7_7 C5_7 C6_7 110.7(15) . . ?
C24_7 C5_7 C6_7 111.6(15) . . ?
C7_7 C5_7 C4_7 106.7(17) . . ?
C24_7 C5_7 C4_7 102.8(16) . . ?
C6_7 C5_7 C4_7 119.6(18) . . ?
C5_7 C6_7 H6A_7 109.5 . . ?
C5_7 C6_7 H6B_7 109.5 . . ?
H6A_7 C6_7 H6B_7 109.5 . . ?
C5_7 C6_7 H6C_7 109.5 . . ?
H6A_7 C6_7 H6C_7 109.5 . . ?
H6B_7 C6_7 H6C_7 109.5 . . ?
C8_7 C7_7 C15_7 121.5(12) . . ?
C8_7 C7_7 C5_7 122.3(14) . . ?
C15_7 C7_7 C5_7 116.2(14) . . ?
C7_7 C8_7 C9_7 117.3(14) . . ?
C7_7 C8_7 H8_7 121.4 . . ?
C9_7 C8_7 H8_7 121.4 . . ?
C8_7 C9_7 C13_7 121.6(12) . . ?
C8_7 C9_7 C10_7 129.9(13) . . ?
C13_7 C9_7 C10_7 108.5(9) . . ?
O10A_7 C10_7 N11_7 124.4(15) . . ?
O10A_7 C10_7 C9_7 130.0(16) . . ?
N11_7 C10_7 C9_7 105.6(10) . . ?
O12A_7 C12_7 N11_7 124.8(15) . . ?
O12A_7 C12_7 C13_7 129.9(15) . . ?
N11_7 C12_7 C13_7 105.2(10) . . ?
C14_7 C13_7 C9_7 120.6(12) . . ?
C14_7 C13_7 C12_7 131.1(13) . . ?
C9_7 C13_7 C12_7 108.3(9) . . ?
C15_7 C14_7 C13_7 118.0(14) . . ?
C15_7 C14_7 H14_7 121.0 . . ?
C13_7 C14_7 H14_7 121.0 . . ?
C14_7 C15_7 C7_7 120.7(12) . . ?
C14_7 C15_7 C2_7 125.3(14) . . ?
C7_7 C15_7 C2_7 113.5(14) . . ?
C17_7 C16_7 C24_7 121.3(12) . . ?
C17_7 C16_7 C2_7 124.3(14) . . ?
C24_7 C16_7 C2_7 114.2(14) . . ?
C16_7 C17_7 C18_7 118.1(14) . . ?
C16_7 C17_7 H17_7 121.0 . . ?
C18_7 C17_7 H17_7 121.0 . . ?
C17_7 C18_7 C22_7 120.6(12) . . ?
C17_7 C18_7 C19_7 130.8(12) . . ?
C22_7 C18_7 C19_7 108.6(9) . . ?
O19A_7 C19_7 N20_7 124.0(14) . . ?
O19A_7 C19_7 C18_7 130.2(15) . . ?
N20_7 C19_7 C18_7 105.8(10) . . ?
O21A_7 C21_7 N20_7 123.9(14) . . ?
O21A_7 C21_7 C22_7 130.4(15) . . ?
N20_7 C21_7 C22_7 105.7(10) . . ?
C18_7 C22_7 C23_7 121.0(12) . . ?
C18_7 C22_7 C21_7 108.4(9) . . ?
C23_7 C22_7 C21_7 130.6(12) . . ?
C24_7 C23_7 C22_7 118.1(14) . . ?
C24_7 C23_7 H23_7 120.9 . . ?
C22_7 C23_7 H23_7 120.9 . . ?
C23_7 C24_7 C16_7 120.7(12) . . ?
C23_7 C24_7 C5_7 123.8(14) . . ?
C16_7 C24_7 C5_7 115.4(14) . . ?
C34_7 C25_7 C26_7 120.5(13) . . ?
C34_7 C25_7 N11_7 120.4(14) . . ?
C26_7 C25_7 N11_7 119.1(14) . . ?
N27_7 C26_7 C25_7 123.3(16) . . ?
N27_7 C26_7 H26_7 118.3 . . ?
C25_7 C26_7 H26_7 118.3 . . ?
N29_7 C28_7 N27_7 115.1(9) . . ?
N29_7 C28_7 C33_7 122.3(8) . . ?
N27_7 C28_7 C33_7 122.6(9) . . ?
N29_7 C30_7 C31_7 125.0(13) . . ?
N29_7 C30_7 H30_7 117.5 . . ?
C31_7 C30_7 H30_7 117.5 . . ?
C32_7 C31_7 C30_7 119.0(12) . . ?
C32_7 C31_7 H31_7 120.5 . . ?
C30_7 C31_7 H31_7 120.5 . . ?
C31_7 C32_7 C33_7 118.9(11) . . ?
C31_7 C32_7 H32_7 120.6 . . ?
C33_7 C32_7 H32_7 120.6 . . ?
C32_7 C33_7 C28_7 117.7(9) . . ?
C32_7 C33_7 C34_7 123.8(12) . . ?
C28_7 C33_7 C34_7 118.4(12) . . ?
C25_7 C34_7 C33_7 117.1(15) . . ?
C25_7 C34_7 H34_7 121.4 . . ?
C33_7 C34_7 H34_7 121.4 . . ?
C36_7 C35_7 C44_7 118.2(12) . . ?
C36_7 C35_7 N20_7 120.1(13) . . ?
C44_7 C35_7 N20_7 121.7(13) . . ?
N37_7 C36_7 C35_7 125.4(15) . . ?
N37_7 C36_7 H36_7 117.3 . . ?
C35_7 C36_7 H36_7 117.3 . . ?
N37_7 C38_7 N39_7 115.6(9) . . ?
N37_7 C38_7 C43_7 122.3(9) . . ?
N39_7 C38_7 C43_7 122.1(8) . . ?
N39_7 C40_7 C41_7 124.3(12) . . ?
N39_7 C40_7 H40_7 117.9 . . ?
C41_7 C40_7 H40_7 117.9 . . ?
C42_7 C41_7 C40_7 119.5(12) . . ?
C42_7 C41_7 H41_7 120.3 . . ?
C40_7 C41_7 H41_7 120.3 . . ?
C41_7 C42_7 C43_7 119.3(11) . . ?
C41_7 C42_7 H42_7 120.4 . . ?
C43_7 C42_7 H42_7 120.4 . . ?
C44_7 C43_7 C42_7 124.8(11) . . ?
C44_7 C43_7 C38_7 118.0(11) . . ?
C42_7 C43_7 C38_7 117.2(9) . . ?
C35_7 C44_7 C43_7 118.5(14) . . ?
C35_7 C44_7 H44_7 120.7 . . ?
C43_7 C44_7 H44_7 120.7 . . ?
C10_8 N11_8 C12_8 112.2(11) . . ?
C10_8 N11_8 C25_8 124.4(13) . . ?
C12_8 N11_8 C25_8 123.2(13) . . ?
C19_8 N20_8 C21_8 112.5(10) . . ?
C19_8 N20_8 C35_8 123.7(11) . . ?
C21_8 N20_8 C35_8 123.7(11) . . ?
C26_8 N27_8 C28_8 119.1(14) . . ?
C30_8 N29_8 C28_8 118.3(11) . . ?
C30_8 N29_8 Pd4_1 125.6(14) . . ?
C28_8 N29_8 Pd4_1 115.6(12) . . ?
C36_8 N37_8 C38_8 119.5(12) . . ?
C36_8 N37_8 Pd3_1 119.9(11) . . ?
C38_8 N37_8 Pd3_1 120.0(8) . . ?
C40_8 N39_8 C38_8 116.6(10) . . ?
C2_8 C1_8 H1A_8 109.5 . . ?
C2_8 C1_8 H1B_8 109.5 . . ?
H1A_8 C1_8 H1B_8 109.5 . . ?
C2_8 C1_8 H1C_8 109.5 . . ?
H1A_8 C1_8 H1C_8 109.5 . . ?
H1B_8 C1_8 H1C_8 109.5 . . ?
C16_8 C2_8 C15_8 102.8(16) . . ?
C16_8 C2_8 C1_8 112.2(14) . . ?
C15_8 C2_8 C1_8 112.7(15) . . ?
C16_8 C2_8 C3_8 105.9(16) . . ?
C15_8 C2_8 C3_8 107.1(16) . . ?
C1_8 C2_8 C3_8 115.3(17) . . ?
C4_8 C3_8 C2_8 110.2(16) . . ?
C4_8 C3_8 H3A_8 109.6 . . ?
C2_8 C3_8 H3A_8 109.6 . . ?
C4_8 C3_8 H3AB_8 109.6 . . ?
C2_8 C3_8 H3AB_8 109.6 . . ?
H3A_8 C3_8 H3AB_8 108.1 . . ?
C3_8 C4_8 C5_8 113.1(16) . . ?
C3_8 C4_8 H4A_8 109.0 . . ?
C5_8 C4_8 H4A_8 109.0 . . ?
C3_8 C4_8 H4AB_8 109.0 . . ?
C5_8 C4_8 H4AB_8 109.0 . . ?
H4A_8 C4_8 H4AB_8 107.8 . . ?
C7_8 C5_8 C24_8 103.1(16) . . ?
C7_8 C5_8 C6_8 113.3(15) . . ?
C24_8 C5_8 C6_8 112.2(14) . . ?
C7_8 C5_8 C4_8 104.5(17) . . ?
C24_8 C5_8 C4_8 106.0(16) . . ?
C6_8 C5_8 C4_8 116.6(17) . . ?
C5_8 C6_8 H6A_8 109.5 . . ?
C5_8 C6_8 H6B_8 109.5 . . ?
H6A_8 C6_8 H6B_8 109.5 . . ?
C5_8 C6_8 H6C_8 109.5 . . ?
H6A_8 C6_8 H6C_8 109.5 . . ?
H6B_8 C6_8 H6C_8 109.5 . . ?
C8_8 C7_8 C15_8 121.7(12) . . ?
C8_8 C7_8 C5_8 123.4(14) . . ?
C15_8 C7_8 C5_8 114.9(14) . . ?
C7_8 C8_8 C9_8 117.1(14) . . ?
C7_8 C8_8 H8_8 121.4 . . ?
C9_8 C8_8 H8_8 121.4 . . ?
C8_8 C9_8 C13_8 121.4(12) . . ?
C8_8 C9_8 C10_8 130.0(12) . . ?
C13_8 C9_8 C10_8 108.6(9) . . ?
O10A_8 C10_8 N11_8 127.3(15) . . ?
O10A_8 C10_8 C9_8 127.2(15) . . ?
N11_8 C10_8 C9_8 105.5(10) . . ?
O12A_8 C12_8 N11_8 125.1(15) . . ?
O12A_8 C12_8 C13_8 129.3(16) . . ?
N11_8 C12_8 C13_8 105.6(10) . . ?
C9_8 C13_8 C14_8 121.3(12) . . ?
C9_8 C13_8 C12_8 108.1(9) . . ?
C14_8 C13_8 C12_8 130.5(13) . . ?
C15_8 C14_8 C13_8 116.9(14) . . ?
C15_8 C14_8 H14_8 121.6 . . ?
C13_8 C14_8 H14_8 121.6 . . ?
C14_8 C15_8 C7_8 121.6(12) . . ?
C14_8 C15_8 C2_8 123.8(14) . . ?
C7_8 C15_8 C2_8 114.5(14) . . ?
C17_8 C16_8 C24_8 121.1(12) . . ?
C17_8 C16_8 C2_8 124.3(13) . . ?
C24_8 C16_8 C2_8 114.6(13) . . ?
C16_8 C17_8 C18_8 118.0(13) . . ?
C16_8 C17_8 H17_8 121.0 . . ?
C18_8 C17_8 H17_8 121.0 . . ?
C22_8 C18_8 C17_8 121.0(11) . . ?
C22_8 C18_8 C19_8 108.6(9) . . ?
C17_8 C18_8 C19_8 130.4(12) . . ?
O19A_8 C19_8 N20_8 124.6(13) . . ?
O19A_8 C19_8 C18_8 130.3(14) . . ?
N20_8 C19_8 C18_8 105.2(10) . . ?
O21A_8 C21_8 N20_8 125.2(13) . . ?
O21A_8 C21_8 C22_8 129.6(14) . . ?
N20_8 C21_8 C22_8 105.1(10) . . ?
C23_8 C22_8 C18_8 120.4(11) . . ?
C23_8 C22_8 C21_8 131.0(12) . . ?
C18_8 C22_8 C21_8 108.5(9) . . ?
C24_8 C23_8 C22_8 118.9(13) . . ?
C24_8 C23_8 H23_8 120.5 . . ?
C22_8 C23_8 H23_8 120.5 . . ?
C23_8 C24_8 C16_8 120.6(12) . . ?
C23_8 C24_8 C5_8 124.6(13) . . ?
C16_8 C24_8 C5_8 114.8(13) . . ?
C26_8 C25_8 C34_8 118.3(14) . . ?
C26_8 C25_8 N11_8 122.0(16) . . ?
C34_8 C25_8 N11_8 119.7(15) . . ?
N27_8 C26_8 C25_8 123.2(18) . . ?
N27_8 C26_8 H26_8 118.4 . . ?
C25_8 C26_8 H26_8 118.4 . . ?
N29_8 C28_8 N27_8 115.8(10) . . ?
N29_8 C28_8 C33_8 121.6(9) . . ?
N27_8 C28_8 C33_8 122.5(9) . . ?
N29_8 C30_8 C31_8 124.5(13) . . ?
N29_8 C30_8 H30_8 117.8 . . ?
C31_8 C30_8 H30_8 117.8 . . ?
C32_8 C31_8 C30_8 118.5(13) . . ?
C32_8 C31_8 H31_8 120.7 . . ?
C30_8 C31_8 H31_8 120.7 . . ?
C31_8 C32_8 C33_8 119.6(12) . . ?
C31_8 C32_8 H32_8 120.2 . . ?
C33_8 C32_8 H32_8 120.2 . . ?
C34_8 C33_8 C32_8 126.7(14) . . ?
C34_8 C33_8 C28_8 115.7(13) . . ?
C32_8 C33_8 C28_8 117.5(9) . . ?
C25_8 C34_8 C33_8 121.1(18) . . ?
C25_8 C34_8 H34_8 119.5 . . ?
C33_8 C34_8 H34_8 119.5 . . ?
C36_8 C35_8 C44_8 119.1(12) . . ?
C36_8 C35_8 N20_8 120.1(13) . . ?
C44_8 C35_8 N20_8 120.8(13) . . ?
N37_8 C36_8 C35_8 122.8(15) . . ?
N37_8 C36_8 H36_8 118.6 . . ?
C35_8 C36_8 H36_8 118.6 . . ?
N37_8 C38_8 N39_8 115.6(9) . . ?
N37_8 C38_8 C43_8 122.1(9) . . ?
N39_8 C38_8 C43_8 122.3(8) . . ?
N39_8 C40_8 C41_8 126.0(12) . . ?
N39_8 C40_8 H40_8 117.0 . . ?
C41_8 C40_8 H40_8 117.0 . . ?
C42_8 C41_8 C40_8 117.7(12) . . ?
C42_8 C41_8 H41_8 121.2 . . ?
C40_8 C41_8 H41_8 121.2 . . ?
C41_8 C42_8 C43_8 119.8(11) . . ?
C41_8 C42_8 H42_8 120.1 . . ?
C43_8 C42_8 H42_8 120.1 . . ?
C44_8 C43_8 C42_8 125.5(11) . . ?
C44_8 C43_8 C38_8 117.0(11) . . ?
C42_8 C43_8 C38_8 117.5(9) . . ?
C35_8 C44_8 C43_8 119.5(14) . . ?
C35_8 C44_8 H44_8 120.3 . . ?
C43_8 C44_8 H44_8 120.3 . . ?
C10_9 N11_9 C12_9 111.1(11) . . ?
C10_9 N11_9 C25_9 128.6(14) . . ?
C12_9 N11_9 C25_9 120.3(14) . . ?
C21_9 N20_9 C19_9 112.5(11) . . ?
C21_9 N20_9 C35_9 124.1(14) . . ?
C19_9 N20_9 C35_9 123.3(15) . . ?
C26_9 N27_9 C28_9 118.6(14) . . ?
C26_9 N27_9 Pd4_1 118.7(15) . . ?
C28_9 N27_9 Pd4_1 122.3(12) . . ?
C30_9 N29_9 C28_9 117.2(11) . . ?
C36_9 N37_9 C38_9 118.8(14) . . ?
C40_9 N39_9 C38_9 116.8(11) . . ?
C40_9 N39_9 Pd3_1 130.3(15) . . ?
C38_9 N39_9 Pd3_1 112.5(14) . . ?
C2_9 C1_9 H1A_9 109.5 . . ?
C2_9 C1_9 H1B_9 109.5 . . ?
H1A_9 C1_9 H1B_9 109.5 . . ?
C2_9 C1_9 H1C_9 109.5 . . ?
H1A_9 C1_9 H1C_9 109.5 . . ?
H1B_9 C1_9 H1C_9 109.5 . . ?
C15_9 C2_9 C16_9 103(2) . . ?
C15_9 C2_9 C1_9 111.0(17) . . ?
C16_9 C2_9 C1_9 113.1(18) . . ?
C15_9 C2_9 C3_9 106(2) . . ?
C16_9 C2_9 C3_9 105(2) . . ?
C1_9 C2_9 C3_9 117(2) . . ?
C4_9 C3_9 C2_9 111.0(18) . . ?
C4_9 C3_9 H3A_9 109.4 . . ?
C2_9 C3_9 H3A_9 109.4 . . ?
C4_9 C3_9 H3AB_9 109.4 . . ?
C2_9 C3_9 H3AB_9 109.4 . . ?
H3A_9 C3_9 H3AB_9 108.0 . . ?
C3_9 C4_9 C5_9 112.7(18) . . ?
C3_9 C4_9 H4A_9 109.1 . . ?
C5_9 C4_9 H4A_9 109.1 . . ?
C3_9 C4_9 H4AB_9 109.1 . . ?
C5_9 C4_9 H4AB_9 109.1 . . ?
H4A_9 C4_9 H4AB_9 107.8 . . ?
C7_9 C5_9 C24_9 103(2) . . ?
C7_9 C5_9 C6_9 114.2(18) . . ?
C24_9 C5_9 C6_9 111.4(17) . . ?
C7_9 C5_9 C4_9 106(2) . . ?
C24_9 C5_9 C4_9 105(2) . . ?
C6_9 C5_9 C4_9 116(2) . . ?
C5_9 C6_9 H6A_9 109.5 . . ?
C5_9 C6_9 H6B_9 109.5 . . ?
H6A_9 C6_9 H6B_9 109.5 . . ?
C5_9 C6_9 H6C_9 109.5 . . ?
H6A_9 C6_9 H6C_9 109.5 . . ?
H6B_9 C6_9 H6C_9 109.5 . . ?
C8_9 C7_9 C15_9 120.2(13) . . ?
C8_9 C7_9 C5_9 126.3(16) . . ?
C15_9 C7_9 C5_9 113.2(15) . . ?
C7_9 C8_9 C9_9 118.7(15) . . ?
C7_9 C8_9 H8_9 120.7 . . ?
C9_9 C8_9 H8_9 120.7 . . ?
C13_9 C9_9 C8_9 119.9(13) . . ?
C13_9 C9_9 C10_9 108.3(9) . . ?
C8_9 C9_9 C10_9 131.8(13) . . ?
O10A_9 C10_9 N11_9 124.9(17) . . ?
O10A_9 C10_9 C9_9 128.6(17) . . ?
N11_9 C10_9 C9_9 106.3(11) . . ?
O12A_9 C12_9 N11_9 123.7(17) . . ?
O12A_9 C12_9 C13_9 130.3(17) . . ?
N11_9 C12_9 C13_9 105.8(11) . . ?
C14_9 C13_9 C9_9 121.6(13) . . ?
C14_9 C13_9 C12_9 130.0(13) . . ?
C9_9 C13_9 C12_9 108.4(9) . . ?
C15_9 C14_9 C13_9 117.7(15) . . ?
C15_9 C14_9 H14_9 121.2 . . ?
C13_9 C14_9 H14_9 121.2 . . ?
C14_9 C15_9 C7_9 121.4(13) . . ?
C14_9 C15_9 C2_9 122.1(16) . . ?
C7_9 C15_9 C2_9 116.4(15) . . ?
C17_9 C16_9 C24_9 120.8(14) . . ?
C17_9 C16_9 C2_9 123.8(17) . . ?
C24_9 C16_9 C2_9 113.9(16) . . ?
C16_9 C17_9 C18_9 116.6(15) . . ?
C16_9 C17_9 H17_9 121.7 . . ?
C18_9 C17_9 H17_9 121.7 . . ?
C17_9 C18_9 C22_9 121.9(13) . . ?
C17_9 C18_9 C19_9 129.4(13) . . ?
C22_9 C18_9 C19_9 108.8(9) . . ?
O19A_9 C19_9 N20_9 127.0(17) . . ?
O19A_9 C19_9 C18_9 128.1(18) . . ?
N20_9 C19_9 C18_9 104.9(11) . . ?
O21A_9 C21_9 N20_9 124.5(18) . . ?
O21A_9 C21_9 C22_9 130.1(19) . . ?
N20_9 C21_9 C22_9 105.4(11) . . ?
C23_9 C22_9 C18_9 120.8(13) . . ?
C23_9 C22_9 C21_9 130.6(14) . . ?
C18_9 C22_9 C21_9 108.5(9) . . ?
C24_9 C23_9 C22_9 117.1(16) . . ?
C24_9 C23_9 H23_9 121.4 . . ?
C22_9 C23_9 H23_9 121.4 . . ?
C23_9 C24_9 C16_9 121.2(13) . . ?
C23_9 C24_9 C5_9 123.0(16) . . ?
C16_9 C24_9 C5_9 115.7(16) . . ?
C34_9 C25_9 C26_9 117.8(15) . . ?
C34_9 C25_9 N11_9 123.0(16) . . ?
C26_9 C25_9 N11_9 119.1(16) . . ?
N27_9 C26_9 C25_9 124.3(18) . . ?
N27_9 C26_9 H26_9 117.8 . . ?
C25_9 C26_9 H26_9 117.8 . . ?
N29_9 C28_9 N27_9 115.5(10) . . ?
N29_9 C28_9 C33_9 122.3(8) . . ?
N27_9 C28_9 C33_9 122.1(9) . . ?
N29_9 C30_9 C31_9 125.0(14) . . ?
N29_9 C30_9 H30_9 117.5 . . ?
C31_9 C30_9 H30_9 117.5 . . ?
C32_9 C31_9 C30_9 118.7(13) . . ?
C32_9 C31_9 H31_9 120.6 . . ?
C30_9 C31_9 H31_9 120.6 . . ?
C31_9 C32_9 C33_9 119.2(12) . . ?
C31_9 C32_9 H32_9 120.4 . . ?
C33_9 C32_9 H32_9 120.4 . . ?
C34_9 C33_9 C32_9 125.6(14) . . ?
C34_9 C33_9 C28_9 116.9(13) . . ?
C32_9 C33_9 C28_9 117.4(10) . . ?
C25_9 C34_9 C33_9 120.2(18) . . ?
C25_9 C34_9 H34_9 119.9 . . ?
C33_9 C34_9 H34_9 119.9 . . ?
C36_9 C35_9 C44_9 119.9(15) . . ?
C36_9 C35_9 N20_9 118.6(16) . . ?
C44_9 C35_9 N20_9 121.1(16) . . ?
N37_9 C36_9 C35_9 123.1(18) . . ?
N37_9 C36_9 H36_9 118.5 . . ?
C35_9 C36_9 H36_9 118.5 . . ?
N37_9 C38_9 N39_9 115.3(10) . . ?
N37_9 C38_9 C43_9 122.5(9) . . ?
N39_9 C38_9 C43_9 122.2(9) . . ?
N39_9 C40_9 C41_9 125.7(14) . . ?
N39_9 C40_9 H40_9 117.2 . . ?
C41_9 C40_9 H40_9 117.2 . . ?
C42_9 C41_9 C40_9 118.6(13) . . ?
C42_9 C41_9 H41_9 120.7 . . ?
C40_9 C41_9 H41_9 120.7 . . ?
C41_9 C42_9 C43_9 119.0(12) . . ?
C41_9 C42_9 H42_9 120.5 . . ?
C43_9 C42_9 H42_9 120.5 . . ?
C44_9 C43_9 C42_9 124.7(14) . . ?
C44_9 C43_9 C38_9 117.5(13) . . ?
C42_9 C43_9 C38_9 117.7(10) . . ?
C35_9 C44_9 C43_9 118.1(18) . . ?
C35_9 C44_9 H44_9 121.0 . . ?
C43_9 C44_9 H44_9 121.0 . . ?
C10_10 N11_10 C12_10 112.8(11) . . ?
C10_10 N11_10 C25_10 124.7(15) . . ?
C12_10 N11_10 C25_10 121.6(15) . . ?
C21_10 N20_10 C19_10 111.9(11) . . ?
C21_10 N20_10 C35_10 126.6(14) . . ?
C19_10 N20_10 C35_10 121.1(14) . . ?
C26_10 N27_10 C28_10 118.9(15) . . ?
C30_10 N29_10 C28_10 116.9(11) . . ?
C30_10 N29_10 Pd3_1 125.6(18) . . ?
C28_10 N29_10 Pd3_1 113.9(15) . . ?
C36_10 N37_10 C38_10 118.6(14) . . ?
C36_10 N37_10 Pd4_1 123.3(15) . . ?
C38_10 N37_10 Pd4_1 117.6(12) . . ?
C40_10 N39_10 C38_10 117.2(11) . . ?
C2_10 C1_10 H1A_10 109.5 . . ?
C2_10 C1_10 H1B_10 109.5 . . ?
H1A_10 C1_10 H1B_10 109.5 . . ?
C2_10 C1_10 H1C_10 109.5 . . ?
H1A_10 C1_10 H1C_10 109.5 . . ?
H1B_10 C1_10 H1C_10 109.5 . . ?
C16_10 C2_10 C15_10 104(2) . . ?
C16_10 C2_10 C1_10 113.6(17) . . ?
C15_10 C2_10 C1_10 110.2(17) . . ?
C16_10 C2_10 C3_10 102(2) . . ?
C15_10 C2_10 C3_10 106(2) . . ?
C1_10 C2_10 C3_10 119(2) . . ?
C4_10 C3_10 C2_10 112.2(18) . . ?
C4_10 C3_10 H3A_10 109.2 . . ?
C2_10 C3_10 H3A_10 109.2 . . ?
C4_10 C3_10 H3AB_10 109.2 . . ?
C2_10 C3_10 H3AB_10 109.2 . . ?
H3A_10 C3_10 H3AB_10 107.9 . . ?
C3_10 C4_10 C5_10 111.8(18) . . ?
C3_10 C4_10 H4A_10 109.3 . . ?
C5_10 C4_10 H4A_10 109.3 . . ?
C3_10 C4_10 H4AB_10 109.3 . . ?
C5_10 C4_10 H4AB_10 109.3 . . ?
H4A_10 C4_10 H4AB_10 107.9 . . ?
C7_10 C5_10 C24_10 104(2) . . ?
C7_10 C5_10 C6_10 111.5(17) . . ?
C24_10 C5_10 C6_10 112.5(17) . . ?
C7_10 C5_10 C4_10 105(2) . . ?
C24_10 C5_10 C4_10 105(2) . . ?
C6_10 C5_10 C4_10 117(2) . . ?
C5_10 C6_10 H6A_10 109.5 . . ?
C5_10 C6_10 H6B_10 109.5 . . ?
H6A_10 C6_10 H6B_10 109.5 . . ?
C5_10 C6_10 H6C_10 109.5 . . ?
H6A_10 C6_10 H6C_10 109.5 . . ?
H6B_10 C6_10 H6C_10 109.5 . . ?
C8_10 C7_10 C15_10 120.7(13) . . ?
C8_10 C7_10 C5_10 124.8(16) . . ?
C15_10 C7_10 C5_10 114.4(16) . . ?
C7_10 C8_10 C9_10 118.3(16) . . ?
C7_10 C8_10 H8_10 120.9 . . ?
C9_10 C8_10 H8_10 120.9 . . ?
C13_10 C9_10 C8_10 120.4(13) . . ?
C13_10 C9_10 C10_10 108.3(10) . . ?
C8_10 C9_10 C10_10 131.2(14) . . ?
O10A_10 C10_10 N11_10 124.8(19) . . ?
O10A_10 C10_10 C9_10 129.6(19) . . ?
N11_10 C10_10 C9_10 105.5(11) . . ?
O12A_10 C12_10 N11_10 126.8(18) . . ?
O12A_10 C12_10 C13_10 128.5(18) . . ?
N11_10 C12_10 C13_10 104.6(11) . . ?
C14_10 C13_10 C9_10 121.5(13) . . ?
C14_10 C13_10 C12_10 129.7(14) . . ?
C9_10 C13_10 C12_10 108.7(9) . . ?
C15_10 C14_10 C13_10 117.4(16) . . ?
C15_10 C14_10 H14_10 121.3 . . ?
C13_10 C14_10 H14_10 121.3 . . ?
C14_10 C15_10 C7_10 121.5(13) . . ?
C14_10 C15_10 C2_10 122.6(16) . . ?
C7_10 C15_10 C2_10 115.7(15) . . ?
C17_10 C16_10 C24_10 121.1(13) . . ?
C17_10 C16_10 C2_10 122.8(16) . . ?
C24_10 C16_10 C2_10 115.7(15) . . ?
C16_10 C17_10 C18_10 118.7(15) . . ?
C16_10 C17_10 H17_10 120.6 . . ?
C18_10 C17_10 H17_10 120.6 . . ?
C17_10 C18_10 C22_10 120.7(13) . . ?
C17_10 C18_10 C19_10 130.6(13) . . ?
C22_10 C18_10 C19_10 108.6(9) . . ?
O19A_10 C19_10 N20_10 124.6(17) . . ?
O19A_10 C19_10 C18_10 129.9(17) . . ?
N20_10 C19_10 C18_10 105.4(11) . . ?
O21A_10 C21_10 N20_10 124.1(17) . . ?
O21A_10 C21_10 C22_10 129.9(17) . . ?
N20_10 C21_10 C22_10 105.9(11) . . ?
C23_10 C22_10 C18_10 120.2(13) . . ?
C23_10 C22_10 C21_10 131.8(13) . . ?
C18_10 C22_10 C21_10 108.0(9) . . ?
C24_10 C23_10 C22_10 119.0(15) . . ?
C24_10 C23_10 H23_10 120.5 . . ?
C22_10 C23_10 H23_10 120.5 . . ?
C23_10 C24_10 C16_10 120.2(13) . . ?
C23_10 C24_10 C5_10 125.4(16) . . ?
C16_10 C24_10 C5_10 114.3(15) . . ?
C26_10 C25_10 C34_10 119.0(15) . . ?
C26_10 C25_10 N11_10 120.2(16) . . ?
C34_10 C25_10 N11_10 120.4(16) . . ?
N27_10 C26_10 C25_10 123.5(19) . . ?
N27_10 C26_10 H26_10 118.2 . . ?
C25_10 C26_10 H26_10 118.2 . . ?
N29_10 C28_10 N27_10 115.4(10) . . ?
N29_10 C28_10 C33_10 122.2(9) . . ?
N27_10 C28_10 C33_10 122.2(10) . . ?
N29_10 C30_10 C31_10 125.5(14) . . ?
N29_10 C30_10 H30_10 117.2 . . ?
C31_10 C30_10 H30_10 117.2 . . ?
C32_10 C31_10 C30_10 118.6(13) . . ?
C32_10 C31_10 H31_10 120.7 . . ?
C30_10 C31_10 H31_10 120.7 . . ?
C31_10 C32_10 C33_10 119.1(12) . . ?
C31_10 C32_10 H32_10 120.4 . . ?
C33_10 C32_10 H32_10 120.5 . . ?
C34_10 C33_10 C32_10 124.5(14) . . ?
C34_10 C33_10 C28_10 117.0(14) . . ?
C32_10 C33_10 C28_10 117.6(10) . . ?
C25_10 C34_10 C33_10 119.3(19) . . ?
C25_10 C34_10 H34_10 120.4 . . ?
C33_10 C34_10 H34_10 120.4 . . ?
C44_10 C35_10 C36_10 118.8(15) . . ?
C44_10 C35_10 N20_10 122.4(16) . . ?
C36_10 C35_10 N20_10 118.7(16) . . ?
N37_10 C36_10 C35_10 123.6(18) . . ?
N37_10 C36_10 H36_10 118.2 . . ?
C35_10 C36_10 H36_10 118.2 . . ?
N37_10 C38_10 N39_10 115.5(10) . . ?
N37_10 C38_10 C43_10 122.2(9) . . ?
N39_10 C38_10 C43_10 122.3(9) . . ?
N39_10 C40_10 C41_10 124.8(14) . . ?
N39_10 C40_10 H40_10 117.6 . . ?
C41_10 C40_10 H40_10 117.6 . . ?
C42_10 C41_10 C40_10 119.3(13) . . ?
C42_10 C41_10 H41_10 120.4 . . ?
C40_10 C41_10 H41_10 120.4 . . ?
C41_10 C42_10 C43_10 118.8(12) . . ?
C41_10 C42_10 H42_10 120.6 . . ?
C43_10 C42_10 H42_10 120.6 . . ?
C44_10 C43_10 C42_10 125.2(14) . . ?
C44_10 C43_10 C38_10 117.1(13) . . ?
C42_10 C43_10 C38_10 117.6(10) . . ?
C35_10 C44_10 C43_10 119.4(18) . . ?
C35_10 C44_10 H44_10 120.3 . . ?
C43_10 C44_10 H44_10 120.3 . . ?
F2_11 Sb1_11 F7_11 93.3(10) . . ?
F2_11 Sb1_11 F4_11 90.4(10) . . ?
F7_11 Sb1_11 F4_11 91.6(10) . . ?
F2_11 Sb1_11 F6_11 89.4(10) . . ?
F7_11 Sb1_11 F6_11 175.5(10) . . ?
F4_11 Sb1_11 F6_11 91.9(10) . . ?
F2_11 Sb1_11 F5_11 91.7(11) . . ?
F7_11 Sb1_11 F5_11 92.8(10) . . ?
F4_11 Sb1_11 F5_11 175.0(11) . . ?
F6_11 Sb1_11 F5_11 83.5(11) . . ?
F2_11 Sb1_11 F3_11 178.3(11) . . ?
F7_11 Sb1_11 F3_11 88.4(10) . . ?
F4_11 Sb1_11 F3_11 89.9(10) . . ?
F6_11 Sb1_11 F3_11 88.9(10) . . ?
F5_11 Sb1_11 F3_11 87.9(10) . . ?
F7_12 Sb1_12 F4_12 92.1(11) . . ?
F7_12 Sb1_12 F6_12 177.8(13) . . ?
F4_12 Sb1_12 F6_12 89.3(11) . . ?
F7_12 Sb1_12 F2_12 92.9(13) . . ?
F4_12 Sb1_12 F2_12 90.1(13) . . ?
F6_12 Sb1_12 F2_12 88.7(13) . . ?
F7_12 Sb1_12 F5_12 92.2(11) . . ?
F4_12 Sb1_12 F5_12 175.6(13) . . ?
F6_12 Sb1_12 F5_12 86.4(11) . . ?
F2_12 Sb1_12 F5_12 88.7(13) . . ?
F7_12 Sb1_12 F3_12 89.0(12) . . ?
F4_12 Sb1_12 F3_12 91.4(11) . . ?
F6_12 Sb1_12 F3_12 89.3(11) . . ?
F2_12 Sb1_12 F3_12 177.5(15) . . ?
F5_12 Sb1_12 F3_12 89.6(11) . . ?
F7_13 Sb1_13 F6_13 177.8(13) . . ?
F7_13 Sb1_13 F4_13 91.6(11) . . ?
F6_13 Sb1_13 F4_13 90.7(12) . . ?
F7_13 Sb1_13 F2_13 92.0(12) . . ?
F6_13 Sb1_13 F2_13 87.9(12) . . ?
F4_13 Sb1_13 F2_13 90.3(12) . . ?
F7_13 Sb1_13 F5_13 89.7(12) . . ?
F6_13 Sb1_13 F5_13 88.0(12) . . ?
F4_13 Sb1_13 F5_13 178.5(13) . . ?
F2_13 Sb1_13 F5_13 88.9(12) . . ?
F7_13 Sb1_13 F3_13 89.0(13) . . ?
F6_13 Sb1_13 F3_13 91.1(13) . . ?
F4_13 Sb1_13 F3_13 90.8(13) . . ?
F2_13 Sb1_13 F3_13 178.6(15) . . ?
F5_13 Sb1_13 F3_13 90.0(13) . . ?
F4_14 Sb1_14 F7_14 93.5(11) . . ?
F4_14 Sb1_14 F6_14 87.3(10) . . ?
F7_14 Sb1_14 F6_14 178.0(13) . . ?
F4_14 Sb1_14 F2_14 89.3(11) . . ?
F7_14 Sb1_14 F2_14 91.3(11) . . ?
F6_14 Sb1_14 F2_14 90.5(11) . . ?
F4_14 Sb1_14 F5_14 174.1(12) . . ?
F7_14 Sb1_14 F5_14 90.7(11) . . ?
F6_14 Sb1_14 F5_14 88.6(11) . . ?
F2_14 Sb1_14 F5_14 86.5(11) . . ?
F4_14 Sb1_14 F3_14 94.1(11) . . ?
F7_14 Sb1_14 F3_14 87.8(11) . . ?
F6_14 Sb1_14 F3_14 90.4(10) . . ?
F2_14 Sb1_14 F3_14 176.5(12) . . ?
F5_14 Sb1_14 F3_14 90.1(11) . . ?
F7_15 Sb1_15 F4_15 94.4(10) . . ?
F7_15 Sb1_15 F2_15 91.9(10) . . ?
F4_15 Sb1_15 F2_15 90.5(10) . . ?
F7_15 Sb1_15 F6_15 177.4(11) . . ?
F4_15 Sb1_15 F6_15 88.0(10) . . ?
F2_15 Sb1_15 F6_15 88.9(10) . . ?
F7_15 Sb1_15 F5_15 90.3(10) . . ?
F4_15 Sb1_15 F5_15 174.8(11) . . ?
F2_15 Sb1_15 F5_15 87.3(10) . . ?
F6_15 Sb1_15 F5_15 87.3(10) . . ?
F7_15 Sb1_15 F3_15 90.4(10) . . ?
F4_15 Sb1_15 F3_15 91.3(10) . . ?
F2_15 Sb1_15 F3_15 176.9(11) . . ?
F6_15 Sb1_15 F3_15 88.6(9) . . ?
F5_15 Sb1_15 F3_15 90.7(10) . . ?
F7_16 Sb1_16 F5_16 94.0(6) . . ?
F7_16 Sb1_16 F6_16 178.7(7) . . ?
F5_16 Sb1_16 F6_16 87.1(6) . . ?
F7_16 Sb1_16 F4_16 89.4(6) . . ?
F5_16 Sb1_16 F4_16 176.5(6) . . ?
F6_16 Sb1_16 F4_16 89.5(6) . . ?
F7_16 Sb1_16 F2_16 91.7(7) . . ?
F5_16 Sb1_16 F2_16 88.4(6) . . ?
F6_16 Sb1_16 F2_16 89.0(7) . . ?
F4_16 Sb1_16 F2_16 90.4(6) . . ?
F7_16 Sb1_16 F3_16 89.4(7) . . ?
F5_16 Sb1_16 F3_16 89.9(6) . . ?
F6_16 Sb1_16 F3_16 89.8(7) . . ?
F4_16 Sb1_16 F3_16 91.2(6) . . ?
F2_16 Sb1_16 F3_16 178.0(7) . . ?

loop_
_geom_bond_atom_site_label_1
_geom_bond_atom_site_label_2
_geom_bond_distance
_geom_bond_site_symmetry_2
_geom_bond_publ_flag
Pd1_1 N37_4 1.997(15) . ?
Pd1_1 N39_3 2.014(14) . ?
Pd1_1 N39_5 2.016(16) . ?
Pd1_1 N37_2 2.028(15) . ?
Pd2_1 N27_3 2.011(17) . ?
Pd2_1 N29_4 2.015(15) . ?
Pd2_1 N27_5 2.020(16) . ?
Pd2_1 N29_2 2.032(17) . ?
Pd3_1 N39_9 2.03(4) . ?
Pd3_1 N37_6 2.052(14) . ?
Pd3_1 N37_8 2.057(13) . ?
Pd3_1 N39_7 2.072(14) . ?
Pd3_1 N29_10 2.12(4) . ?
Pd4_1 N27_7 2.035(16) . ?
Pd4_1 N29_6 2.06(3) . ?
Pd4_1 N27_9 2.11(2) . ?
Pd4_1 N29_8 2.17(3) . ?
Pd4_1 N37_10 2.21(2) . ?
N11_2 C12_2 1.389(15) . ?
N11_2 C10_2 1.420(15) . ?
N11_2 C25_2 1.436(10) . ?
N20_2 C19_2 1.395(15) . ?
N20_2 C21_2 1.420(15) . ?
N20_2 C35_2 1.438(10) . ?
N27_2 C26_2 1.310(10) . ?
N27_2 C28_2 1.365(8) . ?
N29_2 C30_2 1.316(9) . ?
N29_2 C28_2 1.364(8) . ?
N37_2 C36_2 1.313(10) . ?
N37_2 C38_2 1.365(8) . ?
N39_2 C40_2 1.317(9) . ?
N39_2 C38_2 1.364(8) . ?
C1_2 C2_2 1.541(9) . ?
C1_2 H1A_2 0.9800 . ?
C1_2 H1B_2 0.9800 . ?
C1_2 H1C_2 0.9800 . ?
C2_2 C15_2 1.526(10) . ?
C2_2 C16_2 1.531(10) . ?
C2_2 C3_2 1.549(14) . ?
C3_2 C4_2 1.526(17) . ?
C3_2 H3A_2 0.9900 . ?
C3_2 H3AB_2 0.9900 . ?
C4_2 C5_2 1.549(14) . ?
C4_2 H4A_2 0.9900 . ?
C4_2 H4AB_2 0.9900 . ?
C5_2 C7_2 1.529(10) . ?
C5_2 C24_2 1.530(10) . ?
C5_2 C6_2 1.536(9) . ?
C6_2 H6A_2 0.9800 . ?
C6_2 H6B_2 0.9800 . ?
C6_2 H6C_2 0.9800 . ?
C7_2 C8_2 1.382(10) . ?
C7_2 C15_2 1.401(11) . ?
C8_2 C9_2 1.392(11) . ?
C8_2 H8_2 0.9500 . ?
C9_2 C13_2 1.398(12) . ?
C9_2 C10_2 1.479(10) . ?
C10_2 O10A_2 1.212(11) . ?
C12_2 O12A_2 1.223(12) . ?
C12_2 C13_2 1.482(10) . ?
C13_2 C14_2 1.390(11) . ?
C14_2 C15_2 1.379(10) . ?
C14_2 H14_2 0.9500 . ?
C16_2 C17_2 1.386(10) . ?
C16_2 C24_2 1.397(11) . ?
C17_2 C18_2 1.389(11) . ?
C17_2 H17_2 0.9500 . ?
C18_2 C22_2 1.391(12) . ?
C18_2 C19_2 1.485(10) . ?
C19_2 O19A_2 1.220(12) . ?
C21_2 O21A_2 1.208(12) . ?
C21_2 C22_2 1.482(10) . ?
C22_2 C23_2 1.395(11) . ?
C23_2 C24_2 1.385(10) . ?
C23_2 H23_2 0.9500 . ?
C25_2 C34_2 1.387(15) . ?
C25_2 C26_2 1.394(13) . ?
C26_2 H26_2 0.9500 . ?
C28_2 C33_2 1.414(8) . ?
C30_2 C31_2 1.374(14) . ?
C30_2 H30_2 0.9500 . ?
C31_2 C32_2 1.379(13) . ?
C31_2 H31_2 0.9500 . ?
C32_2 C33_2 1.411(11) . ?
C32_2 H32_2 0.9500 . ?
C33_2 C34_2 1.415(12) . ?
C34_2 H34_2 0.9500 . ?
C35_2 C44_2 1.382(15) . ?
C35_2 C36_2 1.391(13) . ?
C36_2 H36_2 0.9500 . ?
C38_2 C43_2 1.413(8) . ?
C40_2 C41_2 1.381(14) . ?
C40_2 H40_2 0.9500 . ?
C41_2 C42_2 1.367(13) . ?
C41_2 H41_2 0.9500 . ?
C42_2 C43_2 1.408(11) . ?
C42_2 H42_2 0.9500 . ?
C43_2 C44_2 1.404(12) . ?
C44_2 H44_2 0.9500 . ?
N11_3 C10_3 1.407(15) . ?
N11_3 C12_3 1.408(15) . ?
N11_3 C25_3 1.438(10) . ?
N20_3 C21_3 1.399(15) . ?
N20_3 C19_3 1.417(15) . ?
N20_3 C35_3 1.438(10) . ?
N27_3 C26_3 1.313(10) . ?
N27_3 C28_3 1.363(8) . ?
N29_3 C30_3 1.315(9) . ?
N29_3 C28_3 1.360(8) . ?
N37_3 C36_3 1.315(10) . ?
N37_3 C38_3 1.364(8) . ?
N39_3 C40_3 1.315(9) . ?
N39_3 C38_3 1.363(8) . ?
C1_3 C2_3 1.537(9) . ?
C1_3 H1A_3 0.9800 . ?
C1_3 H1B_3 0.9800 . ?
C1_3 H1C_3 0.9800 . ?
C2_3 C16_3 1.525(9) . ?
C2_3 C15_3 1.529(10) . ?
C2_3 C3_3 1.557(14) . ?
C3_3 C4_3 1.531(16) . ?
C3_3 H3A_3 0.9900 . ?
C3_3 H3AB_3 0.9900 . ?
C4_3 C5_3 1.553(14) . ?
C4_3 H4A_3 0.9900 . ?
C4_3 H4AB_3 0.9900 . ?
C5_3 C7_3 1.527(10) . ?
C5_3 C24_3 1.530(9) . ?
C5_3 C6_3 1.540(9) . ?
C6_3 H6A_3 0.9800 . ?
C6_3 H6B_3 0.9800 . ?
C6_3 H6C_3 0.9800 . ?
C7_3 C8_3 1.383(10) . ?
C7_3 C15_3 1.405(11) . ?
C8_3 C9_3 1.393(11) . ?
C8_3 H8_3 0.9500 . ?
C9_3 C13_3 1.395(12) . ?
C9_3 C10_3 1.478(10) . ?
C10_3 O10A_3 1.212(12) . ?
C12_3 O12A_3 1.221(12) . ?
C12_3 C13_3 1.481(10) . ?
C13_3 C14_3 1.390(11) . ?
C14_3 C15_3 1.388(10) . ?
C14_3 H14_3 0.9500 . ?
C16_3 C17_3 1.386(10) . ?
C16_3 C24_3 1.406(11) . ?
C17_3 C18_3 1.409(11) . ?
C17_3 H17_3 0.9500 . ?
C18_3 C22_3 1.401(12) . ?
C18_3 C19_3 1.479(10) . ?
C19_3 O19A_3 1.210(11) . ?
C21_3 O21A_3 1.209(12) . ?
C21_3 C22_3 1.482(10) . ?
C22_3 C23_3 1.393(11) . ?
C23_3 C24_3 1.392(10) . ?
C23_3 H23_3 0.9500 . ?
C25_3 C34_3 1.379(15) . ?
C25_3 C26_3 1.384(14) . ?
C26_3 H26_3 0.9500 . ?
C28_3 C33_3 1.414(8) . ?
C30_3 C31_3 1.375(14) . ?
C30_3 H30_3 0.9500 . ?
C31_3 C32_3 1.367(13) . ?
C31_3 H31_3 0.9500 . ?
C32_3 C33_3 1.415(11) . ?
C32_3 H32_3 0.9500 . ?
C33_3 C34_3 1.400(13) . ?
C34_3 H34_3 0.9500 . ?
C35_3 C44_3 1.383(15) . ?
C35_3 C36_3 1.393(13) . ?
C36_3 H36_3 0.9500 . ?
C38_3 C43_3 1.417(8) . ?
C40_3 C41_3 1.376(13) . ?
C40_3 H40_3 0.9500 . ?
C41_3 C42_3 1.375(12) . ?
C41_3 H41_3 0.9500 . ?
C42_3 C43_3 1.413(11) . ?
C42_3 H42_3 0.9500 . ?
C43_3 C44_3 1.400(12) . ?
C44_3 H44_3 0.9500 . ?
N11_4 C12_4 1.403(15) . ?
N11_4 C10_4 1.417(15) . ?
N11_4 C25_4 1.438(10) . ?
N20_4 C21_4 1.393(15) . ?
N20_4 C19_4 1.432(16) . ?
N20_4 C35_4 1.438(10) . ?
N27_4 C26_4 1.301(10) . ?
N27_4 C28_4 1.367(8) . ?
N29_4 C30_4 1.320(9) . ?
N29_4 C28_4 1.364(8) . ?
N37_4 C36_4 1.315(10) . ?
N37_4 C38_4 1.365(8) . ?
N39_4 C40_4 1.324(9) . ?
N39_4 C38_4 1.363(8) . ?
C1_4 C2_4 1.540(9) . ?
C1_4 H1A_4 0.9800 . ?
C1_4 H1B_4 0.9800 . ?
C1_4 H1C_4 0.9800 . ?
C2_4 C15_4 1.522(10) . ?
C2_4 C16_4 1.526(10) . ?
C2_4 C3_4 1.561(14) . ?
C3_4 C4_4 1.506(17) . ?
C3_4 H3A_4 0.9900 . ?
C3_4 H3AB_4 0.9900 . ?
C4_4 C5_4 1.558(14) . ?
C4_4 H4A_4 0.9900 . ?
C4_4 H4AB_4 0.9900 . ?
C5_4 C7_4 1.527(10) . ?
C5_4 C24_4 1.529(10) . ?
C5_4 C6_4 1.540(9) . ?
C6_4 H6A_4 0.9800 . ?
C6_4 H6B_4 0.9800 . ?
C6_4 H6C_4 0.9800 . ?
C7_4 C8_4 1.389(10) . ?
C7_4 C15_4 1.405(11) . ?
C8_4 C9_4 1.396(11) . ?
C8_4 H8_4 0.9500 . ?
C9_4 C13_4 1.396(12) . ?
C9_4 C10_4 1.481(10) . ?
C10_4 O10A_4 1.213(12) . ?
C12_4 O12A_4 1.208(12) . ?
C12_4 C13_4 1.477(10) . ?
C13_4 C14_4 1.395(11) . ?
C14_4 C15_4 1.386(10) . ?
C14_4 H14_4 0.9500 . ?
C16_4 C17_4 1.385(10) . ?
C16_4 C24_4 1.401(11) . ?
C17_4 C18_4 1.395(11) . ?
C17_4 H17_4 0.9500 . ?
C18_4 C22_4 1.396(12) . ?
C18_4 C19_4 1.482(10) . ?
C19_4 O19A_4 1.221(12) . ?
C21_4 O21A_4 1.218(12) . ?
C21_4 C22_4 1.486(10) . ?
C22_4 C23_4 1.389(11) . ?
C23_4 C24_4 1.385(10) . ?
C23_4 H23_4 0.9500 . ?
C25_4 C26_4 1.386(13) . ?
C25_4 C34_4 1.387(15) . ?
C26_4 H26_4 0.9500 . ?
C28_4 C33_4 1.414(8) . ?
C30_4 C31_4 1.381(14) . ?
C30_4 H30_4 0.9500 . ?
C31_4 C32_4 1.376(12) . ?
C31_4 H31_4 0.9500 . ?
C32_4 C33_4 1.414(11) . ?
C32_4 H32_4 0.9500 . ?
C33_4 C34_4 1.409(12) . ?
C34_4 H34_4 0.9500 . ?
C35_4 C44_4 1.386(15) . ?
C35_4 C36_4 1.386(13) . ?
C36_4 H36_4 0.9500 . ?
C38_4 C43_4 1.416(8) . ?
C40_4 C41_4 1.371(13) . ?
C40_4 H40_4 0.9500 . ?
C41_4 C42_4 1.372(12) . ?
C41_4 H41_4 0.9500 . ?
C42_4 C43_4 1.418(11) . ?
C42_4 H42_4 0.9500 . ?
C43_4 C44_4 1.418(12) . ?
C44_4 H44_4 0.9500 . ?
N11_5 C12_5 1.416(15) . ?
N11_5 C10_5 1.420(15) . ?
N11_5 C25_5 1.435(10) . ?
N20_5 C19_5 1.405(16) . ?
N20_5 C21_5 1.412(16) . ?
N20_5 C35_5 1.437(10) . ?
N27_5 C26_5 1.309(10) . ?
N27_5 C28_5 1.362(8) . ?
N29_5 C30_5 1.322(9) . ?
N29_5 C28_5 1.361(8) . ?
N37_5 C36_5 1.311(10) . ?
N37_5 C38_5 1.366(8) . ?
N39_5 C40_5 1.314(9) . ?
N39_5 C38_5 1.365(8) . ?
C1_5 C2_5 1.539(9) . ?
C1_5 H1A_5 0.9800 . ?
C1_5 H1B_5 0.9800 . ?
C1_5 H1C_5 0.9800 . ?
C2_5 C15_5 1.524(10) . ?
C2_5 C16_5 1.531(10) . ?
C2_5 C3_5 1.546(14) . ?
C3_5 C4_5 1.524(17) . ?
C3_5 H3A_5 0.9900 . ?
C3_5 H3AB_5 0.9900 . ?
C4_5 C5_5 1.539(14) . ?
C4_5 H4A_5 0.9900 . ?
C4_5 H4AB_5 0.9900 . ?
C5_5 C7_5 1.524(10) . ?
C5_5 C24_5 1.529(10) . ?
C5_5 C6_5 1.541(9) . ?
C6_5 H6A_5 0.9800 . ?
C6_5 H6B_5 0.9800 . ?
C6_5 H6C_5 0.9800 . ?
C7_5 C8_5 1.388(10) . ?
C7_5 C15_5 1.397(11) . ?
C8_5 C9_5 1.400(11) . ?
C8_5 H8_5 0.9500 . ?
C9_5 C13_5 1.394(12) . ?
C9_5 C10_5 1.475(10) . ?
C10_5 O10A_5 1.225(12) . ?
C12_5 O12A_5 1.216(12) . ?
C12_5 C13_5 1.484(10) . ?
C13_5 C14_5 1.398(11) . ?
C14_5 C15_5 1.388(10) . ?
C14_5 H14_5 0.9500 . ?
C16_5 C17_5 1.394(10) . ?
C16_5 C24_5 1.403(11) . ?
C17_5 C18_5 1.396(11) . ?
C17_5 H17_5 0.9500 . ?
C18_5 C22_5 1.393(12) . ?
C18_5 C19_5 1.481(10) . ?
C19_5 O19A_5 1.211(12) . ?
C21_5 O21A_5 1.223(12) . ?
C21_5 C22_5 1.482(10) . ?
C22_5 C23_5 1.399(11) . ?
C23_5 C24_5 1.392(10) . ?
C23_5 H23_5 0.9500 . ?
C25_5 C34_5 1.388(15) . ?
C25_5 C26_5 1.394(14) . ?
C26_5 H26_5 0.9500 . ?
C28_5 C33_5 1.417(8) . ?
C30_5 C31_5 1.370(14) . ?
C30_5 H30_5 0.9500 . ?
C31_5 C32_5 1.369(13) . ?
C31_5 H31_5 0.9500 . ?
C32_5 C33_5 1.414(11) . ?
C32_5 H32_5 0.9500 . ?
C33_5 C34_5 1.411(12) . ?
C34_5 H34_5 0.9500 . ?
C35_5 C44_5 1.387(15) . ?
C35_5 C36_5 1.390(13) . ?
C36_5 H36_5 0.9500 . ?
C38_5 C43_5 1.416(8) . ?
C40_5 C41_5 1.370(14) . ?
C40_5 H40_5 0.9500 . ?
C41_5 C42_5 1.367(12) . ?
C41_5 H41_5 0.9500 . ?
C42_5 C43_5 1.415(11) . ?
C42_5 H42_5 0.9500 . ?
C43_5 C44_5 1.400(12) . ?
C44_5 H44_5 0.9500 . ?
N11_6 C12_6 1.406(16) . ?
N11_6 C10_6 1.416(16) . ?
N11_6 C25_6 1.438(10) . ?
N20_6 C19_6 1.395(15) . ?
N20_6 C21_6 1.415(15) . ?
N20_6 C35_6 1.432(10) . ?
N27_6 C26_6 1.308(10) . ?
N27_6 C28_6 1.363(8) . ?
N29_6 C30_6 1.325(9) . ?
N29_6 C28_6 1.365(8) . ?
N37_6 C36_6 1.307(10) . ?
N37_6 C38_6 1.359(8) . ?
N39_6 C40_6 1.322(9) . ?
N39_6 C38_6 1.361(8) . ?
C1_6 C2_6 1.533(9) . ?
C1_6 H1A_6 0.9800 . ?
C1_6 H1B_6 0.9800 . ?
C1_6 H1C_6 0.9800 . ?
C2_6 C16_6 1.521(10) . ?
C2_6 C15_6 1.522(10) . ?
C2_6 C3_6 1.551(14) . ?
C3_6 C4_6 1.513(17) . ?
C3_6 H3A_6 0.9900 . ?
C3_6 H3AB_6 0.9900 . ?
C4_6 C5_6 1.550(14) . ?
C4_6 H4A_6 0.9900 . ?
C4_6 H4AB_6 0.9900 . ?
C5_6 C24_6 1.525(10) . ?
C5_6 C7_6 1.526(10) . ?
C5_6 C6_6 1.540(9) . ?
C6_6 H6A_6 0.9800 . ?
C6_6 H6B_6 0.9800 . ?
C6_6 H6C_6 0.9800 . ?
C7_6 C8_6 1.385(10) . ?
C7_6 C15_6 1.398(11) . ?
C8_6 C9_6 1.393(11) . ?
C8_6 H8_6 0.9500 . ?
C9_6 C13_6 1.392(13) . ?
C9_6 C10_6 1.483(10) . ?
C10_6 O10A_6 1.224(12) . ?
C12_6 O12A_6 1.217(12) . ?
C12_6 C13_6 1.480(10) . ?
C13_6 C14_6 1.398(11) . ?
C14_6 C15_6 1.386(10) . ?
C14_6 H14_6 0.9500 . ?
C16_6 C17_6 1.388(10) . ?
C16_6 C24_6 1.393(11) . ?
C17_6 C18_6 1.398(11) . ?
C17_6 H17_6 0.9500 . ?
C18_6 C22_6 1.396(12) . ?
C18_6 C19_6 1.476(10) . ?
C19_6 O19A_6 1.214(12) . ?
C21_6 O21A_6 1.220(11) . ?
C21_6 C22_6 1.481(10) . ?
C22_6 C23_6 1.393(11) . ?
C23_6 C24_6 1.385(10) . ?
C23_6 H23_6 0.9500 . ?
C25_6 C26_6 1.380(14) . ?
C25_6 C34_6 1.390(16) . ?
C26_6 H26_6 0.9500 . ?
C28_6 C33_6 1.415(8) . ?
C30_6 C31_6 1.376(14) . ?
C30_6 H30_6 0.9500 . ?
C31_6 C32_6 1.373(13) . ?
C31_6 H31_6 0.9500 . ?
C32_6 C33_6 1.411(11) . ?
C32_6 H32_6 0.9500 . ?
C33_6 C34_6 1.416(13) . ?
C34_6 H34_6 0.9500 . ?
C35_6 C44_6 1.386(15) . ?
C35_6 C36_6 1.388(13) . ?
C36_6 H36_6 0.9500 . ?
C38_6 C43_6 1.420(8) . ?
C40_6 C41_6 1.379(13) . ?
C40_6 H40_6 0.9500 . ?
C41_6 C42_6 1.371(12) . ?
C41_6 H41_6 0.9500 . ?
C42_6 C43_6 1.405(10) . ?
C42_6 H42_6 0.9500 . ?
C43_6 C44_6 1.400(12) . ?
C44_6 H44_6 0.9500 . ?
N11_7 C10_7 1.399(16) . ?
N11_7 C12_7 1.407(16) . ?
N11_7 C25_7 1.438(10) . ?
N20_7 C19_7 1.409(16) . ?
N20_7 C21_7 1.415(16) . ?
N20_7 C35_7 1.437(10) . ?
N27_7 C26_7 1.316(10) . ?
N27_7 C28_7 1.365(8) . ?
N29_7 C30_7 1.317(9) . ?
N29_7 C28_7 1.363(8) . ?
N37_7 C36_7 1.302(10) . ?
N37_7 C38_7 1.363(8) . ?
N39_7 C40_7 1.317(9) . ?
N39_7 C38_7 1.364(8) . ?
C1_7 C2_7 1.543(9) . ?
C1_7 H1A_7 0.9800 . ?
C1_7 H1B_7 0.9800 . ?
C1_7 H1C_7 0.9800 . ?
C2_7 C16_7 1.528(10) . ?
C2_7 C15_7 1.528(10) . ?
C2_7 C3_7 1.550(14) . ?
C3_7 C4_7 1.518(18) . ?
C3_7 H3A_7 0.9900 . ?
C3_7 H3AB_7 0.9900 . ?
C4_7 C5_7 1.544(14) . ?
C4_7 H4A_7 0.9900 . ?
C4_7 H4AB_7 0.9900 . ?
C5_7 C7_7 1.528(10) . ?
C5_7 C24_7 1.531(10) . ?
C5_7 C6_7 1.541(9) . ?
C6_7 H6A_7 0.9800 . ?
C6_7 H6B_7 0.9800 . ?
C6_7 H6C_7 0.9800 . ?
C7_7 C8_7 1.382(10) . ?
C7_7 C15_7 1.395(11) . ?
C8_7 C9_7 1.388(11) . ?
C8_7 H8_7 0.9500 . ?
C9_7 C13_7 1.395(13) . ?
C9_7 C10_7 1.479(10) . ?
C10_7 O10A_7 1.212(13) . ?
C12_7 O12A_7 1.223(12) . ?
C12_7 C13_7 1.483(10) . ?
C13_7 C14_7 1.390(11) . ?
C14_7 C15_7 1.389(10) . ?
C14_7 H14_7 0.9500 . ?
C16_7 C17_7 1.389(10) . ?
C16_7 C24_7 1.395(11) . ?
C17_7 C18_7 1.393(11) . ?
C17_7 H17_7 0.9500 . ?
C18_7 C22_7 1.395(12) . ?
C18_7 C19_7 1.478(10) . ?
C19_7 O19A_7 1.224(12) . ?
C21_7 O21A_7 1.222(12) . ?
C21_7 C22_7 1.479(10) . ?
C22_7 C23_7 1.398(11) . ?
C23_7 C24_7 1.383(10) . ?
C23_7 H23_7 0.9500 . ?
C25_7 C34_7 1.390(15) . ?
C25_7 C26_7 1.400(14) . ?
C26_7 H26_7 0.9500 . ?
C28_7 C33_7 1.418(8) . ?
C30_7 C31_7 1.383(13) . ?
C30_7 H30_7 0.9500 . ?
C31_7 C32_7 1.369(12) . ?
C31_7 H31_7 0.9500 . ?
C32_7 C33_7 1.412(11) . ?
C32_7 H32_7 0.9500 . ?
C33_7 C34_7 1.420(12) . ?
C34_7 H34_7 0.9500 . ?
C35_7 C36_7 1.390(13) . ?
C35_7 C44_7 1.393(14) . ?
C36_7 H36_7 0.9500 . ?
C38_7 C43_7 1.415(8) . ?
C40_7 C41_7 1.375(13) . ?
C40_7 H40_7 0.9500 . ?
C41_7 C42_7 1.360(12) . ?
C41_7 H41_7 0.9500 . ?
C42_7 C43_7 1.414(10) . ?
C42_7 H42_7 0.9500 . ?
C43_7 C44_7 1.409(12) . ?
C44_7 H44_7 0.9500 . ?
N11_8 C10_8 1.394(16) . ?
N11_8 C12_8 1.409(16) . ?
N11_8 C25_8 1.437(10) . ?
N20_8 C19_8 1.400(15) . ?
N20_8 C21_8 1.408(15) . ?
N20_8 C35_8 1.435(10) . ?
N27_8 C26_8 1.312(11) . ?
N27_8 C28_8 1.364(8) . ?
N29_8 C30_8 1.318(9) . ?
N29_8 C28_8 1.362(8) . ?
N37_8 C36_8 1.315(10) . ?
N37_8 C38_8 1.359(8) . ?
N39_8 C40_8 1.320(9) . ?
N39_8 C38_8 1.363(8) . ?
C1_8 C2_8 1.538(9) . ?
C1_8 H1A_8 0.9800 . ?
C1_8 H1B_8 0.9800 . ?
C1_8 H1C_8 0.9800 . ?
C2_8 C16_8 1.523(10) . ?
C2_8 C15_8 1.529(10) . ?
C2_8 C3_8 1.548(14) . ?
C3_8 C4_8 1.535(17) . ?
C3_8 H3A_8 0.9900 . ?
C3_8 H3AB_8 0.9900 . ?
C4_8 C5_8 1.544(14) . ?
C4_8 H4A_8 0.9900 . ?
C4_8 H4AB_8 0.9900 . ?
C5_8 C7_8 1.523(10) . ?
C5_8 C24_8 1.530(10) . ?
C5_8 C6_8 1.542(9) . ?
C6_8 H6A_8 0.9800 . ?
C6_8 H6B_8 0.9800 . ?
C6_8 H6C_8 0.9800 . ?
C7_8 C8_8 1.384(10) . ?
C7_8 C15_8 1.395(11) . ?
C8_8 C9_8 1.393(11) . ?
C8_8 H8_8 0.9500 . ?
C9_8 C13_8 1.395(13) . ?
C9_8 C10_8 1.483(10) . ?
C10_8 O10A_8 1.219(12) . ?
C12_8 O12A_8 1.215(12) . ?
C12_8 C13_8 1.479(10) . ?
C13_8 C14_8 1.399(11) . ?
C14_8 C15_8 1.388(10) . ?
C14_8 H14_8 0.9500 . ?
C16_8 C17_8 1.388(10) . ?
C16_8 C24_8 1.397(11) . ?
C17_8 C18_8 1.401(11) . ?
C17_8 H17_8 0.9500 . ?
C18_8 C22_8 1.394(12) . ?
C18_8 C19_8 1.480(10) . ?
C19_8 O19A_8 1.218(11) . ?
C21_8 O21A_8 1.216(12) . ?
C21_8 C22_8 1.476(10) . ?
C22_8 C23_8 1.391(11) . ?
C23_8 C24_8 1.385(10) . ?
C23_8 H23_8 0.9500 . ?
C25_8 C26_8 1.377(14) . ?
C25_8 C34_8 1.387(16) . ?
C26_8 H26_8 0.9500 . ?
C28_8 C33_8 1.415(8) . ?
C30_8 C31_8 1.378(14) . ?
C30_8 H30_8 0.9500 . ?
C31_8 C32_8 1.374(13) . ?
C31_8 H31_8 0.9500 . ?
C32_8 C33_8 1.413(11) . ?
C32_8 H32_8 0.9500 . ?
C33_8 C34_8 1.399(13) . ?
C34_8 H34_8 0.9500 . ?
C35_8 C36_8 1.386(13) . ?
C35_8 C44_8 1.394(14) . ?
C36_8 H36_8 0.9500 . ?
C38_8 C43_8 1.417(8) . ?
C40_8 C41_8 1.382(13) . ?
C40_8 H40_8 0.9500 . ?
C41_8 C42_8 1.368(12) . ?
C41_8 H41_8 0.9500 . ?
C42_8 C43_8 1.407(10) . ?
C42_8 H42_8 0.9500 . ?
C43_8 C44_8 1.406(12) . ?
C44_8 H44_8 0.9500 . ?
N11_9 C10_9 1.397(17) . ?
N11_9 C12_9 1.422(17) . ?
N11_9 C25_9 1.435(11) . ?
N20_9 C21_9 1.400(17) . ?
N20_9 C19_9 1.411(17) . ?
N20_9 C35_9 1.438(11) . ?
N27_9 C26_9 1.309(11) . ?
N27_9 C28_9 1.363(8) . ?
N29_9 C30_9 1.318(10) . ?
N29_9 C28_9 1.363(8) . ?
N37_9 C36_9 1.308(11) . ?
N37_9 C38_9 1.362(8) . ?
N39_9 C40_9 1.320(9) . ?
N39_9 C38_9 1.362(8) . ?
C1_9 C2_9 1.540(9) . ?
C1_9 H1A_9 0.9800 . ?
C1_9 H1B_9 0.9800 . ?
C1_9 H1C_9 0.9800 . ?
C2_9 C15_9 1.523(10) . ?
C2_9 C16_9 1.526(10) . ?
C2_9 C3_9 1.553(15) . ?
C3_9 C4_9 1.519(19) . ?
C3_9 H3A_9 0.9900 . ?
C3_9 H3AB_9 0.9900 . ?
C4_9 C5_9 1.550(15) . ?
C4_9 H4A_9 0.9900 . ?
C4_9 H4AB_9 0.9900 . ?
C5_9 C7_9 1.526(10) . ?
C5_9 C24_9 1.528(10) . ?
C5_9 C6_9 1.540(9) . ?
C6_9 H6A_9 0.9800 . ?
C6_9 H6B_9 0.9800 . ?
C6_9 H6C_9 0.9800 . ?
C7_9 C8_9 1.391(11) . ?
C7_9 C15_9 1.396(12) . ?
C8_9 C9_9 1.394(12) . ?
C8_9 H8_9 0.9500 . ?
C9_9 C13_9 1.394(13) . ?
C9_9 C10_9 1.483(10) . ?
C10_9 O10A_9 1.218(13) . ?
C12_9 O12A_9 1.204(13) . ?
C12_9 C13_9 1.477(10) . ?
C13_9 C14_9 1.393(12) . ?
C14_9 C15_9 1.383(11) . ?
C14_9 H14_9 0.9500 . ?
C16_9 C17_9 1.387(11) . ?
C16_9 C24_9 1.394(12) . ?
C17_9 C18_9 1.393(12) . ?
C17_9 H17_9 0.9500 . ?
C18_9 C22_9 1.393(13) . ?
C18_9 C19_9 1.478(10) . ?
C19_9 O19A_9 1.215(13) . ?
C21_9 O21A_9 1.214(13) . ?
C21_9 C22_9 1.477(10) . ?
C22_9 C23_9 1.392(12) . ?
C23_9 C24_9 1.387(11) . ?
C23_9 H23_9 0.9500 . ?
C25_9 C34_9 1.385(16) . ?
C25_9 C26_9 1.392(15) . ?
C26_9 H26_9 0.9500 . ?
C28_9 C33_9 1.416(8) . ?
C30_9 C31_9 1.380(14) . ?
C30_9 H30_9 0.9500 . ?
C31_9 C32_9 1.371(13) . ?
C31_9 H31_9 0.9500 . ?
C32_9 C33_9 1.414(11) . ?
C32_9 H32_9 0.9500 . ?
C33_9 C34_9 1.410(13) . ?
C34_9 H34_9 0.9500 . ?
C35_9 C36_9 1.388(14) . ?
C35_9 C44_9 1.397(16) . ?
C36_9 H36_9 0.9500 . ?
C38_9 C43_9 1.416(8) . ?
C40_9 C41_9 1.373(14) . ?
C40_9 H40_9 0.9500 . ?
C41_9 C42_9 1.367(13) . ?
C41_9 H41_9 0.9500 . ?
C42_9 C43_9 1.414(11) . ?
C42_9 H42_9 0.9500 . ?
C43_9 C44_9 1.411(13) . ?
C44_9 H44_9 0.9500 . ?
N11_10 C10_10 1.389(17) . ?
N11_10 C12_10 1.415(17) . ?
N11_10 C25_10 1.440(11) . ?
N20_10 C21_10 1.397(17) . ?
N20_10 C19_10 1.411(17) . ?
N20_10 C35_10 1.438(11) . ?
N27_10 C26_10 1.310(11) . ?
N27_10 C28_10 1.364(8) . ?
N29_10 C30_10 1.319(10) . ?
N29_10 C28_10 1.362(8) . ?
N37_10 C36_10 1.311(11) . ?
N37_10 C38_10 1.362(8) . ?
N39_10 C40_10 1.318(10) . ?
N39_10 C38_10 1.364(8) . ?
C1_10 C2_10 1.541(9) . ?
C1_10 H1A_10 0.9800 . ?
C1_10 H1B_10 0.9800 . ?
C1_10 H1C_10 0.9800 . ?
C2_10 C16_10 1.522(10) . ?
C2_10 C15_10 1.526(10) . ?
C2_10 C3_10 1.548(15) . ?
C3_10 C4_10 1.530(19) . ?
C3_10 H3A_10 0.9900 . ?
C3_10 H3AB_10 0.9900 . ?
C4_10 C5_10 1.546(15) . ?
C4_10 H4A_10 0.9900 . ?
C4_10 H4AB_10 0.9900 . ?
C5_10 C7_10 1.526(10) . ?
C5_10 C24_10 1.528(10) . ?
C5_10 C6_10 1.540(9) . ?
C6_10 H6A_10 0.9800 . ?
C6_10 H6B_10 0.9800 . ?
C6_10 H6C_10 0.9800 . ?
C7_10 C8_10 1.386(11) . ?
C7_10 C15_10 1.394(12) . ?
C8_10 C9_10 1.394(12) . ?
C8_10 H8_10 0.9500 . ?
C9_10 C13_10 1.394(13) . ?
C9_10 C10_10 1.480(10) . ?
C10_10 O10A_10 1.219(13) . ?
C12_10 O12A_10 1.214(13) . ?
C12_10 C13_10 1.480(10) . ?
C13_10 C14_10 1.392(12) . ?
C14_10 C15_10 1.387(11) . ?
C14_10 H14_10 0.9500 . ?
C16_10 C17_10 1.383(11) . ?
C16_10 C24_10 1.397(12) . ?
C17_10 C18_10 1.391(12) . ?
C17_10 H17_10 0.9500 . ?
C18_10 C22_10 1.399(13) . ?
C18_10 C19_10 1.476(10) . ?
C19_10 O19A_10 1.209(13) . ?
C21_10 O21A_10 1.213(13) . ?
C21_10 C22_10 1.480(10) . ?
C22_10 C23_10 1.394(12) . ?
C23_10 C24_10 1.392(11) . ?
C23_10 H23_10 0.9500 . ?
C25_10 C26_10 1.383(15) . ?
C25_10 C34_10 1.392(16) . ?
C26_10 H26_10 0.9500 . ?
C28_10 C33_10 1.417(8) . ?
C30_10 C31_10 1.374(14) . ?
C30_10 H30_10 0.9500 . ?
C31_10 C32_10 1.368(13) . ?
C31_10 H31_10 0.9500 . ?
C32_10 C33_10 1.414(11) . ?
C32_10 H32_10 0.9500 . ?
C33_10 C34_10 1.409(13) . ?
C34_10 H34_10 0.9500 . ?
C35_10 C44_10 1.382(16) . ?
C35_10 C36_10 1.393(15) . ?
C36_10 H36_10 0.9500 . ?
C38_10 C43_10 1.417(8) . ?
C40_10 C41_10 1.378(14) . ?
C40_10 H40_10 0.9500 . ?
C41_10 C42_10 1.368(13) . ?
C41_10 H41_10 0.9500 . ?
C42_10 C43_10 1.410(11) . ?
C42_10 H42_10 0.9500 . ?
C43_10 C44_10 1.410(13) . ?
C44_10 H44_10 0.9500 . ?
Sb1_11 F2_11 1.804(17) . ?
Sb1_11 F7_11 1.812(16) . ?
Sb1_11 F4_11 1.823(16) . ?
Sb1_11 F6_11 1.828(16) . ?
Sb1_11 F5_11 1.866(17) . ?
Sb1_11 F3_11 1.903(16) . ?
Sb1_12 F7_12 1.793(17) . ?
Sb1_12 F4_12 1.828(17) . ?
Sb1_12 F6_12 1.838(17) . ?
Sb1_12 F2_12 1.843(19) . ?
Sb1_12 F5_12 1.859(17) . ?
Sb1_12 F3_12 1.899(17) . ?
Sb1_13 F7_13 1.814(17) . ?
Sb1_13 F6_13 1.824(17) . ?
Sb1_13 F4_13 1.831(17) . ?
Sb1_13 F2_13 1.854(18) . ?
Sb1_13 F5_13 1.858(17) . ?
Sb1_13 F3_13 1.887(19) . ?
Sb1_14 F4_14 1.817(16) . ?
Sb1_14 F7_14 1.818(16) . ?
Sb1_14 F6_14 1.828(16) . ?
Sb1_14 F2_14 1.863(18) . ?
Sb1_14 F5_14 1.877(17) . ?
Sb1_14 F3_14 1.901(18) . ?
Sb1_15 F7_15 1.799(16) . ?
Sb1_15 F4_15 1.846(16) . ?
Sb1_15 F2_15 1.852(16) . ?
Sb1_15 F6_15 1.854(16) . ?
Sb1_15 F5_15 1.869(16) . ?
Sb1_15 F3_15 1.886(16) . ?
Sb1_16 F7_16 1.784(12) . ?
Sb1_16 F5_16 1.832(12) . ?
Sb1_16 F6_16 1.832(13) . ?
Sb1_16 F4_16 1.842(12) . ?
Sb1_16 F2_16 1.847(14) . ?
Sb1_16 F3_16 1.888(13) . ?
